data_1520710
loop_
_publ_author_name
'Giri, Chandan'
'Topi\'c, Filip'
'Cametti, Massimo'
'Rissanen, Kari'

_publ_section_title
;
 Mixed valence mono- and hetero-metallic grid catenanes
;
_journal_issue 10
_journal_name_full 'Chem. Sci.'
_journal_page_first 5712
_journal_paper_doi 10.1039/C5SC01851J
_journal_volume 6
_journal_year 2015
_chemical_formula_sum 'C326.45 H230.05 Cu10 N98.15 O119.55 S16 Zn6.4'
_chemical_formula_weight 9007.15
_chemical_name_systematic
;
 ?
;
_space_group_crystal_system triclinic
_space_group_IT_number 2
_space_group_name_Hall '-P 1'
_space_group_name_H-M_alt 'P -1'
_symmetry_space_group_name_Hall '-P 1'
_symmetry_space_group_name_H-M 'P -1'
_atom_sites_solution_hydrogens geom
_audit_creation_method SHELXL-2013
_audit_update_record
;
2015-05-08 deposited with the CCDC.
2015-06-29 downloaded from the CCDC.
;
_cell_angle_alpha 71.189(3)
_cell_angle_beta 77.800(2)
_cell_angle_gamma 87.750(2)
_cell_formula_units_Z 2
_cell_length_a 24.6339(15)
_cell_length_b 26.2771(16)
_cell_length_c 38.566(2)
_cell_measurement_temperature 123(2)
_cell_volume 23086(2)
_computing_structure_refinement 'SHELXL-2013 (Sheldrick, 2013)'
_diffrn_ambient_temperature 123(2)
_diffrn_measured_fraction_theta_full 0.997
_diffrn_measured_fraction_theta_max 0.997
_diffrn_radiation_type MoK\a
_diffrn_radiation_wavelength 0.71073
_diffrn_reflns_av_R_equivalents 0.1877
_diffrn_reflns_av_unetI/netI 0.2319
_diffrn_reflns_Laue_measured_fraction_full 0.997
_diffrn_reflns_Laue_measured_fraction_max 0.997
_diffrn_reflns_limit_h_max 22
_diffrn_reflns_limit_h_min -22
_diffrn_reflns_limit_k_max 23
_diffrn_reflns_limit_k_min -23
_diffrn_reflns_limit_l_max 35
_diffrn_reflns_limit_l_min -35
_diffrn_reflns_number 97710
_diffrn_reflns_point_group_measured_fraction_full 0.997
_diffrn_reflns_point_group_measured_fraction_max 0.997
_diffrn_reflns_theta_full 18.850
_diffrn_reflns_theta_max 18.850
_diffrn_reflns_theta_min 0.570
_exptl_absorpt_coefficient_mu 0.932
_exptl_crystal_density_diffrn 1.296
_exptl_crystal_F_000 9140
_exptl_crystal_size_max 0.200
_exptl_crystal_size_mid 0.200
_exptl_crystal_size_min 0.100
_refine_diff_density_max 1.199
_refine_diff_density_min -0.658
_refine_diff_density_rms 0.165
_refine_ls_extinction_method none
_refine_ls_goodness_of_fit_ref 1.236
_refine_ls_hydrogen_treatment constr
_refine_ls_matrix_type full
_refine_ls_number_parameters 4721
_refine_ls_number_reflns 36227
_refine_ls_number_restraints 7963
_refine_ls_restrained_S_all 1.142
_refine_ls_R_factor_all 0.2743
_refine_ls_R_factor_gt 0.1379
_refine_ls_shift/su_max 0.000
_refine_ls_shift/su_mean 0.000
_refine_ls_structure_factor_coef Fsqd
_refine_ls_weighting_details 'w=1/[\s^2^(Fo^2^)+(0.2000P)^2^+1.0000sin\q] where P=(Fo^2^+2Fc^2^)/3'
_refine_ls_weighting_scheme calc
_refine_ls_wR_factor_gt 0.3434
_refine_ls_wR_factor_ref 0.4375
_reflns_Friedel_coverage 0.000
_reflns_number_gt 14248
_reflns_number_total 36227
_reflns_threshold_expression 'I > 2\s(I)'
_cod_data_source_file c5sc01851j2.cif
_cod_data_source_block 5
_cod_depositor_comments 'Adding full bibliography for 1520709--1520712.cif.'
_cod_original_formula_sum 'C326.45 H230.05 Cu10 N98.15 O119.55 S16 Zn6.40'
_cod_database_code 1520710
_shelx_space_group_comment
;
The symmetry employed for this shelxl refinement is uniquely defined
by the following loop, which should always be used as a source of
symmetry information in preference to the above space-group names.
They are only intended as comments.
;
_shelx_estimated_absorpt_t_min 0.836
_shelx_estimated_absorpt_t_max 0.913
_shelxl_version_number 2013-4

loop_
_space_group_symop_operation_xyz
'x, y, z'
'-x, -y, -z'

loop_
_atom_site_label
_atom_site_type_symbol
_atom_site_fract_x
_atom_site_fract_y
_atom_site_fract_z
_atom_site_U_iso_or_equiv
_atom_site_adp_type
_atom_site_occupancy
_atom_site_site_symmetry_order
_atom_site_calc_flag
_atom_site_refinement_flags_posn
_atom_site_refinement_flags_adp
_atom_site_refinement_flags_occupancy
_atom_site_disorder_assembly
_atom_site_disorder_group
Cu1 Cu 0.28266(15) 0.63302(13) 0.55989(9) 0.0758(11) Uani 1 1 d . . . . .
Cu2 Cu 0.39634(16) 0.54574(16) 0.76204(10) 0.0909(13) Uani 1 1 d . . . . .
Cu3 Cu 0.71074(16) 0.68540(15) 0.65130(9) 0.0833(12) Uani 1 1 d . . . . .
Cu4 Cu 0.59267(16) 0.81367(13) 0.44715(9) 0.0774(11) Uani 1 1 d . . . . .
Zn5 Zn 0.28258(16) 0.36832(15) 0.73264(10) 0.0936(13) Uani 1 1 d . . . . .
Zn6 Zn 0.21460(19) 0.40061(16) 0.94967(11) 0.1163(16) Uani 1 1 d . . . . .
Cu7 Cu 0.48444(17) 0.65984(17) 0.85046(11) 0.1005(14) Uani 1 1 d . . . . .
Zn8 Zn 0.48240(15) 0.65086(13) 0.63358(9) 0.0755(11) Uani 1 1 d . . . . .
Cu9 Cu 0.31322(18) 0.83940(19) 0.32951(12) 0.1193(16) Uani 1 1 d . . . . .
Cu10 Cu 0.15435(18) 1.00245(19) 0.15395(12) 0.1152(16) Uani 1 1 d . . . . .
Cu11 Cu -0.15322(18) 0.98309(16) 0.28493(10) 0.0964(13) Uani 1 1 d . . . . .
Cu12 Cu -0.01504(19) 0.78562(18) 0.46665(11) 0.1121(16) Uani 1 1 d . . . . .
Zn13 Zn 0.30450(16) 0.85098(16) 0.10977(11) 0.1009(13) Uani 1 1 d . . . . .
Cu14 Cu 0.22892(15) 1.15038(15) -0.06227(10) 0.0892(13) Uani 1 1 d . . . . .
Zn15 Zn 0.03080(17) 1.20746(14) 0.13221(10) 0.0948(13) Uani 1 1 d . . . . .
Zn16 Zn 0.08761(16) 0.91584(14) 0.28734(10) 0.0882(12) Uani 1 1 d . . . . .
S18A S 0.5415(3) 0.4248(4) 0.5593(2) 0.115(3) Uani 1 1 d DG U . . .
O19A O 0.5557(6) 0.4575(6) 0.5211(2) 0.127(7) Uani 1 1 d DG U . . .
O20A O 0.5094(6) 0.3772(5) 0.5653(4) 0.125(7) Uani 1 1 d DG U . . .
O21A O 0.5889(5) 0.4135(7) 0.5771(4) 0.128(7) Uani 1 1 d DG U . . .
O11A O 0.3437(7) 0.5784(7) 0.5920(4) 0.071(5) Uani 1 1 d . U . . .
O22A O 0.4888(10) 0.4264(9) 0.6973(5) 0.114(7) Uani 1 1 d . U . . .
N8A N 0.3283(8) 0.5930(7) 0.5250(5) 0.054(5) Uani 1 1 d . U . . .
N9A N 0.3685(9) 0.5601(8) 0.5370(5) 0.067(5) Uani 1 1 d . U . . .
H9A H 0.3884 0.5423 0.5232 0.080 Uiso 1 1 calc R U . . .
N24A N 0.4390(9) 0.5012(9) 0.6998(6) 0.080(6) Uani 1 1 d . U . . .
H24A H 0.4231 0.5284 0.6858 0.096 Uiso 1 1 calc R U . . .
N25A N 0.4332(9) 0.5001(9) 0.7381(6) 0.081(6) Uani 1 1 d . U . . .
N1A N 0.2429(6) 0.6573(5) 0.5096(3) 0.072(6) Uani 1 1 d G U . . .
C2A C 0.2003(6) 0.6885(6) 0.5012(4) 0.085(7) Uani 1 1 d G U . . .
H2A H 0.1822 0.7062 0.5183 0.103 Uiso 1 1 calc R U . . .
C3A C 0.1817(6) 0.6962(6) 0.4689(5) 0.094(8) Uani 1 1 d G U . . .
H3A H 0.1503 0.7175 0.4643 0.113 Uiso 1 1 calc R U . . .
C4A C 0.2082(7) 0.6732(7) 0.4432(4) 0.088(8) Uani 1 1 d G U . . .
H4A H 0.1963 0.6789 0.4205 0.105 Uiso 1 1 calc R U . . .
C5A C 0.2532(6) 0.6412(6) 0.4511(3) 0.086(7) Uani 1 1 d G U . . .
H5A H 0.2725 0.6244 0.4339 0.103 Uiso 1 1 calc R U . . .
C6A C 0.2690(5) 0.6347(4) 0.4842(3) 0.079(7) Uani 1 1 d G U . . .
C7A C 0.3155(6) 0.5989(6) 0.4940(5) 0.062(6) Uani 1 1 d G U . . .
H7A H 0.3350 0.5811 0.4774 0.075 Uiso 1 1 calc R U . . .
C10A C 0.3765(11) 0.5560(9) 0.5713(7) 0.064(6) Uani 1 1 d . U . . .
C12A C 0.4192(5) 0.5204(4) 0.5879(4) 0.066(6) Uani 1 1 d G U . . .
C13A C 0.4570(6) 0.4948(6) 0.5673(3) 0.079(7) Uani 1 1 d G U . . .
H13A H 0.4557 0.4995 0.5420 0.094 Uiso 1 1 calc R U . . .
C14A C 0.4966(5) 0.4622(5) 0.5837(4) 0.091(6) Uani 1 1 d DG U . . .
C15A C 0.4984(5) 0.4552(5) 0.6207(4) 0.076(7) Uani 1 1 d G U . . .
H15A H 0.5255 0.4329 0.6319 0.091 Uiso 1 1 calc R U . . .
C16A C 0.4607(7) 0.4808(6) 0.6413(3) 0.069(6) Uani 1 1 d G U . . .
C17A C 0.4211(5) 0.5134(5) 0.6249(4) 0.063(6) Uani 1 1 d G U . . .
H17A H 0.3953 0.5309 0.6390 0.076 Uiso 1 1 calc R U . . .
C23A C 0.4647(13) 0.4676(12) 0.6817(8) 0.083(7) Uani 1 1 d . U . . .
C26A C 0.4620(9) 0.4582(8) 0.7581(3) 0.084(7) Uani 1 1 d G U . . .
H26A H 0.4822 0.4325 0.7483 0.100 Uiso 1 1 calc R U . . .
C27A C 0.4565(5) 0.4596(5) 0.7969(3) 0.071(6) Uani 1 1 d G U . . .
C28A C 0.4791(6) 0.4197(5) 0.8221(4) 0.083(7) Uani 1 1 d G U . . .
H28A H 0.4969 0.3905 0.8153 0.099 Uiso 1 1 calc R U . . .
C29A C 0.4753(7) 0.4231(6) 0.8577(4) 0.084(7) Uani 1 1 d G U . . .
H29A H 0.4903 0.3961 0.8760 0.101 Uiso 1 1 calc R U . . .
C30A C 0.4498(7) 0.4659(7) 0.8659(3) 0.089(8) Uani 1 1 d G U . . .
H30A H 0.4475 0.4694 0.8899 0.107 Uiso 1 1 calc R U . . .
C31A C 0.4274(6) 0.5039(6) 0.8395(4) 0.081(7) Uani 1 1 d G U . . .
H31A H 0.4083 0.5327 0.8461 0.098 Uiso 1 1 calc R U . . .
N32A N 0.4313(6) 0.5020(5) 0.8049(4) 0.071(6) Uani 1 1 d G U . . .
S18B S 0.4816(5) 0.9130(3) 0.6735(3) 0.168(5) Uani 1 1 d DG U . . .
O19B O 0.5220(8) 0.9392(8) 0.6406(5) 0.232(11) Uani 1 1 d DG U . . .
O20B O 0.4871(12) 0.9272(8) 0.7056(5) 0.253(12) Uani 1 1 d DG U . . .
O21B O 0.4253(6) 0.9178(9) 0.6674(7) 0.230(11) Uani 1 1 d DG U . . .
O11B O 0.3760(9) 0.7299(8) 0.7551(6) 0.107(6) Uani 1 1 d . U . . .
O22B O 0.6201(8) 0.7040(8) 0.6734(5) 0.081(5) Uani 1 1 d . U . . .
N8B N 0.3783(11) 0.6226(10) 0.7516(6) 0.090(6) Uani 1 1 d . U . . .
N9B N 0.4170(10) 0.6646(9) 0.7323(6) 0.081(6) Uani 1 1 d . U . . .
H9B H 0.4455 0.6575 0.7166 0.097 Uiso 1 1 calc R U . . .
N24B N 0.6586(10) 0.7884(9) 0.6575(6) 0.084(6) Uani 1 1 d . U . . .
N25B N 0.7076(10) 0.7667(9) 0.6456(6) 0.076(6) Uani 1 1 d . U . . .
N1B N 0.3136(6) 0.5353(7) 0.7816(4) 0.084(6) Uani 1 1 d G U . . .
C2B C 0.2801(8) 0.4916(5) 0.7976(5) 0.094(8) Uani 1 1 d G U . . .
H2B H 0.2954 0.4574 0.7991 0.113 Uiso 1 1 calc R U . . .
C3B C 0.2246(7) 0.4941(7) 0.8121(4) 0.097(8) Uani 1 1 d G U . . .
H3B H 0.2018 0.4623 0.8224 0.116 Uiso 1 1 calc R U . . .
C4B C 0.2022(5) 0.5424(8) 0.8118(5) 0.100(8) Uani 1 1 d G U . . .
H4B H 0.1640 0.5446 0.8223 0.120 Uiso 1 1 calc R U . . .
C5B C 0.2364(6) 0.5884(6) 0.7958(4) 0.103(8) Uani 1 1 d G U . . .
H5B H 0.2220 0.6228 0.7949 0.123 Uiso 1 1 calc R U . . .
C6B C 0.2912(6) 0.5829(6) 0.7813(3) 0.081(7) Uani 1 1 d G U . . .
C7B C 0.3282(9) 0.6317(7) 0.7627(5) 0.086(7) Uani 1 1 d G U . . .
H7B H 0.3150 0.6671 0.7594 0.103 Uiso 1 1 calc R U . . .
C10B C 0.4163(14) 0.7143(14) 0.7345(6) 0.099(8) Uani 1 1 d . U . . .
C12B C 0.4642(7) 0.7512(6) 0.7132(3) 0.071(4) Uani 1 1 d G U . . .
C13B C 0.4534(6) 0.8057(7) 0.7045(4) 0.089(7) Uani 1 1 d G U . . .
H13B H 0.4170 0.8170 0.7121 0.107 Uiso 1 1 calc R U . . .
C14B C 0.4960(8) 0.8438(4) 0.6847(4) 0.116(7) Uani 1 1 d DG U . . .
C15B C 0.5493(7) 0.8273(6) 0.6736(4) 0.082(6) Uani 1 1 d G U . . .
H15B H 0.5783 0.8533 0.6601 0.099 Uiso 1 1 calc R U . . .
C16B C 0.5600(6) 0.7728(7) 0.6823(4) 0.071(4) Uani 1 1 d G U . . .
C17B C 0.5175(8) 0.7348(4) 0.7021(4) 0.063(5) Uani 1 1 d G U . . .
H17B H 0.5249 0.6975 0.7081 0.075 Uiso 1 1 calc R U . . .
C23B C 0.6141(12) 0.7501(12) 0.6711(6) 0.071(6) Uani 1 1 d . U . . .
C26B C 0.7540(7) 0.7939(8) 0.6315(5) 0.081(7) Uani 1 1 d G U . . .
H26B H 0.7558 0.8311 0.6287 0.098 Uiso 1 1 calc R U . . .
C27B C 0.8046(6) 0.7657(5) 0.6199(3) 0.080(7) Uani 1 1 d G U . . .
C28B C 0.8542(7) 0.7939(5) 0.6046(4) 0.085(7) Uani 1 1 d G U . . .
H28B H 0.8564 0.8315 0.6004 0.103 Uiso 1 1 calc R U . . .
C29B C 0.9013(6) 0.7662(8) 0.5953(5) 0.106(8) Uani 1 1 d G U . . .
H29B H 0.9364 0.7845 0.5845 0.127 Uiso 1 1 calc R U . . .
C30B C 0.8962(6) 0.7123(8) 0.6022(4) 0.104(8) Uani 1 1 d G U . . .
H30B H 0.9280 0.6924 0.5966 0.125 Uiso 1 1 calc R U . . .
C31B C 0.8450(8) 0.6868(5) 0.6171(4) 0.095(8) Uani 1 1 d G U . . .
H31B H 0.8419 0.6494 0.6207 0.114 Uiso 1 1 calc R U . . .
N32B N 0.7993(6) 0.7124(5) 0.6268(4) 0.084(6) Uani 1 1 d G U . . .
S18C S 0.7353(4) 0.5303(3) 0.5006(3) 0.137(4) Uani 1 1 d DG U . . .
O19C O 0.7348(8) 0.4859(5) 0.5337(3) 0.133(7) Uani 1 1 d DG U . . .
O20C O 0.7901(5) 0.5462(7) 0.4780(5) 0.205(9) Uani 1 1 d DG U . . .
O21C O 0.6962(7) 0.5234(7) 0.4791(5) 0.180(8) Uani 1 1 d DG U . . .
O11C O 0.6984(7) 0.6865(7) 0.5995(4) 0.069(5) Uani 1 1 d . U . . .
O22C O 0.6238(8) 0.7572(7) 0.4869(5) 0.081(5) Uani 1 1 d . U . . .
N8C N 0.7151(9) 0.6090(9) 0.6551(6) 0.077(6) Uani 1 1 d . U . . .
N9C N 0.7140(9) 0.5956(9) 0.6233(6) 0.078(6) Uani 1 1 d . U . . .
N24C N 0.6371(9) 0.7113(8) 0.4437(6) 0.072(6) Uani 1 1 d . U . . .
N25C N 0.6120(9) 0.7560(9) 0.4239(6) 0.077(6) Uani 1 1 d . U . . .
N1C N 0.7178(7) 0.6501(6) 0.7070(4) 0.097(7) Uani 1 1 d G U . . .
C2C C 0.7165(8) 0.6711(6) 0.7344(5) 0.120(9) Uani 1 1 d G U . . .
H2C H 0.7119 0.7088 0.7291 0.144 Uiso 1 1 calc R U . . .
C3C C 0.7214(8) 0.6406(8) 0.7698(5) 0.121(9) Uani 1 1 d G U . . .
H3C H 0.7218 0.6573 0.7882 0.145 Uiso 1 1 calc R U . . .
C4C C 0.7256(8) 0.5864(8) 0.7785(4) 0.117(9) Uani 1 1 d G U . . .
H4C H 0.7282 0.5647 0.8031 0.140 Uiso 1 1 calc R U . . .
C5C C 0.7262(8) 0.5634(6) 0.7507(4) 0.112(8) Uani 1 1 d G U . . .
H5C H 0.7294 0.5256 0.7558 0.135 Uiso 1 1 calc R U . . .
C6C C 0.7220(5) 0.5964(6) 0.7157(4) 0.088(7) Uani 1 1 d G U . . .
C7C C 0.7249(9) 0.5731(9) 0.6850(5) 0.088(7) Uani 1 1 d G U . . .
H7C H 0.7328 0.5367 0.6871 0.106 Uiso 1 1 calc R U . . .
C10C C 0.7040(9) 0.6394(11) 0.5949(7) 0.069(6) Uani 1 1 d . U . . .
C12C C 0.6986(5) 0.6349(6) 0.5593(3) 0.061(6) Uani 1 1 d G U . . .
C13C C 0.7174(5) 0.5899(5) 0.5493(4) 0.065(6) Uani 1 1 d G U . . .
H13C H 0.7339 0.5618 0.5658 0.078 Uiso 1 1 calc R U . . .
C14C C 0.7120(5) 0.5861(4) 0.5150(4) 0.082(6) Uani 1 1 d DG U . . .
C15C C 0.6878(6) 0.6273(6) 0.4908(3) 0.069(6) Uani 1 1 d G U . . .
H15C H 0.6841 0.6247 0.4674 0.083 Uiso 1 1 calc R U . . .
C16C C 0.6691(5) 0.6723(5) 0.5008(4) 0.062(6) Uani 1 1 d G U . . .
C17C C 0.6745(5) 0.6760(4) 0.5350(4) 0.064(6) Uani 1 1 d G U . . .
H17C H 0.6617 0.7068 0.5418 0.077 Uiso 1 1 calc R U . . .
C23C C 0.6429(10) 0.7164(11) 0.4766(7) 0.069(6) Uani 1 1 d . U . . .
C26C C 0.6029(8) 0.7636(7) 0.3906(6) 0.092(8) Uani 1 1 d G U . . .
H26C H 0.6134 0.7389 0.3771 0.111 Uiso 1 1 calc R U . . .
C27C C 0.5745(5) 0.8144(5) 0.3755(4) 0.097(8) Uani 1 1 d G U . . .
C28C C 0.5581(8) 0.8249(7) 0.3422(4) 0.112(9) Uani 1 1 d G U . . .
H28C H 0.5659 0.8008 0.3281 0.135 Uiso 1 1 calc R U . . .
C29C C 0.5297(8) 0.8717(8) 0.3295(4) 0.122(9) Uani 1 1 d G U . . .
H29C H 0.5179 0.8804 0.3064 0.146 Uiso 1 1 calc R U . . .
C30C C 0.5190(7) 0.9047(6) 0.3508(5) 0.118(9) Uani 1 1 d G U . . .
H30C H 0.4989 0.9365 0.3429 0.141 Uiso 1 1 calc R U . . .
C31C C 0.5375(7) 0.8921(6) 0.3836(5) 0.104(8) Uani 1 1 d G U . . .
H31C H 0.5310 0.9164 0.3976 0.125 Uiso 1 1 calc R U . . .
N32C N 0.5640(6) 0.8470(6) 0.3967(4) 0.088(6) Uani 1 1 d G U . . .
S18D S 0.3235(4) 0.9332(3) 0.5584(2) 0.105(3) Uani 1 1 d DG U . . .
O19D O 0.2856(6) 0.9123(6) 0.5934(3) 0.141(7) Uani 1 1 d DG U . . .
O20D O 0.2969(7) 0.9613(6) 0.5281(4) 0.158(8) Uani 1 1 d DG U . . .
O21D O 0.3695(5) 0.9640(6) 0.5604(5) 0.128(7) Uani 1 1 d DG U . . .
O11D O 0.5026(7) 0.8006(7) 0.4790(4) 0.073(5) Uani 1 1 d . U . . .
O22D O 0.3338(7) 0.6998(7) 0.5417(5) 0.075(5) Uani 1 1 d . U . . .
N8D N 0.5757(10) 0.8713(8) 0.4729(6) 0.070(6) Uani 1 1 d . U . . .
N9D N 0.5242(9) 0.8740(8) 0.4934(5) 0.063(5) Uani 1 1 d . U . . .
N24D N 0.2637(10) 0.7269(9) 0.5818(6) 0.077(6) Uani 1 1 d . U . . .
N25D N 0.2428(9) 0.6769(9) 0.5899(6) 0.072(6) Uani 1 1 d . U . . .
N1D N 0.6741(6) 0.8629(5) 0.4269(4) 0.087(6) Uani 1 1 d G U . . .
C2D C 0.7229(7) 0.8585(6) 0.4053(4) 0.090(8) Uani 1 1 d G U . . .
H2D H 0.7246 0.8369 0.3896 0.108 Uiso 1 1 calc R U . . .
C3D C 0.7707(6) 0.8839(7) 0.4049(4) 0.092(8) Uani 1 1 d G U . . .
H3D H 0.8049 0.8785 0.3899 0.110 Uiso 1 1 calc R U . . .
C4D C 0.7690(5) 0.9168(7) 0.4260(5) 0.088(7) Uani 1 1 d G U . . .
H4D H 0.8017 0.9354 0.4255 0.106 Uiso 1 1 calc R U . . .
C5D C 0.7185(6) 0.9229(5) 0.4483(4) 0.091(8) Uani 1 1 d G U . . .
H5D H 0.7159 0.9454 0.4635 0.109 Uiso 1 1 calc R U . . .
C6D C 0.6726(5) 0.8956(4) 0.4477(3) 0.067(6) Uani 1 1 d G U . . .
C7D C 0.6185(6) 0.8995(7) 0.4725(5) 0.069(6) Uani 1 1 d G U . . .
H7D H 0.6152 0.9221 0.4877 0.083 Uiso 1 1 calc R U . . .
C10D C 0.4885(11) 0.8368(10) 0.4945(6) 0.062(6) Uani 1 1 d . U . . .
C12D C 0.4291(5) 0.8357(6) 0.5166(3) 0.064(6) Uani 1 1 d G U . . .
C13D C 0.4070(7) 0.8795(5) 0.5268(4) 0.081(7) Uani 1 1 d G U . . .
H13D H 0.4290 0.9115 0.5200 0.097 Uiso 1 1 calc R U . . .
C14D C 0.3527(7) 0.8765(5) 0.5471(4) 0.090(6) Uani 1 1 d DG U . . .
C15D C 0.3205(5) 0.8297(7) 0.5571(4) 0.083(7) Uani 1 1 d G U . . .
H15D H 0.2834 0.8277 0.5709 0.099 Uiso 1 1 calc R U . . .
C16D C 0.3425(7) 0.7859(5) 0.5468(4) 0.075(7) Uani 1 1 d G U . . .
C17D C 0.3968(7) 0.7889(5) 0.5265(4) 0.067(6) Uani 1 1 d G U . . .
H17D H 0.4119 0.7589 0.5195 0.081 Uiso 1 1 calc R U . . .
C23D C 0.3115(12) 0.7331(11) 0.5563(7) 0.074(7) Uani 1 1 d . U . . .
C26D C 0.1971(9) 0.6579(5) 0.6124(5) 0.072(7) Uani 1 1 d G U . . .
H26D H 0.1729 0.6779 0.6254 0.087 Uiso 1 1 calc R U . . .
C27D C 0.1857(5) 0.6011(5) 0.6161(3) 0.068(6) Uani 1 1 d G U . . .
C28D C 0.1407(6) 0.5735(6) 0.6420(4) 0.086(7) Uani 1 1 d G U . . .
H28D H 0.1176 0.5899 0.6582 0.103 Uiso 1 1 calc R U . . .
C29D C 0.1297(6) 0.5212(6) 0.6438(4) 0.092(8) Uani 1 1 d G U . . .
H29D H 0.0990 0.5008 0.6615 0.111 Uiso 1 1 calc R U . . .
C30D C 0.1637(7) 0.4997(5) 0.6198(5) 0.098(9) Uani 1 1 d G U . . .
H30D H 0.1564 0.4643 0.6202 0.118 Uiso 1 1 calc R U . . .
C31D C 0.2085(7) 0.5293(6) 0.5950(4) 0.090(8) Uani 1 1 d G U . . .
H31D H 0.2327 0.5132 0.5792 0.109 Uiso 1 1 calc R U . . .
N32D N 0.2195(5) 0.5800(6) 0.5922(3) 0.080(6) Uani 1 1 d G U . . .
S18E S 0.4857(4) 0.2450(5) 0.8766(3) 0.172(5) Uani 1 1 d DG U . . .
O19E O 0.4825(9) 0.2266(10) 0.9160(3) 0.233(11) Uani 1 1 d DG U . . .
O20E O 0.5326(6) 0.2809(7) 0.8559(6) 0.189(9) Uani 1 1 d DG U . . .
O21E O 0.4812(9) 0.2018(7) 0.8616(6) 0.228(10) Uani 1 1 d DG U . . .
O11E O 0.3041(9) 0.3633(7) 0.7853(5) 0.091(6) Uani 1 1 d . U . . .
O22E O 0.2656(8) 0.3745(7) 0.9057(5) 0.082(5) Uani 1 1 d . U . . .
N8E N 0.3620(10) 0.3412(9) 0.7316(7) 0.093(7) Uani 1 1 d . U . . .
N9E N 0.3838(10) 0.3253(9) 0.7615(7) 0.092(6) Uani 1 1 d . U . . .
N24E N 0.3216(11) 0.3444(10) 0.9483(7) 0.096(6) Uani 1 1 d . U . . .
N25E N 0.2830(11) 0.3654(10) 0.9692(7) 0.099(7) Uani 1 1 d . U . . .
N1E N 0.3081(6) 0.3758(6) 0.6732(4) 0.090(6) Uani 1 1 d G U . . .
C2E C 0.2830(6) 0.3960(6) 0.6443(5) 0.095(8) Uani 1 1 d G U . . .
H2E H 0.2457 0.4067 0.6491 0.114 Uiso 1 1 calc R U . . .
C3E C 0.3092(8) 0.4019(6) 0.6081(4) 0.091(7) Uani 1 1 d G U . . .
H3E H 0.2895 0.4150 0.5884 0.109 Uiso 1 1 calc R U . . .
C4E C 0.3634(8) 0.3889(7) 0.6003(3) 0.096(8) Uani 1 1 d G U . . .
H4E H 0.3822 0.3936 0.5752 0.115 Uiso 1 1 calc R U . . .
C5E C 0.3907(6) 0.3686(7) 0.6297(4) 0.104(8) Uani 1 1 d G U . . .
H5E H 0.4284 0.3589 0.6253 0.125 Uiso 1 1 calc R U . . .
C6E C 0.3617(6) 0.3630(5) 0.6653(4) 0.098(8) Uani 1 1 d G U . . .
C7E C 0.3892(9) 0.3393(8) 0.6975(5) 0.098(8) Uani 1 1 d G U . . .
H7E H 0.4245 0.3235 0.6944 0.117 Uiso 1 1 calc R U . . .
C10E C 0.3491(14) 0.3413(10) 0.7891(9) 0.086(7) Uani 1 1 d . U . . .
C12E C 0.3676(7) 0.3260(6) 0.8251(4) 0.089(7) Uani 1 1 d G U . . .
C13E C 0.4133(6) 0.2952(6) 0.8331(5) 0.094(7) Uani 1 1 d G U . . .
H13E H 0.4355 0.2820 0.8147 0.112 Uiso 1 1 calc R U . . .
C14E C 0.4267(5) 0.2838(5) 0.8680(6) 0.113(7) Uani 1 1 d DG U . . .
C15E C 0.3943(7) 0.3032(6) 0.8949(4) 0.090(7) Uani 1 1 d G U . . .
H15E H 0.4034 0.2954 0.9188 0.108 Uiso 1 1 calc R U . . .
C16E C 0.3486(6) 0.3339(6) 0.8869(5) 0.085(7) Uani 1 1 d G U . . .
C17E C 0.3352(5) 0.3453(5) 0.8520(5) 0.075(6) Uani 1 1 d G U . . .
H17E H 0.3039 0.3663 0.8465 0.090 Uiso 1 1 calc R U . . .
C23E C 0.3106(13) 0.3530(11) 0.9140(8) 0.083(7) Uani 1 1 d . U . . .
C26E C 0.2845(8) 0.3626(9) 1.0038(7) 0.112(8) Uani 1 1 d G U . . .
H26E H 0.3153 0.3484 1.0147 0.135 Uiso 1 1 calc R U . . .
C27E C 0.2356(7) 0.3828(6) 1.0250(4) 0.117(8) Uani 1 1 d G U . . .
C28E C 0.2341(9) 0.3795(8) 1.0614(4) 0.139(10) Uani 1 1 d G U . . .
H28E H 0.2631 0.3631 1.0736 0.166 Uiso 1 1 calc R U . . .
C29E C 0.1890(10) 0.4005(9) 1.0801(4) 0.163(11) Uani 1 1 d G U . . .
H29E H 0.1864 0.3987 1.1054 0.196 Uiso 1 1 calc R U . . .
C30E C 0.1487(8) 0.4238(8) 1.0615(6) 0.146(11) Uani 1 1 d G U . . .
H30E H 0.1179 0.4393 1.0735 0.175 Uiso 1 1 calc R U . . .
C31E C 0.1525(8) 0.4251(7) 1.0252(6) 0.136(10) Uani 1 1 d G U . . .
H31E H 0.1232 0.4401 1.0129 0.163 Uiso 1 1 calc R U . . .
N32E N 0.1959(8) 0.4059(7) 1.0064(4) 0.127(8) Uani 1 1 d G U . . .
S18F S 0.1558(3) 0.7158(3) 0.8605(2) 0.116(3) Uani 1 1 d DG U . . .
O19F O 0.1790(6) 0.7514(6) 0.8241(3) 0.133(7) Uani 1 1 d DG U . . .
O20F O 0.1525(7) 0.7393(6) 0.8897(4) 0.143(7) Uani 1 1 d DG U . . .
O21F O 0.1038(5) 0.6902(6) 0.8622(4) 0.119(6) Uani 1 1 d DG U . . .
O11F O 0.2469(8) 0.4815(7) 0.9240(5) 0.084(5) Uani 1 1 d . U . . .
O22F O 0.3942(8) 0.6176(7) 0.8680(5) 0.081(5) Uani 1 1 d . U . . .
N8F N 0.1476(10) 0.4438(9) 0.9302(6) 0.087(7) Uani 1 1 d . U . . .
N9F N 0.1577(10) 0.4996(9) 0.9134(6) 0.091(7) Uani 1 1 d . U . . .
N24F N 0.3776(10) 0.7036(9) 0.8369(6) 0.084(6) Uani 1 1 d . U . . .
H24F H 0.3529 0.7280 0.8304 0.100 Uiso 1 1 calc R U . . .
N25F N 0.4335(10) 0.7168(10) 0.8278(6) 0.087(6) Uani 1 1 d . U . . .
N1F N 0.1484(6) 0.3384(6) 0.9625(4) 0.089(6) Uani 1 1 d G U . . .
C2F C 0.1485(7) 0.2852(6) 0.9786(5) 0.108(9) Uani 1 1 d G U . . .
H2F H 0.1813 0.2694 0.9860 0.130 Uiso 1 1 calc R U . . .
C3F C 0.1030(9) 0.2524(5) 0.9849(4) 0.103(8) Uani 1 1 d G U . . .
H3F H 0.1052 0.2145 0.9955 0.124 Uiso 1 1 calc R U . . .
C4F C 0.0548(7) 0.2742(7) 0.9760(5) 0.108(9) Uani 1 1 d G U . . .
H4F H 0.0228 0.2520 0.9807 0.130 Uiso 1 1 calc R U . . .
C5F C 0.0534(6) 0.3296(7) 0.9598(5) 0.113(9) Uani 1 1 d G U . . .
H5F H 0.0204 0.3462 0.9531 0.136 Uiso 1 1 calc R U . . .
C6F C 0.1006(6) 0.3598(5) 0.9538(3) 0.100(8) Uani 1 1 d G U . . .
C7F C 0.1009(10) 0.4189(5) 0.9351(5) 0.097(8) Uani 1 1 d G U . . .
H7F H 0.0693 0.4370 0.9273 0.117 Uiso 1 1 calc R U . . .
C10F C 0.2094(14) 0.5141(12) 0.9115(6) 0.079(7) Uani 1 1 d . U . . .
C12F C 0.2264(7) 0.5706(4) 0.8937(3) 0.074(6) Uani 1 1 d G U . . .
C13F C 0.1869(5) 0.6098(7) 0.8870(4) 0.082(7) Uani 1 1 d G U . . .
H13F H 0.1485 0.5998 0.8939 0.098 Uiso 1 1 calc R U . . .
C14F C 0.2036(6) 0.6636(6) 0.8700(4) 0.091(6) Uani 1 1 d DG U . . .
C15F C 0.2598(7) 0.6783(5) 0.8598(4) 0.073(6) Uani 1 1 d G U . . .
H15F H 0.2712 0.7150 0.8482 0.087 Uiso 1 1 calc R U . . .
C16F C 0.2993(5) 0.6390(7) 0.8666(4) 0.071(6) Uani 1 1 d G U . . .
C17F C 0.2826(6) 0.5852(6) 0.8835(4) 0.083(7) Uani 1 1 d G U . . .
H17F H 0.3096 0.5584 0.8882 0.099 Uiso 1 1 calc R U . . .
C23F C 0.3623(13) 0.6516(12) 0.8563(7) 0.072(6) Uani 1 1 d . U . . .
C26F C 0.4502(6) 0.7655(10) 0.8064(6) 0.100(8) Uani 1 1 d G U . . .
H26F H 0.4258 0.7938 0.7987 0.120 Uiso 1 1 calc R U . . .
C27F C 0.5118(6) 0.7714(6) 0.7957(4) 0.097(8) Uani 1 1 d G U . . .
C28F C 0.5360(8) 0.8179(6) 0.7695(4) 0.100(8) Uani 1 1 d G U . . .
H28F H 0.5140 0.8457 0.7574 0.120 Uiso 1 1 calc R U . . .
C29F C 0.5937(8) 0.8232(7) 0.7610(4) 0.114(9) Uani 1 1 d G U . . .
H29F H 0.6119 0.8548 0.7429 0.136 Uiso 1 1 calc R U . . .
C30F C 0.6233(6) 0.7824(9) 0.7792(5) 0.114(9) Uani 1 1 d G U . . .
H30F H 0.6627 0.7856 0.7743 0.137 Uiso 1 1 calc R U . . .
C31F C 0.5963(7) 0.7366(7) 0.8047(5) 0.109(9) Uani 1 1 d G U . . .
H31F H 0.6178 0.7079 0.8164 0.131 Uiso 1 1 calc R U . . .
N32F N 0.5410(7) 0.7309(5) 0.8138(4) 0.105(7) Uani 1 1 d G U . . .
S18G S 0.6415(4) 0.4335(3) 0.7748(3) 0.149(4) Uani 1 1 d DG U . . .
O19G O 0.6913(6) 0.4454(7) 0.7467(5) 0.176(9) Uani 1 1 d DG U . . .
O20G O 0.6049(7) 0.3954(7) 0.7709(5) 0.183(9) Uani 1 1 d DG U . . .
O21G O 0.6514(9) 0.4194(8) 0.8124(3) 0.182(9) Uani 1 1 d DG U . . .
O11G O 0.5035(8) 0.6230(8) 0.8100(5) 0.088(5) Uani 1 1 d . U . . .
O22G O 0.5048(9) 0.6220(8) 0.6879(5) 0.093(6) Uani 1 1 d . U . . .
N8G N 0.5319(10) 0.6042(9) 0.8712(6) 0.086(6) Uani 1 1 d . U . . .
N9G N 0.5559(10) 0.5743(9) 0.8499(7) 0.087(6) Uani 1 1 d . U . . .
N24G N 0.5671(10) 0.5715(9) 0.6621(7) 0.086(6) Uani 1 1 d . U . . .
N25G N 0.5444(9) 0.5959(8) 0.6331(6) 0.080(6) Uani 1 1 d . U . . .
N1G N 0.4772(7) 0.6698(7) 0.9008(4) 0.120(8) Uani 1 1 d G U . . .
C2G C 0.4473(8) 0.7034(7) 0.9162(6) 0.138(10) Uani 1 1 d G U . . .
H2G H 0.4246 0.7281 0.9021 0.165 Uiso 1 1 calc R U . . .
C3G C 0.4481(8) 0.7037(8) 0.9516(6) 0.138(10) Uani 1 1 d G U . . .
H3G H 0.4274 0.7293 0.9612 0.166 Uiso 1 1 calc R U . . .
C4G C 0.4785(9) 0.6672(9) 0.9729(4) 0.140(10) Uani 1 1 d G U . . .
H4G H 0.4787 0.6665 0.9977 0.168 Uiso 1 1 calc R U . . .
C5G C 0.5093(8) 0.6312(8) 0.9577(4) 0.131(9) Uani 1 1 d G U . . .
H5G H 0.5312 0.6054 0.9718 0.157 Uiso 1 1 calc R U . . .
C6G C 0.5072(6) 0.6338(6) 0.9220(4) 0.091(7) Uani 1 1 d G U . . .
C7G C 0.5416(8) 0.5972(8) 0.9045(6) 0.105(8) Uani 1 1 d G U . . .
H7G H 0.5668 0.5723 0.9158 0.126 Uiso 1 1 calc R U . . .
C10G C 0.5407(10) 0.5893(11) 0.8178(8) 0.078(7) Uani 1 1 d . U . . .
C12G C 0.5581(5) 0.5637(6) 0.7887(4) 0.078(6) Uani 1 1 d G U . . .
C13G C 0.5887(6) 0.5173(6) 0.7953(4) 0.083(7) Uani 1 1 d G U . . .
H13G H 0.5986 0.5016 0.8189 0.099 Uiso 1 1 calc R U . . .
C14G C 0.6050(5) 0.4938(4) 0.7673(5) 0.104(7) Uani 1 1 d DG U . . .
C15G C 0.5906(6) 0.5167(6) 0.7327(4) 0.097(7) Uani 1 1 d G U . . .
H15G H 0.6017 0.5007 0.7136 0.116 Uiso 1 1 calc R U . . .
C16G C 0.5600(7) 0.5632(7) 0.7261(4) 0.090(7) Uani 1 1 d G U . . .
C17G C 0.5437(5) 0.5867(4) 0.7541(5) 0.087(7) Uani 1 1 d G U . . .
H17G H 0.5228 0.6184 0.7495 0.105 Uiso 1 1 calc R U . . .
C23G C 0.5432(13) 0.5876(13) 0.6902(9) 0.090(7) Uani 1 1 d . U . . .
C26G C 0.5621(8) 0.5830(8) 0.6012(5) 0.093(7) Uani 1 1 d G U . . .
H26G H 0.5916 0.5592 0.5983 0.112 Uiso 1 1 calc R U . . .
C27G C 0.5312(6) 0.6094(5) 0.5713(4) 0.087(7) Uani 1 1 d G U . . .
C28G C 0.5463(6) 0.6011(6) 0.5373(4) 0.089(7) Uani 1 1 d G U . . .
H28G H 0.5771 0.5798 0.5323 0.107 Uiso 1 1 calc R U . . .
C29G C 0.5153(8) 0.6246(7) 0.5103(3) 0.094(8) Uani 1 1 d G U . . .
H29G H 0.5247 0.6199 0.4864 0.113 Uiso 1 1 calc R U . . .
C30G C 0.4713(7) 0.6544(6) 0.5189(4) 0.097(8) Uani 1 1 d G U . . .
H30G H 0.4490 0.6701 0.5010 0.117 Uiso 1 1 calc R U . . .
C31G C 0.4591(6) 0.6618(6) 0.5533(5) 0.086(7) Uani 1 1 d G U . . .
H31G H 0.4292 0.6840 0.5584 0.104 Uiso 1 1 calc R U . . .
N32G N 0.4876(6) 0.6389(6) 0.5799(4) 0.087(6) Uani 1 1 d G U . . .
S18H S 0.1481(3) 0.6598(4) 0.7173(3) 0.124(3) Uani 1 1 d DG U . . .
O19H O 0.1254(7) 0.6356(7) 0.7562(3) 0.168(8) Uani 1 1 d DG U . . .
O20H O 0.1119(7) 0.6549(8) 0.6936(5) 0.171(8) Uani 1 1 d DG U . . .
O21H O 0.1687(8) 0.7144(4) 0.7080(5) 0.173(8) Uani 1 1 d DG U . . .
O11H O 0.4034(8) 0.6087(7) 0.6612(5) 0.082(5) Uani 1 1 d . U . . .
O22H O 0.2921(8) 0.4545(7) 0.7150(5) 0.083(5) Uani 1 1 d . U . . .
N8H N 0.4211(9) 0.7067(9) 0.6350(5) 0.069(5) Uani 1 1 d . U . . .
N9H N 0.3668(11) 0.6918(10) 0.6517(6) 0.088(6) Uani 1 1 d . U . . .
N24H N 0.1986(9) 0.4479(9) 0.7365(6) 0.074(6) Uani 1 1 d . U . . .
N25H N 0.2058(9) 0.3941(9) 0.7437(6) 0.073(6) Uani 1 1 d . U . . .
N1H N 0.5275(6) 0.7278(5) 0.6098(3) 0.074(6) Uani 1 1 d G U . . .
C2H C 0.5819(6) 0.7380(6) 0.5965(4) 0.074(7) Uani 1 1 d G U . . .
H2H H 0.6059 0.7086 0.5975 0.089 Uiso 1 1 calc R U . . .
C3H C 0.6046(5) 0.7893(7) 0.5814(4) 0.087(7) Uani 1 1 d G U . . .
H3H H 0.6437 0.7949 0.5732 0.105 Uiso 1 1 calc R U . . .
C4H C 0.5709(7) 0.8321(6) 0.5782(4) 0.080(7) Uani 1 1 d G U . . .
H4H H 0.5860 0.8678 0.5673 0.097 Uiso 1 1 calc R U . . .
C5H C 0.5140(7) 0.8225(5) 0.5913(4) 0.085(7) Uani 1 1 d G U . . .
H5H H 0.4893 0.8515 0.5897 0.102 Uiso 1 1 calc R U . . .
C6H C 0.4943(5) 0.7703(5) 0.6066(3) 0.075(7) Uani 1 1 d G U . . .
C7H C 0.4339(5) 0.7589(9) 0.6222(5) 0.081(7) Uani 1 1 d G U . . .
H7H H 0.4074 0.7860 0.6229 0.097 Uiso 1 1 calc R U . . .
C10H C 0.3644(12) 0.6423(12) 0.6604(6) 0.066(6) Uani 1 1 d . U . . .
C12H C 0.3050(5) 0.6179(7) 0.6809(3) 0.074(6) Uani 1 1 d G U . . .
C13H C 0.2595(7) 0.6487(5) 0.6881(4) 0.082(7) Uani 1 1 d G U . . .
H13H H 0.2636 0.6868 0.6803 0.098 Uiso 1 1 calc R U . . .
C14H C 0.2079(5) 0.6238(7) 0.7066(4) 0.093(6) Uani 1 1 d DG U . . .
C15H C 0.2019(5) 0.5681(7) 0.7179(4) 0.078(7) Uani 1 1 d G U . . .
H15H H 0.1666 0.5511 0.7305 0.093 Uiso 1 1 calc R U . . .
C16H C 0.2474(7) 0.5373(5) 0.7107(4) 0.076(6) Uani 1 1 d G U . . .
C17H C 0.2990(5) 0.5622(6) 0.6922(4) 0.059(6) Uani 1 1 d G U . . .
H17H H 0.3301 0.5412 0.6873 0.071 Uiso 1 1 calc R U . . .
C23H C 0.2506(14) 0.4757(12) 0.7205(7) 0.078(7) Uani 1 1 d . U . . .
C26H C 0.1638(9) 0.3583(6) 0.7598(5) 0.083(7) Uani 1 1 d G U . . .
H26H H 0.1263 0.3680 0.7659 0.100 Uiso 1 1 calc R U . . .
C27H C 0.1813(6) 0.3017(5) 0.7674(3) 0.080(7) Uani 1 1 d G U . . .
C28H C 0.1420(6) 0.2608(7) 0.7828(4) 0.103(8) Uani 1 1 d G U . . .
H28H H 0.1038 0.2681 0.7896 0.124 Uiso 1 1 calc R U . . .
C29H C 0.1592(8) 0.2083(6) 0.7883(5) 0.119(9) Uani 1 1 d G U . . .
H29H H 0.1331 0.1789 0.7991 0.143 Uiso 1 1 calc R U . . .
C30H C 0.2142(9) 0.1999(5) 0.7780(5) 0.122(9) Uani 1 1 d G U . . .
H30H H 0.2268 0.1644 0.7809 0.146 Uiso 1 1 calc R U . . .
C31H C 0.2515(6) 0.2428(7) 0.7632(5) 0.100(8) Uani 1 1 d G U . . .
H31H H 0.2899 0.2360 0.7572 0.120 Uiso 1 1 calc R U . . .
N32H N 0.2358(6) 0.2936(6) 0.7571(4) 0.086(6) Uani 1 1 d G U . . .
S18I S 0.1166(5) 0.6346(4) 0.2909(4) 0.191(5) Uani 1 1 d DG U . . .
O19I O 0.0930(11) 0.6295(9) 0.2614(5) 0.226(11) Uani 1 1 d DG U . . .
O20I O 0.0763(9) 0.6291(9) 0.3249(5) 0.249(12) Uani 1 1 d DG U . . .
O21I O 0.1639(7) 0.6009(8) 0.2970(7) 0.234(11) Uani 1 1 d DG U . . .
O11I O 0.2591(9) 0.8316(9) 0.2926(5) 0.110(6) Uani 1 1 d . U . . .
O22I O 0.1153(10) 0.8134(9) 0.1784(7) 0.129(8) Uani 1 1 d . U . . .
N8I N 0.3043(11) 0.7587(10) 0.3419(7) 0.106(8) Uani 1 1 d . U . . .
N9I N 0.2707(12) 0.7411(11) 0.3245(7) 0.112(8) Uani 1 1 d . U . . .
N24I N 0.1397(11) 0.8849(12) 0.1942(7) 0.117(8) Uani 1 1 d . U . . .
H24I H 0.1567 0.8942 0.2092 0.140 Uiso 1 1 calc R U . . .
N25I N 0.1232(11) 0.9265(11) 0.1654(8) 0.113(8) Uani 1 1 d . U . . .
N1I N 0.3634(7) 0.8011(6) 0.3738(4) 0.101(7) Uani 1 1 d G U . . .
C2I C 0.3929(8) 0.8235(7) 0.3908(5) 0.131(10) Uani 1 1 d G U . . .
H2I H 0.3925 0.8614 0.3854 0.157 Uiso 1 1 calc R U . . .
C3I C 0.4237(8) 0.7939(9) 0.4156(5) 0.129(10) Uani 1 1 d G U . . .
H3I H 0.4454 0.8114 0.4263 0.155 Uiso 1 1 calc R U . . .
C4I C 0.4232(8) 0.7394(9) 0.4249(5) 0.135(10) Uani 1 1 d G U . . .
H4I H 0.4437 0.7184 0.4425 0.162 Uiso 1 1 calc R U . . .
C5I C 0.3921(8) 0.7151(6) 0.4081(5) 0.131(10) Uani 1 1 d G U . . .
H5I H 0.3911 0.6771 0.4138 0.158 Uiso 1 1 calc R U . . .
C6I C 0.3630(6) 0.7472(7) 0.3831(4) 0.111(8) Uani 1 1 d G U . . .
C7I C 0.3313(9) 0.7224(10) 0.3636(6) 0.111(9) Uani 1 1 d G U . . .
H7I H 0.3306 0.6852 0.3664 0.133 Uiso 1 1 calc R U . . .
C10I C 0.2498(12) 0.7810(15) 0.3000(8) 0.106(8) Uani 1 1 d . U . . .
C12I C 0.2057(6) 0.7670(8) 0.2798(5) 0.103(8) Uani 1 1 d G U . . .
C13I C 0.1837(8) 0.7148(7) 0.2926(4) 0.126(9) Uani 1 1 d G U . . .
H13I H 0.1954 0.6885 0.3129 0.151 Uiso 1 1 calc R U . . .
C14I C 0.1446(7) 0.7009(5) 0.2757(5) 0.142(8) Uani 1 1 d DG U . . .
C15I C 0.1275(7) 0.7393(9) 0.2460(5) 0.124(9) Uani 1 1 d G U . . .
H15I H 0.1007 0.7298 0.2345 0.149 Uiso 1 1 calc R U . . .
C16I C 0.1495(8) 0.7916(7) 0.2332(4) 0.116(8) Uani 1 1 d G U . . .
C17I C 0.1886(8) 0.8054(5) 0.2501(5) 0.109(9) Uani 1 1 d G U . . .
H17I H 0.2036 0.8412 0.2414 0.131 Uiso 1 1 calc R U . . .
C23I C 0.1318(14) 0.8323(16) 0.2008(10) 0.122(9) Uani 1 1 d . U . . .
C26I C 0.0972(9) 0.9232(7) 0.1429(5) 0.099(8) Uani 1 1 d G U . . .
H26I H 0.0835 0.8895 0.1437 0.118 Uiso 1 1 calc R U . . .
C27I C 0.0872(5) 0.9739(5) 0.1140(4) 0.087(7) Uani 1 1 d G U . . .
C28I C 0.0557(7) 0.9722(6) 0.0890(5) 0.105(8) Uani 1 1 d G U . . .
H28I H 0.0415 0.9389 0.0893 0.126 Uiso 1 1 calc R U . . .
C29I C 0.0452(7) 1.0203(8) 0.0632(4) 0.104(8) Uani 1 1 d G U . . .
H29I H 0.0237 1.0207 0.0454 0.125 Uiso 1 1 calc R U . . .
C30I C 0.0661(7) 1.0669(6) 0.0641(4) 0.098(8) Uani 1 1 d G U . . .
H30I H 0.0587 1.1004 0.0471 0.118 Uiso 1 1 calc R U . . .
C31I C 0.0980(7) 1.0655(6) 0.0895(5) 0.100(8) Uani 1 1 d G U . . .
H31I H 0.1137 1.0983 0.0890 0.120 Uiso 1 1 calc R U . . .
N32I N 0.1080(6) 1.0199(6) 0.1150(4) 0.089(7) Uani 1 1 d G U . . .
S18J S 0.0455(5) 1.1731(5) 0.3364(3) 0.190(5) Uani 1 1 d DG U . . .
O19J O 0.0031(9) 1.1545(10) 0.3693(5) 0.238(11) Uani 1 1 d DG U . . .
O20J O 0.0411(11) 1.2287(5) 0.3154(5) 0.227(10) Uani 1 1 d DG U . . .
O21J O 0.1008(7) 1.1603(10) 0.3432(7) 0.274(12) Uani 1 1 d DG U . . .
O11J O 0.1577(11) 1.1359(9) 0.2130(7) 0.151(9) Uani 1 1 d . U . . .
O22J O -0.0700(9) 1.0198(8) 0.2741(5) 0.103(6) Uani 1 1 d . U . . .
N8J N 0.1638(12) 1.0521(10) 0.1801(8) 0.102(7) Uani 1 1 d . U . . .
N9J N 0.1299(11) 1.0591(10) 0.2090(7) 0.101(7) Uani 1 1 d . U . . .
H9J H 0.1049 1.0326 0.2192 0.121 Uiso 1 1 calc R U . . .
N24J N -0.1163(13) 1.0596(10) 0.3180(7) 0.103(7) Uani 1 1 d . U . . .
N25J N -0.1597(12) 1.0323(10) 0.3195(7) 0.099(7) Uani 1 1 d . U . . .
N1J N 0.2302(7) 1.0312(6) 0.1238(5) 0.107(7) Uani 1 1 d G U . . .
C2J C 0.2629(9) 1.0224(7) 0.0940(5) 0.129(10) Uani 1 1 d G U . . .
H2J H 0.2505 0.9974 0.0840 0.154 Uiso 1 1 calc R U . . .
C3J C 0.3138(8) 1.0481(8) 0.0774(5) 0.130(10) Uani 1 1 d G U . . .
H3J H 0.3365 1.0396 0.0569 0.156 Uiso 1 1 calc R U . . .
C4J C 0.3314(6) 1.0857(8) 0.0902(5) 0.121(9) Uani 1 1 d G U . . .
H4J H 0.3662 1.1043 0.0785 0.145 Uiso 1 1 calc R U . . .
C5J C 0.2977(7) 1.0962(6) 0.1207(5) 0.119(9) Uani 1 1 d G U . . .
H5J H 0.3089 1.1220 0.1305 0.143 Uiso 1 1 calc R U . . .
C6J C 0.2479(6) 1.0684(5) 0.1363(4) 0.104(8) Uani 1 1 d G U . . .
C7J C 0.2120(8) 1.0773(8) 0.1700(5) 0.086(7) Uani 1 1 d G U . . .
H7J H 0.2231 1.0991 0.1828 0.103 Uiso 1 1 calc R U . . .
C10J C 0.1216(14) 1.0945(11) 0.2278(8) 0.099(7) Uani 1 1 d . U . . .
C12J C 0.0777(8) 1.1006(6) 0.2566(4) 0.107(8) Uani 1 1 d G U . . .
C13J C 0.0830(7) 1.1310(6) 0.2794(5) 0.114(8) Uani 1 1 d G U . . .
H13J H 0.1173 1.1491 0.2761 0.137 Uiso 1 1 calc R U . . .
C14J C 0.0381(10) 1.1350(6) 0.3070(4) 0.138(8) Uani 1 1 d DG U . . .
C15J C -0.0121(8) 1.1085(7) 0.3118(4) 0.113(8) Uani 1 1 d G U . . .
H15J H -0.0428 1.1112 0.3307 0.135 Uiso 1 1 calc R U . . .
C16J C -0.0174(7) 1.0781(6) 0.2891(5) 0.095(7) Uani 1 1 d G U . . .
C17J C 0.0275(10) 1.0742(5) 0.2615(4) 0.097(7) Uani 1 1 d G U . . .
H17J H 0.0239 1.0534 0.2459 0.116 Uiso 1 1 calc R U . . .
C23J C -0.0752(15) 1.0504(12) 0.2955(9) 0.097(8) Uani 1 1 d . U . . .
C26J C -0.2076(9) 1.0342(8) 0.3401(6) 0.098(8) Uani 1 1 d G U . . .
H26J H -0.2127 1.0545 0.3568 0.118 Uiso 1 1 calc R U . . .
C27J C -0.2548(6) 1.0035(5) 0.3370(4) 0.097(7) Uani 1 1 d G U . . .
C28J C -0.3070(7) 1.0073(7) 0.3570(4) 0.106(8) Uani 1 1 d G U . . .
H28J H -0.3131 1.0280 0.3735 0.127 Uiso 1 1 calc R U . . .
C29J C -0.3508(6) 0.9799(8) 0.3525(5) 0.119(9) Uani 1 1 d G U . . .
H29J H -0.3875 0.9814 0.3660 0.142 Uiso 1 1 calc R U . . .
C30J C -0.3401(7) 0.9511(7) 0.3283(5) 0.122(9) Uani 1 1 d G U . . .
H30J H -0.3695 0.9328 0.3244 0.146 Uiso 1 1 calc R U . . .
C31J C -0.2866(8) 0.9485(6) 0.3097(4) 0.100(8) Uani 1 1 d G U . . .
H31J H -0.2796 0.9269 0.2937 0.120 Uiso 1 1 calc R U . . .
N32J N -0.2440(6) 0.9751(6) 0.3130(4) 0.097(7) Uani 1 1 d G U . . .
S18K S -0.1106(4) 0.6698(3) 0.3185(2) 0.108(3) Uani 1 1 d DG U . . .
O19K O -0.0963(7) 0.6236(5) 0.3462(4) 0.132(7) Uani 1 1 d DG U . . .
O20K O -0.0730(5) 0.6816(6) 0.2827(3) 0.115(6) Uani 1 1 d DG U . . .
O21K O -0.1683(4) 0.6688(6) 0.3159(4) 0.122(6) Uani 1 1 d DG U . . .
O11K O -0.1290(8) 0.9114(7) 0.3195(5) 0.092(6) Uani 1 1 d . U . . .
O22K O -0.0445(8) 0.8022(8) 0.4178(5) 0.090(6) Uani 1 1 d . U . . .
N8K N -0.1583(9) 0.9304(9) 0.2598(6) 0.073(6) Uani 1 1 d . U . . .
N9K N -0.1485(10) 0.8772(9) 0.2757(6) 0.081(6) Uani 1 1 d . U . . .
N24K N -0.0371(11) 0.7105(10) 0.4304(7) 0.107(7) Uani 1 1 d . U . . .
N25K N -0.0149(11) 0.7173(10) 0.4590(7) 0.103(7) Uani 1 1 d . U . . .
N1K N -0.1674(6) 1.0366(6) 0.2340(4) 0.090(6) Uani 1 1 d G U . . .
C2K C -0.1705(7) 1.0900(6) 0.2211(5) 0.106(8) Uani 1 1 d G U . . .
H2K H -0.1624 1.1105 0.2358 0.128 Uiso 1 1 calc R U . . .
C3K C -0.1851(7) 1.1165(5) 0.1875(5) 0.101(8) Uani 1 1 d G U . . .
H3K H -0.1884 1.1545 0.1798 0.121 Uiso 1 1 calc R U . . .
C4K C -0.1947(7) 1.0883(7) 0.1653(4) 0.103(8) Uani 1 1 d G U . . .
H4K H -0.2039 1.1063 0.1418 0.123 Uiso 1 1 calc R U . . .
C5K C -0.1907(7) 1.0327(6) 0.1778(4) 0.089(7) Uani 1 1 d G U . . .
H5K H -0.1975 1.0118 0.1630 0.107 Uiso 1 1 calc R U . . .
C6K C -0.1769(5) 1.0089(5) 0.2118(3) 0.079(7) Uani 1 1 d G U . . .
C7K C -0.1747(9) 0.9493(5) 0.2266(6) 0.086(7) Uani 1 1 d G U . . .
H7K H -0.1840 0.9265 0.2138 0.103 Uiso 1 1 calc R U . . .
C10K C -0.1338(9) 0.8730(12) 0.3078(7) 0.076(7) Uani 1 1 d . U . . .
C12K C -0.1159(5) 0.8190(5) 0.3272(4) 0.077(6) Uani 1 1 d G U . . .
C13K C -0.1211(5) 0.7754(7) 0.3150(3) 0.077(6) Uani 1 1 d G U . . .
H13K H -0.1365 0.7799 0.2937 0.093 Uiso 1 1 calc R U . . .
C14K C -0.1036(6) 0.7251(5) 0.3341(4) 0.090(6) Uani 1 1 d DG U . . .
C15K C -0.0810(6) 0.7186(5) 0.3654(4) 0.082(7) Uani 1 1 d G U . . .
H15K H -0.0691 0.6842 0.3784 0.099 Uiso 1 1 calc R U . . .
C16K C -0.0759(6) 0.7622(7) 0.3775(3) 0.079(7) Uani 1 1 d G U . . .
C17K C -0.0933(6) 0.8124(5) 0.3584(4) 0.074(6) Uani 1 1 d G U . . .
H17K H -0.0898 0.8423 0.3667 0.089 Uiso 1 1 calc R U . . .
C23K C -0.0522(11) 0.7618(13) 0.4108(8) 0.088(7) Uani 1 1 d . U . . .
C26K C 0.0032(10) 0.6763(11) 0.4805(5) 0.114(9) Uani 1 1 d G U . . .
H26K H 0.0051 0.6418 0.4774 0.137 Uiso 1 1 calc R U . . .
C27K C 0.0213(6) 0.6886(7) 0.5114(4) 0.114(8) Uani 1 1 d G U . . .
C28K C 0.0408(9) 0.6483(6) 0.5381(5) 0.146(10) Uani 1 1 d G U . . .
H28K H 0.0415 0.6124 0.5376 0.175 Uiso 1 1 calc R U . . .
C29K C 0.0595(9) 0.6613(9) 0.5658(5) 0.142(10) Uani 1 1 d G U . . .
H29K H 0.0731 0.6344 0.5849 0.170 Uiso 1 1 calc R U . . .
C30K C 0.0581(8) 0.7134(10) 0.5652(5) 0.135(10) Uani 1 1 d G U . . .
H30K H 0.0715 0.7233 0.5835 0.162 Uiso 1 1 calc R U . . .
C31K C 0.0372(8) 0.7515(7) 0.5379(6) 0.121(9) Uani 1 1 d G U . . .
H31K H 0.0350 0.7874 0.5385 0.145 Uiso 1 1 calc R U . . .
N32K N 0.0198(7) 0.7402(6) 0.5106(5) 0.116(8) Uani 1 1 d G U . . .
S18L S 0.1806(4) 1.0440(3) 0.4390(3) 0.135(4) Uani 1 1 d DG U . . .
O19L O 0.2114(7) 1.0824(6) 0.4062(3) 0.157(8) Uani 1 1 d DG U . . .
O20L O 0.2098(7) 1.0268(6) 0.4692(4) 0.144(7) Uani 1 1 d DG U . . .
O21L O 0.1247(5) 1.0604(7) 0.4506(5) 0.156(8) Uani 1 1 d DG U . . .
O11L O 0.0688(9) 0.8270(9) 0.4428(5) 0.104(6) Uani 1 1 d . U . . .
O22L O 0.2495(8) 0.8566(8) 0.3680(5) 0.093(5) Uani 1 1 d . U . . .
N8L N -0.0231(12) 0.8598(11) 0.4745(7) 0.110(7) Uani 1 1 d . U . . .
N9L N 0.0200(12) 0.8961(11) 0.4616(7) 0.102(7) Uani 1 1 d . U . . .
N24L N 0.2983(12) 0.9380(11) 0.3477(7) 0.106(7) Uani 1 1 d . U . . .
N25L N 0.3316(12) 0.9134(11) 0.3246(8) 0.112(8) Uani 1 1 d . U . . .
N1L N -0.1047(7) 0.7835(8) 0.4991(4) 0.108(7) Uani 1 1 d G U . . .
C2L C -0.1455(10) 0.7461(7) 0.5109(5) 0.145(10) Uani 1 1 d G U . . .
H2L H -0.1365 0.7105 0.5111 0.174 Uiso 1 1 calc R U . . .
C3L C -0.1999(9) 0.7569(9) 0.5230(5) 0.148(11) Uani 1 1 d G U . . .
H3L H -0.2280 0.7295 0.5302 0.177 Uiso 1 1 calc R U . . .
C4L C -0.2135(6) 0.8069(11) 0.5245(5) 0.141(10) Uani 1 1 d G U . . .
H4L H -0.2508 0.8146 0.5334 0.169 Uiso 1 1 calc R U . . .
C5L C -0.1716(8) 0.8463(8) 0.5130(5) 0.138(9) Uani 1 1 d G U . . .
H5L H -0.1797 0.8817 0.5135 0.166 Uiso 1 1 calc R U . . .
C6L C -0.1184(7) 0.8329(7) 0.5007(4) 0.119(9) Uani 1 1 d G U . . .
C7L C -0.0731(10) 0.8749(9) 0.4867(6) 0.114(9) Uani 1 1 d G U . . .
H7L H -0.0799 0.9108 0.4866 0.137 Uiso 1 1 calc R U . . .
C10L C 0.0660(14) 0.8724(13) 0.4486(7) 0.095(7) Uani 1 1 d . U . . .
C12L C 0.1196(7) 0.9076(6) 0.4330(4) 0.088(7) Uani 1 1 d G U . . .
C13L C 0.1246(7) 0.9544(7) 0.4417(4) 0.098(8) Uani 1 1 d G U . . .
H13L H 0.0946 0.9652 0.4574 0.118 Uiso 1 1 calc R U . . .
C14L C 0.1736(8) 0.9855(4) 0.4272(4) 0.101(7) Uani 1 1 d DG U . . .
C15L C 0.2175(6) 0.9697(6) 0.4041(4) 0.099(7) Uani 1 1 d G U . . .
H15L H 0.2510 0.9910 0.3942 0.119 Uiso 1 1 calc R U . . .
C16L C 0.2125(7) 0.9229(7) 0.3954(4) 0.085(6) Uani 1 1 d G U . . .
C17L C 0.1635(9) 0.8919(4) 0.4099(4) 0.090(7) Uani 1 1 d G U . . .
H17L H 0.1601 0.8599 0.4040 0.108 Uiso 1 1 calc R U . . .
C23L C 0.2535(13) 0.9039(13) 0.3719(8) 0.091(7) Uani 1 1 d . U . . .
C26L C 0.3766(11) 0.9368(10) 0.3040(6) 0.114(8) Uani 1 1 d G U . . .
H26L H 0.3915 0.9692 0.3046 0.136 Uiso 1 1 calc R U . . .
C27L C 0.4029(7) 0.9064(7) 0.2786(4) 0.124(9) Uani 1 1 d G U . . .
C28L C 0.4496(8) 0.9275(8) 0.2518(5) 0.157(11) Uani 1 1 d G U . . .
H28L H 0.4645 0.9619 0.2486 0.188 Uiso 1 1 calc R U . . .
C29L C 0.4746(8) 0.8973(11) 0.2295(5) 0.157(11) Uani 1 1 d G U . . .
H29L H 0.5069 0.9108 0.2105 0.189 Uiso 1 1 calc R U . . .
C30L C 0.4519(10) 0.8482(10) 0.2353(6) 0.166(12) Uani 1 1 d G U . . .
H30L H 0.4688 0.8265 0.2207 0.199 Uiso 1 1 calc R U . . .
C31L C 0.4045(10) 0.8299(8) 0.2622(6) 0.162(12) Uani 1 1 d G U . . .
H31L H 0.3883 0.7962 0.2652 0.195 Uiso 1 1 calc R U . . .
N32L N 0.3802(7) 0.8578(8) 0.2845(5) 0.141(9) Uani 1 1 d G U . . .
S18M S 0.0256(3) 0.8783(3) 0.02172(19) 0.083(2) Uani 1 1 d DG U . . .
O19M O 0.0137(6) 0.8348(4) 0.0559(2) 0.086(5) Uani 1 1 d DG U . . .
O20M O 0.0364(6) 0.8615(5) -0.0110(3) 0.107(6) Uani 1 1 d DG U . . .
O21M O -0.0151(5) 0.9200(4) 0.0198(3) 0.091(5) Uani 1 1 d DG U . . .
O11M O 0.2537(8) 0.9058(8) 0.0697(5) 0.093(6) Uani 1 1 d . U . . .
O22M O 0.2166(8) 1.0599(7) -0.0274(5) 0.089(6) Uani 1 1 d . U . . .
N8M N 0.2314(10) 0.8094(10) 0.1184(7) 0.099(8) Uani 1 1 d . U . . .
N9M N 0.1948(10) 0.8309(10) 0.0953(7) 0.093(7) Uani 1 1 d . U . . .
N24M N 0.1339(9) 1.0748(9) -0.0403(5) 0.073(6) Uani 1 1 d . U . . .
H24M H 0.0998 1.0634 -0.0381 0.087 Uiso 1 1 calc R U . . .
N25M N 0.1500(9) 1.1261(9) -0.0616(6) 0.078(6) Uani 1 1 d . U . . .
N1M N 0.3111(7) 0.7826(6) 0.1582(4) 0.114(8) Uani 1 1 d G U . . .
C2M C 0.3477(7) 0.7694(8) 0.1806(6) 0.123(10) Uani 1 1 d G U . . .
H2M H 0.3801 0.7916 0.1743 0.148 Uiso 1 1 calc R U . . .
C3M C 0.3401(8) 0.7251(9) 0.2122(5) 0.131(11) Uani 1 1 d G U . . .
H3M H 0.3678 0.7162 0.2268 0.158 Uiso 1 1 calc R U . . .
C4M C 0.2929(9) 0.6940(7) 0.2226(4) 0.118(10) Uani 1 1 d G U . . .
H4M H 0.2868 0.6637 0.2447 0.141 Uiso 1 1 calc R U . . .
C5M C 0.2538(7) 0.7073(6) 0.2001(5) 0.116(9) Uani 1 1 d G U . . .
H5M H 0.2205 0.6863 0.2065 0.140 Uiso 1 1 calc R U . . .
C6M C 0.2645(6) 0.7516(6) 0.1686(4) 0.106(9) Uani 1 1 d G U . . .
C7M C 0.2244(9) 0.7656(10) 0.1433(6) 0.102(9) Uani 1 1 d G U . . .
H7M H 0.1947 0.7416 0.1462 0.122 Uiso 1 1 calc R U . . .
C10M C 0.2138(12) 0.8789(12) 0.0704(7) 0.084(8) Uani 1 1 d . U . . .
C12M C 0.1707(5) 0.9053(6) 0.0455(4) 0.080(7) Uani 1 1 d G U . . .
C13M C 0.1220(6) 0.8814(5) 0.0443(3) 0.073(7) Uani 1 1 d G U . . .
H13M H 0.1119 0.8455 0.0598 0.087 Uiso 1 1 calc R U . . .
C14M C 0.0882(4) 0.9102(6) 0.0206(4) 0.071(6) Uani 1 1 d DG U . . .
C15M C 0.1029(5) 0.9628(6) -0.0020(4) 0.069(7) Uani 1 1 d G U . . .
H15M H 0.0798 0.9825 -0.0182 0.083 Uiso 1 1 calc R U . . .
C16M C 0.1516(6) 0.9867(5) -0.0008(4) 0.074(7) Uani 1 1 d G U . . .
C17M C 0.1854(4) 0.9580(7) 0.0229(4) 0.078(7) Uani 1 1 d G U . . .
H17M H 0.2187 0.9743 0.0238 0.093 Uiso 1 1 calc R U . . .
C23M C 0.1681(12) 1.0420(11) -0.0232(7) 0.069(7) Uani 1 1 d . U . . .
C26M C 0.1160(9) 1.1577(6) -0.0790(5) 0.072(7) Uani 1 1 d G U . . .
H26M H 0.0796 1.1467 -0.0787 0.086 Uiso 1 1 calc R U . . .
C27M C 0.1392(5) 1.2132(5) -0.0995(3) 0.075(7) Uani 1 1 d G U . . .
C28M C 0.1064(5) 1.2516(6) -0.1175(4) 0.086(8) Uani 1 1 d G U . . .
H28M H 0.0695 1.2428 -0.1179 0.104 Uiso 1 1 calc R U . . .
C29M C 0.1283(8) 1.3036(6) -0.1352(5) 0.100(8) Uani 1 1 d G U . . .
H29M H 0.1069 1.3312 -0.1481 0.120 Uiso 1 1 calc R U . . .
C30M C 0.1812(8) 1.3143(5) -0.1337(4) 0.118(10) Uani 1 1 d G U . . .
H30M H 0.1968 1.3498 -0.1451 0.142 Uiso 1 1 calc R U . . .
C31M C 0.2121(6) 1.2736(7) -0.1157(5) 0.111(9) Uani 1 1 d G U . . .
H31M H 0.2494 1.2815 -0.1158 0.133 Uiso 1 1 calc R U . . .
N32M N 0.1916(6) 1.2235(6) -0.0979(4) 0.093(7) Uani 1 1 d G U . . .
S18N S 0.3664(3) 1.2575(4) 0.0728(2) 0.120(3) Uani 1 1 d DG U . . .
O19N O 0.3692(7) 1.2262(6) 0.1101(3) 0.144(7) Uani 1 1 d DG U . . .
O20N O 0.3581(7) 1.3136(4) 0.0681(4) 0.137(7) Uani 1 1 d DG U . . .
O21N O 0.4122(5) 1.2487(7) 0.0450(4) 0.149(7) Uani 1 1 d DG U . . .
O11N O 0.2162(8) 1.1718(7) -0.0159(5) 0.085(5) Uani 1 1 d . U . . .
O22N O 0.1098(8) 1.1971(7) 0.0948(5) 0.084(6) Uani 1 1 d . U . . .
N8N N 0.3058(10) 1.1665(10) -0.0593(7) 0.098(7) Uani 1 1 d . U . . .
N9N N 0.3100(10) 1.1848(9) -0.0305(6) 0.087(6) Uani 1 1 d . U . . .
N24N N 0.1483(10) 1.2275(9) 0.1337(6) 0.088(6) Uani 1 1 d . U . . .
N25N N 0.0937(11) 1.2254(9) 0.1539(7) 0.091(7) Uani 1 1 d . U . . .
N1N N 0.2736(6) 1.1317(6) -0.1087(4) 0.101(7) Uani 1 1 d G U . . .
C2N C 0.2578(7) 1.1127(7) -0.1333(5) 0.113(9) Uani 1 1 d G U . . .
H2N H 0.2194 1.1058 -0.1308 0.136 Uiso 1 1 calc R U . . .
C3N C 0.2950(9) 1.1026(7) -0.1621(5) 0.123(9) Uani 1 1 d G U . . .
H3N H 0.2823 1.0876 -0.1784 0.147 Uiso 1 1 calc R U . . .
C4N C 0.3500(9) 1.1141(8) -0.1672(5) 0.131(10) Uani 1 1 d G U . . .
H4N H 0.3761 1.1081 -0.1874 0.157 Uiso 1 1 calc R U . . .
C5N C 0.3674(6) 1.1349(8) -0.1423(5) 0.136(10) Uani 1 1 d G U . . .
H5N H 0.4055 1.1431 -0.1450 0.163 Uiso 1 1 calc R U . . .
C6N C 0.3280(7) 1.1431(5) -0.1139(4) 0.109(8) Uani 1 1 d G U . . .
C7N C 0.3457(10) 1.1632(9) -0.0859(5) 0.105(8) Uani 1 1 d G U . . .
H7N H 0.3832 1.1727 -0.0876 0.126 Uiso 1 1 calc R U . . .
C10N C 0.2619(13) 1.1814(9) -0.0068(8) 0.084(7) Uani 1 1 d . U . . .
C12N C 0.2617(7) 1.1992(5) 0.0250(4) 0.085(7) Uani 1 1 d G U . . .
C13N C 0.3095(5) 1.2172(5) 0.0318(4) 0.088(7) Uani 1 1 d G U . . .
H13N H 0.3442 1.2183 0.0151 0.106 Uiso 1 1 calc R U . . .
C14N C 0.3065(5) 1.2337(5) 0.0630(5) 0.097(7) Uani 1 1 d DG U . . .
C15N C 0.2557(7) 1.2322(6) 0.0873(4) 0.095(7) Uani 1 1 d G U . . .
H15N H 0.2537 1.2434 0.1086 0.114 Uiso 1 1 calc R U . . .
C16N C 0.2079(5) 1.2141(6) 0.0806(4) 0.077(6) Uani 1 1 d G U . . .
C17N C 0.2109(5) 1.1976(5) 0.0494(5) 0.079(7) Uani 1 1 d G U . . .
H17N H 0.1783 1.1853 0.0448 0.095 Uiso 1 1 calc R U . . .
C23N C 0.1483(13) 1.2110(10) 0.1040(8) 0.080(7) Uani 1 1 d . U . . .
C26N C 0.0821(6) 1.2371(8) 0.1850(6) 0.100(8) Uani 1 1 d G U . . .
H26N H 0.1093 1.2496 0.1947 0.119 Uiso 1 1 calc R U . . .
C27N C 0.0224(6) 1.2291(5) 0.2039(4) 0.090(7) Uani 1 1 d G U . . .
C28N C 0.0053(7) 1.2385(6) 0.2374(4) 0.094(7) Uani 1 1 d G U . . .
H28N H 0.0313 1.2487 0.2491 0.113 Uiso 1 1 calc R U . . .
C29N C -0.0510(8) 1.2328(7) 0.2537(4) 0.106(8) Uani 1 1 d G U . . .
H29N H -0.0643 1.2387 0.2771 0.127 Uiso 1 1 calc R U . . .
C30N C -0.0867(6) 1.2185(6) 0.2357(5) 0.098(8) Uani 1 1 d G U . . .
H30N H -0.1254 1.2152 0.2461 0.117 Uiso 1 1 calc R U . . .
C31N C -0.0665(6) 1.2088(6) 0.2025(5) 0.089(7) Uani 1 1 d G U . . .
H31N H -0.0918 1.1974 0.1908 0.107 Uiso 1 1 calc R U . . .
N32N N -0.0127(7) 1.2149(5) 0.1859(3) 0.085(6) Uani 1 1 d G U . . .
S18O S -0.0952(3) 0.9263(3) 0.1326(2) 0.096(3) Uani 1 1 d DG U . . .
O19O O -0.0889(6) 0.9593(5) 0.0945(2) 0.106(6) Uani 1 1 d DG U . . .
O20O O -0.1520(4) 0.9190(6) 0.1529(4) 0.121(6) Uani 1 1 d DG U . . .
O21O O -0.0669(6) 0.8759(4) 0.1370(4) 0.117(6) Uani 1 1 d DG U . . .
O11O O 0.0208(7) 1.1216(6) 0.1560(4) 0.072(5) Uani 1 1 d . U . . .
O22O O 0.0510(8) 0.9599(7) 0.2431(5) 0.083(6) Uani 1 1 d . U . . .
N8O N -0.0229(9) 1.1854(9) 0.1055(5) 0.069(6) Uani 1 1 d . U . . .
N9O N -0.0371(8) 1.1328(8) 0.1151(5) 0.063(5) Uani 1 1 d . U . . .
N24O N 0.0060(10) 0.8796(9) 0.2519(6) 0.086(7) Uani 1 1 d . U . . .
N25O N 0.0374(10) 0.8607(9) 0.2796(6) 0.089(7) Uani 1 1 d . U . . .
N1O N 0.0131(7) 1.2830(6) 0.0958(4) 0.098(7) Uani 1 1 d G U . . .
C2O C 0.0292(7) 1.3330(7) 0.0913(5) 0.117(9) Uani 1 1 d G U . . .
H2O H 0.0528 1.3383 0.1065 0.141 Uiso 1 1 calc R U . . .
C3O C 0.0130(8) 1.3772(6) 0.0655(6) 0.135(10) Uani 1 1 d G U . . .
H3O H 0.0240 1.4123 0.0639 0.161 Uiso 1 1 calc R U . . .
C4O C -0.0189(9) 1.3707(6) 0.0424(5) 0.131(10) Uani 1 1 d G U . . .
H4O H -0.0297 1.4010 0.0240 0.157 Uiso 1 1 calc R U . . .
C5O C -0.0355(7) 1.3190(7) 0.0461(4) 0.119(9) Uani 1 1 d G U . . .
H5O H -0.0580 1.3130 0.0305 0.143 Uiso 1 1 calc R U . . .
C6O C -0.0185(6) 1.2767(5) 0.0729(4) 0.094(8) Uani 1 1 d G U . . .
C7O C -0.0375(9) 1.2211(6) 0.0785(6) 0.088(8) Uani 1 1 d G U . . .
H7O H -0.0589 1.2131 0.0631 0.106 Uiso 1 1 calc R U . . .
C10O C -0.0124(9) 1.1024(10) 0.1434(6) 0.059(6) Uani 1 1 d . U . . .
C12O C -0.0235(5) 1.0437(4) 0.1559(4) 0.059(6) Uani 1 1 d G U . . .
C13O C -0.0529(5) 1.0169(6) 0.1397(3) 0.067(7) Uani 1 1 d G U . . .
H13O H -0.0675 1.0365 0.1185 0.080 Uiso 1 1 calc R U . . .
C14O C -0.0610(5) 0.9613(6) 0.1545(4) 0.069(6) Uani 1 1 d DG U . . .
C15O C -0.0397(6) 0.9326(4) 0.1855(4) 0.073(7) Uani 1 1 d G U . . .
H15O H -0.0452 0.8947 0.1957 0.088 Uiso 1 1 calc R U . . .
C16O C -0.0102(6) 0.9595(6) 0.2018(3) 0.069(6) Uani 1 1 d G U . . .
C17O C -0.0021(5) 1.0150(6) 0.1870(4) 0.059(6) Uani 1 1 d G U . . .
H17O H 0.0180 1.0333 0.1981 0.070 Uiso 1 1 calc R U . . .
C23O C 0.0179(11) 0.9322(11) 0.2338(7) 0.075(7) Uani 1 1 d . U . . .
C26O C 0.0333(7) 0.8115(8) 0.2996(5) 0.092(8) Uani 1 1 d G U . . .
H26O H 0.0090 0.7857 0.2978 0.110 Uiso 1 1 calc R U . . .
C27O C 0.0712(5) 0.7994(5) 0.3263(3) 0.070(7) Uani 1 1 d G U . . .
C28O C 0.0724(7) 0.7481(5) 0.3503(4) 0.082(8) Uani 1 1 d G U . . .
H28O H 0.0482 0.7206 0.3507 0.099 Uiso 1 1 calc R U . . .
C29O C 0.1098(8) 0.7374(5) 0.3739(4) 0.102(9) Uani 1 1 d G U . . .
H29O H 0.1116 0.7024 0.3910 0.123 Uiso 1 1 calc R U . . .
C30O C 0.1438(6) 0.7781(7) 0.3721(4) 0.092(8) Uani 1 1 d G U . . .
H30O H 0.1703 0.7715 0.3876 0.110 Uiso 1 1 calc R U . . .
C31O C 0.1398(6) 0.8288(6) 0.3479(4) 0.081(8) Uani 1 1 d G U . . .
H31O H 0.1628 0.8570 0.3477 0.098 Uiso 1 1 calc R U . . .
N32O N 0.1048(6) 0.8399(5) 0.3244(4) 0.074(6) Uani 1 1 d G U . . .
S18P S 0.3964(4) 1.0583(4) 0.2040(3) 0.148(4) Uani 1 1 d DG U . . .
O19P O 0.3991(8) 1.0482(7) 0.2421(3) 0.159(8) Uani 1 1 d DG U . . .
O20P O 0.3734(7) 1.1094(5) 0.1876(5) 0.166(8) Uani 1 1 d DG U . . .
O21P O 0.4484(5) 1.0497(7) 0.1811(5) 0.160(8) Uani 1 1 d DG U . . .
O11P O 0.1648(8) 0.9271(8) 0.2485(5) 0.095(6) Uani 1 1 d . U . . .
O22P O 0.2845(8) 0.8964(8) 0.1457(5) 0.093(6) Uani 1 1 d . U . . .
N8P N 0.1370(11) 0.9667(9) 0.2995(7) 0.092(6) Uani 1 1 d . U . . .
N9P N 0.1907(12) 0.9773(10) 0.2804(7) 0.102(7) Uani 1 1 d . U . . .
N24P N 0.3773(10) 0.9235(10) 0.1236(7) 0.100(7) Uani 1 1 d . U . . .
N25P N 0.3774(11) 0.8916(11) 0.1017(8) 0.116(8) Uani 1 1 d . U . . .
N1P N 0.0326(7) 0.9452(5) 0.3305(4) 0.088(6) Uani 1 1 d G U . . .
C2P C -0.0215(7) 0.9358(6) 0.3456(5) 0.096(8) Uani 1 1 d G U . . .
H2P H -0.0420 0.9137 0.3374 0.115 Uiso 1 1 calc R U . . .
C3P C -0.0488(6) 0.9570(7) 0.3725(5) 0.106(9) Uani 1 1 d G U . . .
H3P H -0.0877 0.9506 0.3818 0.127 Uiso 1 1 calc R U . . .
C4P C -0.0201(8) 0.9870(7) 0.3859(4) 0.111(9) Uani 1 1 d G U . . .
H4P H -0.0384 1.0011 0.4049 0.133 Uiso 1 1 calc R U . . .
C5P C 0.0365(8) 0.9966(6) 0.3711(4) 0.098(8) Uani 1 1 d G U . . .
H5P H 0.0577 1.0177 0.3796 0.118 Uiso 1 1 calc R U . . .
C6P C 0.0608(6) 0.9750(5) 0.3439(4) 0.096(7) Uani 1 1 d G U . . .
C7P C 0.1208(6) 0.9864(8) 0.3264(6) 0.094(7) Uani 1 1 d G U . . .
H7P H 0.1446 1.0062 0.3343 0.113 Uiso 1 1 calc R U . . .
C10P C 0.2041(13) 0.9566(10) 0.2543(8) 0.085(7) Uani 1 1 d . U . . .
C12P C 0.2574(5) 0.9663(6) 0.2275(4) 0.097(7) Uani 1 1 d G U . . .
C13P C 0.2965(8) 1.0014(6) 0.2294(4) 0.108(8) Uani 1 1 d G U . . .
H13P H 0.2885 1.0190 0.2478 0.130 Uiso 1 1 calc R U . . .
C14P C 0.3475(7) 1.0110(5) 0.2042(5) 0.110(7) Uani 1 1 d DG U . . .
C15P C 0.3593(6) 0.9853(7) 0.1772(4) 0.116(9) Uani 1 1 d G U . . .
H15P H 0.3941 0.9918 0.1600 0.140 Uiso 1 1 calc R U . . .
C16P C 0.3201(9) 0.9501(6) 0.1754(4) 0.089(7) Uani 1 1 d G U . . .
C17P C 0.2691(7) 0.9406(5) 0.2005(5) 0.093(7) Uani 1 1 d G U . . .
H17P H 0.2423 0.9166 0.1993 0.111 Uiso 1 1 calc R U . . .
C23P C 0.3268(14) 0.9197(12) 0.1473(8) 0.093(7) Uani 1 1 d . U . . .
C26P C 0.4196(12) 0.8848(9) 0.0767(7) 0.129(10) Uani 1 1 d G U . . .
H26P H 0.4547 0.9025 0.0713 0.155 Uiso 1 1 calc R U . . .
C27P C 0.4078(7) 0.8470(6) 0.0575(4) 0.143(10) Uani 1 1 d G U . . .
C28P C 0.4495(7) 0.8349(9) 0.0319(6) 0.160(11) Uani 1 1 d G U . . .
H28P H 0.4854 0.8515 0.0256 0.192 Uiso 1 1 calc R U . . .
C29P C 0.4379(10) 0.7979(10) 0.0154(6) 0.173(12) Uani 1 1 d G U . . .
H29P H 0.4657 0.7887 -0.0026 0.208 Uiso 1 1 calc R U . . .
C30P C 0.3860(12) 0.7749(8) 0.0256(6) 0.168(12) Uani 1 1 d G U . . .
H30P H 0.3774 0.7489 0.0151 0.202 Uiso 1 1 calc R U . . .
C31P C 0.3460(8) 0.7895(8) 0.0510(6) 0.140(11) Uani 1 1 d G U . . .
H31P H 0.3095 0.7743 0.0570 0.168 Uiso 1 1 calc R U . . .
N32P N 0.3563(7) 0.8244(8) 0.0677(5) 0.111(7) Uani 1 1 d G U . . .
Zn1Z Zn 0.3014(3) 0.5702(3) 0.35637(18) 0.067(2) Uani 0.4 1 d G U P A 1
O2Z O 0.2545(5) 0.6322(4) 0.3667(5) 0.050(7) Uani 0.4 1 d G U P A 1
O3Z O 0.2745(6) 0.5870(7) 0.3071(3) 0.059(7) Uani 0.4 1 d G U P A 1
O4Z O 0.3439(6) 0.5053(4) 0.3472(5) 0.069(7) Uani 0.4 1 d G U P A 1
O5Z O 0.3260(6) 0.5513(7) 0.4065(2) 0.068(8) Uani 0.4 1 d G U P A 1
O6Z O 0.2325(4) 0.5196(5) 0.3830(4) 0.071(7) Uani 0.4 1 d G U P A 1
O1Z O 0.3694(4) 0.6200(4) 0.3303(3) 0.068(6) Uani 0.4 1 d G U P A 1
N1Z N 0.4399(6) 0.6720(8) 0.2871(5) 0.068(7) Uani 0.4 1 d G U P A 1
C1Z C 0.3994(5) 0.6354(6) 0.2981(4) 0.068(7) Uani 0.4 1 d G U P A 1
H1Z H 0.3926 0.6196 0.2804 0.082 Uiso 0.4 1 calc R U P A 1
C2Z C 0.4535(8) 0.6981(8) 0.3124(7) 0.069(10) Uani 0.4 1 d G U P A 1
H2Z1 H 0.4846 0.7240 0.2991 0.104 Uiso 0.4 1 calc R U P A 1
H2Z2 H 0.4640 0.6710 0.3339 0.104 Uiso 0.4 1 calc R U P A 1
H2Z3 H 0.4211 0.7170 0.3211 0.104 Uiso 0.4 1 calc R U P A 1
C3Z C 0.4739(8) 0.6875(10) 0.2493(6) 0.062(10) Uani 0.4 1 d G U P A 1
H3Z1 H 0.5016 0.7151 0.2464 0.093 Uiso 0.4 1 calc R U P A 1
H3Z2 H 0.4503 0.7019 0.2311 0.093 Uiso 0.4 1 calc R U P A 1
H3Z3 H 0.4929 0.6560 0.2448 0.093 Uiso 0.4 1 calc R U P A 1
O7Z O 0.268(3) 0.500(3) 0.3722(17) 0.071(5) Uiso 0.25 1 d . U P B 2
C1S C 0.2252(16) 0.8730(15) 0.4926(10) 0.079(7) Uani 0.4 1 d G U P C 1
H1S H 0.2226 0.9063 0.4975 0.094 Uiso 0.4 1 calc R U P C 1
C2S C 0.2790(18) 0.816(2) 0.4664(17) 0.077(9) Uani 0.4 1 d G U P C 1
H2S1 H 0.3166 0.8172 0.4514 0.115 Uiso 0.4 1 calc R U P C 1
H2S2 H 0.2519 0.8104 0.4526 0.115 Uiso 0.4 1 calc R U P C 1
H2S3 H 0.2752 0.7866 0.4902 0.115 Uiso 0.4 1 calc R U P C 1
C3S C 0.314(2) 0.907(2) 0.4586(16) 0.074(8) Uani 0.4 1 d G U P C 1
H3S1 H 0.3456 0.8933 0.4449 0.111 Uiso 0.4 1 calc R U P C 1
H3S2 H 0.3246 0.9161 0.4791 0.111 Uiso 0.4 1 calc R U P C 1
H3S3 H 0.3012 0.9398 0.4415 0.111 Uiso 0.4 1 calc R U P C 1
N1S N 0.2687(14) 0.8668(16) 0.4739(9) 0.076(7) Uani 0.4 1 d G U P C 1
O1S O 0.1810(14) 0.8422(17) 0.5072(11) 0.089(9) Uani 0.4 1 d G U P C 1
C4S C 0.2891(19) 0.9029(17) 0.4653(12) 0.077(7) Uani 0.35 1 d G U P D 2
H4S H 0.2857 0.9342 0.4727 0.093 Uiso 0.35 1 calc R U P D 2
C5S C 0.251(2) 0.816(2) 0.4712(19) 0.080(8) Uani 0.35 1 d G U P D 2
H5S1 H 0.2187 0.7931 0.4857 0.120 Uiso 0.35 1 calc R U P D 2
H5S2 H 0.2852 0.7970 0.4767 0.120 Uiso 0.35 1 calc R U P D 2
H5S3 H 0.2521 0.8252 0.4444 0.120 Uiso 0.35 1 calc R U P D 2
C6S C 0.202(2) 0.870(3) 0.5092(17) 0.078(9) Uani 0.35 1 d G U P D 2
H6S1 H 0.1770 0.8385 0.5175 0.117 Uiso 0.35 1 calc R U P D 2
H6S2 H 0.1813 0.9024 0.4983 0.117 Uiso 0.35 1 calc R U P D 2
H6S3 H 0.2144 0.8741 0.5307 0.117 Uiso 0.35 1 calc R U P D 2
N2S N 0.2493(16) 0.8651(18) 0.4811(11) 0.078(7) Uani 0.35 1 d G U P D 2
O2S O 0.3305(18) 0.8999(19) 0.4413(12) 0.083(9) Uani 0.35 1 d G U P D 2
C1T C 0.3118(13) 0.8090(10) 0.7830(8) 0.073(4) Uani 0.5 1 d G U P E 1
H1T H 0.2992 0.7798 0.7770 0.088 Uiso 0.5 1 calc R U P E 1
C2T C 0.3274(18) 0.9049(11) 0.7671(10) 0.071(8) Uani 0.5 1 d G U P E 1
H2T1 H 0.3221 0.9376 0.7469 0.107 Uiso 0.5 1 calc R U P E 1
H2T2 H 0.3668 0.9020 0.7681 0.107 Uiso 0.5 1 calc R U P E 1
H2T3 H 0.3056 0.9066 0.7910 0.107 Uiso 0.5 1 calc R U P E 1
C3T C 0.2874(17) 0.8681(15) 0.7259(8) 0.084(9) Uani 0.5 1 d G U P E 1
H3T1 H 0.2887 0.9068 0.7126 0.126 Uiso 0.5 1 calc R U P E 1
H3T2 H 0.2489 0.8543 0.7326 0.126 Uiso 0.5 1 calc R U P E 1
H3T3 H 0.3101 0.8497 0.7097 0.126 Uiso 0.5 1 calc R U P E 1
N1T N 0.3089(9) 0.8582(10) 0.7598(6) 0.075(5) Uani 0.5 1 d G U P E 1
O1T O 0.3300(17) 0.7986(14) 0.8121(9) 0.073(4) Uani 0.5 1 d G U P E 1
O2T O 0.317(2) 0.800(2) 0.8062(13) 0.073(4) Uani 0.4 1 d . U P F 2
C1U C -0.2381(12) 0.7254(13) 0.3827(7) 0.099(13) Uani 0.5 1 d G U P G 1
H1U H -0.2416 0.7041 0.3675 0.118 Uiso 0.5 1 calc R U P G 1
C2U C -0.2061(17) 0.7345(15) 0.4356(9) 0.086(13) Uani 0.5 1 d G U P G 1
H2U1 H -0.1869 0.7125 0.4549 0.129 Uiso 0.5 1 calc R U P G 1
H2U2 H -0.2426 0.7437 0.4476 0.129 Uiso 0.5 1 calc R U P G 1
H2U3 H -0.1840 0.7675 0.4209 0.129 Uiso 0.5 1 calc R U P G 1
C3U C -0.1917(17) 0.6503(13) 0.4194(12) 0.104(14) Uani 0.5 1 d G U P G 1
H3U1 H -0.1749 0.6422 0.4413 0.156 Uiso 0.5 1 calc R U P G 1
H3U2 H -0.1636 0.6480 0.3978 0.156 Uiso 0.5 1 calc R U P G 1
H3U3 H -0.2222 0.6243 0.4245 0.156 Uiso 0.5 1 calc R U P G 1
N1U N -0.2132(10) 0.7044(11) 0.4112(7) 0.102(12) Uani 0.5 1 d G U P G 1
O1U O -0.2571(14) 0.7711(14) 0.3747(9) 0.127(13) Uani 0.5 1 d G U P G 1
O2U O -0.272(2) 0.739(2) 0.3339(14) 0.052(17) Uiso 0.25 1 d . . P H 2
O1W O 0.5216(8) 0.9540(7) 0.5249(5) 0.099(7) Uani 1 1 d . U . . .
O2W O -0.1116(8) 1.1162(8) 0.0740(5) 0.099(6) Uani 1 1 d . U . . .
O3W O 0.0731(9) 0.5319(8) 0.8743(6) 0.127(8) Uani 1 1 d . U . . .
O4W O 0.0669(9) 0.6332(8) 0.8254(5) 0.115(7) Uani 1 1 d . U . . .
O5W O 0.1029(9) 0.7610(9) 0.1183(6) 0.129(8) Uani 1 1 d . U . . .
O6W O -0.0161(9) 0.7831(8) 0.2310(6) 0.122(8) Uani 1 1 d . U . . .
O7W O 0.2243(10) 1.2510(10) 0.1725(7) 0.154(9) Uani 1 1 d . U . . .
O8W O -0.1859(10) 1.0268(10) 0.0899(6) 0.141(9) Uani 1 1 d . U . . .
O9W O 0.0074(12) 0.7880(11) 0.1591(8) 0.188(11) Uani 1 1 d . U . . .
O10W O 0.0824(12) 0.4436(11) 0.8438(8) 0.176(11) Uani 1 1 d . U . . .
O11W O -0.0123(12) 0.9913(12) 0.4686(7) 0.054(9) Uani 0.5 1 d . U P . .
O12W O 0.5402(12) 1.0015(12) 0.4204(7) 0.057(9) Uani 0.5 1 d . U P . .
O13W O 0.3115(18) 0.7688(17) 0.6781(11) 0.117(14) Uani 0.5 1 d . U P . .
O14W O 0.6637(14) 0.8950(12) 0.6397(9) 0.076(10) Uani 0.5 1 d . U P . .
O15W O -0.0050(15) 0.3690(14) 0.8741(9) 0.084(11) Uani 0.5 1 d . U P . .
O16W O 0.1383(15) 0.8257(13) 0.6192(9) 0.071(9) Uani 0.5 1 d . U P . .
O17W O 0.6172(15) 0.3272(13) 0.8734(9) 0.081(11) Uani 0.5 1 d . U P . .
O18W O 0.3431(15) 1.1414(14) -0.2587(8) 0.081(11) Uani 0.5 1 d . U P . .
O19W O 0.4222(13) 0.3301(13) 0.9691(8) 0.071(10) Uani 0.5 1 d . U P . .
O20W O 0.6241(14) 0.9738(13) 0.5314(9) 0.072(10) Uani 0.5 1 d . U P . .
O21W O 0.0527(15) 0.7262(14) 0.0708(10) 0.092(12) Uani 0.5 1 d . U P . .
O22W O 0.0918(14) 0.4745(13) 0.7658(10) 0.084(11) Uani 0.5 1 d . U P . .
O23W O -0.2650(15) 0.8270(14) 0.3006(10) 0.090(12) Uani 0.5 1 d . U P . .
O24W O 0.2312(15) 0.7274(13) 0.7576(10) 0.084(11) Uani 0.5 1 d . U P . .
O25W O 0.585(2) 0.868(2) 0.0100(15) 0.148(18) Uani 0.5 1 d . U P . .
O26W O 0.0541(15) 1.3782(14) 0.1601(9) 0.088(12) Uani 0.5 1 d . U P . .
O27W O -0.0168(14) 0.6767(13) 0.1799(9) 0.074(10) Uani 0.5 1 d . U P . .
O28W O -0.0123(16) 0.6155(15) 0.2519(10) 0.097(13) Uani 0.5 1 d . U P . .
O29W O 0.0300(18) 1.0972(17) 0.4368(11) 0.122(15) Uani 0.5 1 d . U P . .
O30W O 0.1755(19) 1.1034(17) 0.3370(11) 0.118(14) Uani 0.5 1 d . U P . .
O31W O 0.5733(16) 0.7814(15) 0.2581(11) 0.107(13) Uani 0.5 1 d . U P . .
O32W O 0.6932(18) 0.9064(18) 0.5563(11) 0.126(15) Uani 0.5 1 d . U P . .
O33W O 0.7733(18) 0.9152(16) 0.7236(11) 0.116(14) Uani 0.5 1 d . U P . .
O34W O 0.3708(19) 0.8635(16) 0.6405(11) 0.118(14) Uani 0.5 1 d . U P . .
O35W O 0.295(2) 1.1531(19) 0.1926(14) 0.127(16) Uani 0.5 1 d . U P . .
O36W O 0.4601(16) 1.1771(16) 0.1344(10) 0.110(14) Uani 0.5 1 d . U P . .
O37W O 0.709(2) 0.5628(18) 0.8793(12) 0.134(16) Uani 0.5 1 d . U P . .
O38W O 0.141(2) 0.6069(19) 0.3977(13) 0.146(17) Uani 0.5 1 d . U P . .
O39W O 0.688(2) 0.9469(18) 0.6828(12) 0.133(16) Uani 0.5 1 d . U P . .
O40W O 0.438(2) 0.945(2) 0.4301(13) 0.149(18) Uani 0.5 1 d . U P . .
O41W O 0.2659(19) 1.1558(17) 0.2205(13) 0.110(14) Uani 0.5 1 d . U P . .
O42W O 0.132(2) 0.9978(18) 0.5424(12) 0.134(16) Uani 0.5 1 d . U P . .
O43W O 0.197(2) 0.792(2) 0.6354(14) 0.160(16) Uani 0.5 1 d . U P . .
O44W O 0.164(2) 0.7883(19) 0.5829(13) 0.151(18) Uani 0.5 1 d . U P . .
O45W O 0.578(2) 0.829(2) 0.0208(13) 0.123(15) Uani 0.5 1 d . U P . .
O46W O 0.6335(19) 0.4995(18) 0.8794(11) 0.122(15) Uani 0.5 1 d . U P . .
O47W O 0.6893(12) 0.6727(11) 0.8585(7) 0.052(9) Uani 0.5 1 d . U P . .
O48W O 0.171(3) 0.965(3) 0.575(2) 0.10(3) Uiso 0.25 1 d . . P . .
O49W O 0.278(3) 0.679(2) 0.1025(15) 0.061(18) Uiso 0.25 1 d . . P . .
O50W O 0.762(3) 0.800(2) 0.7138(16) 0.065(19) Uiso 0.25 1 d . . P . .
O51W O -0.048(3) 0.502(2) 1.0019(15) 0.059(18) Uiso 0.25 1 d . . P . .
O52W O 0.082(3) 0.870(3) 0.5416(18) 0.08(2) Uiso 0.25 1 d . . P . .
O53W O 0.001(3) 0.460(2) 0.3796(15) 0.060(18) Uiso 0.25 1 d . . P . .
O54W O 0.456(3) 0.990(3) -0.261(2) 0.10(3) Uiso 0.25 1 d . . P . .
O55W O -0.116(3) 1.264(3) -0.002(2) 0.10(3) Uiso 0.25 1 d . . P . .
O56W O -0.129(3) 0.351(3) 0.825(2) 0.10(3) Uiso 0.25 1 d . . P . .
O57W O -0.301(4) 1.040(3) 0.132(2) 0.12(3) Uiso 0.25 1 d . . P . .
O58W O 0.129(4) 0.892(3) 0.632(2) 0.12(3) Uiso 0.25 1 d . . P . .
O59W O 0.064(3) 0.752(3) 0.6481(19) 0.09(2) Uiso 0.25 1 d . . P . .
O60W O 0.336(4) 0.969(3) -0.037(2) 0.11(3) Uiso 0.25 1 d . . P . .
O61W O 0.024(3) 1.511(3) 0.068(2) 0.11(3) Uiso 0.25 1 d . . P . .
O62W O -0.019(3) 0.598(3) 0.664(2) 0.11(3) Uiso 0.25 1 d . . P . .
O63W O -0.009(3) 0.574(3) 0.3556(16) 0.07(2) Uiso 0.25 1 d . . P . .
O64W O 0.396(3) 0.610(3) 1.085(2) 0.10(3) Uiso 0.25 1 d . . P . .
O65W O 0.101(3) 0.842(3) 0.6046(18) 0.08(2) Uiso 0.25 1 d . . P . .
O66W O 0.374(3) 1.036(3) -0.2345(17) 0.08(2) Uiso 0.25 1 d . . P . .
O67W O 0.468(3) 0.658(2) 1.0676(16) 0.063(19) Uiso 0.25 1 d . . P . .
O68W O 0.154(3) 0.572(3) 0.986(2) 0.11(3) Uiso 0.25 1 d . . P . .
O69W O 0.544(3) 0.846(2) -0.0492(15) 0.061(18) Uiso 0.25 1 d . . P . .
O70W O 0.494(3) 0.909(2) 0.1335(15) 0.057(18) Uiso 0.25 1 d . . P . .
O71W O 0.149(3) 1.325(3) 0.210(2) 0.10(3) Uiso 0.25 1 d . . P . .

loop_
_atom_site_aniso_label
_atom_site_aniso_U_11
_atom_site_aniso_U_22
_atom_site_aniso_U_33
_atom_site_aniso_U_23
_atom_site_aniso_U_13
_atom_site_aniso_U_12
Cu1 0.066(3) 0.067(2) 0.094(3) -0.033(2) -0.007(2) 0.004(2)
Cu2 0.079(3) 0.103(3) 0.090(3) -0.031(2) -0.018(2) 0.014(3)
Cu3 0.079(3) 0.086(3) 0.085(3) -0.023(2) -0.026(2) 0.010(2)
Cu4 0.092(3) 0.070(2) 0.077(2) -0.027(2) -0.029(2) 0.018(2)
Zn5 0.089(3) 0.088(3) 0.105(3) -0.039(2) -0.006(2) -0.015(2)
Zn6 0.133(4) 0.094(3) 0.115(3) -0.003(2) -0.056(3) -0.024(3)
Cu7 0.092(3) 0.115(3) 0.107(3) -0.042(3) -0.041(3) 0.012(3)
Zn8 0.082(3) 0.066(2) 0.081(2) -0.0231(19) -0.025(2) 0.003(2)
Cu9 0.084(3) 0.139(4) 0.117(3) -0.011(3) -0.031(3) 0.006(3)
Cu10 0.094(3) 0.140(4) 0.115(3) -0.034(3) -0.043(3) 0.007(3)
Cu11 0.115(4) 0.096(3) 0.088(3) -0.042(2) -0.026(2) 0.015(3)
Cu12 0.107(4) 0.125(4) 0.097(3) -0.020(3) -0.026(3) -0.019(3)
Zn13 0.068(3) 0.105(3) 0.115(3) -0.018(2) -0.019(2) 0.010(2)
Cu14 0.065(3) 0.099(3) 0.097(3) -0.018(2) -0.020(2) -0.025(2)
Zn15 0.111(3) 0.076(3) 0.098(3) -0.021(2) -0.037(2) 0.019(2)
Zn16 0.086(3) 0.076(3) 0.098(3) -0.011(2) -0.037(2) 0.013(2)
S18A 0.095(7) 0.166(8) 0.091(5) -0.050(6) -0.034(5) 0.053(6)
O19A 0.117(14) 0.173(14) 0.090(8) -0.045(8) -0.025(8) 0.067(11)
O20A 0.122(13) 0.163(11) 0.103(12) -0.055(9) -0.042(10) 0.051(9)
O21A 0.097(10) 0.195(16) 0.095(11) -0.046(11) -0.035(9) 0.054(10)
O11A 0.058(9) 0.078(10) 0.077(9) -0.028(8) -0.008(7) -0.002(8)
O22A 0.151(17) 0.116(12) 0.082(11) -0.033(9) -0.040(11) 0.046(11)
N8A 0.049(10) 0.048(10) 0.059(9) -0.013(7) -0.005(7) -0.001(8)
N9A 0.069(10) 0.066(11) 0.069(8) -0.025(7) -0.021(7) 0.015(8)
N24A 0.080(12) 0.092(11) 0.071(8) -0.030(7) -0.016(7) -0.001(9)
N25A 0.087(12) 0.093(11) 0.064(8) -0.025(7) -0.017(8) -0.016(9)
N1A 0.067(10) 0.064(11) 0.081(9) -0.020(8) -0.017(8) 0.004(8)
C2A 0.077(12) 0.084(13) 0.092(11) -0.023(10) -0.021(9) 0.015(10)
C3A 0.094(13) 0.094(15) 0.094(11) -0.026(10) -0.031(9) 0.028(11)
C4A 0.090(12) 0.083(14) 0.088(11) -0.019(9) -0.028(9) 0.015(10)
C5A 0.089(12) 0.085(14) 0.088(10) -0.028(9) -0.032(9) 0.019(10)
C6A 0.078(11) 0.077(13) 0.083(9) -0.024(8) -0.026(8) 0.019(10)
C7A 0.067(10) 0.054(11) 0.065(9) -0.016(8) -0.016(8) 0.005(9)
C10A 0.059(10) 0.065(11) 0.065(8) -0.017(7) -0.010(7) -0.003(8)
C12A 0.058(9) 0.072(11) 0.063(8) -0.017(7) -0.009(7) -0.001(8)
C13A 0.071(11) 0.094(13) 0.073(9) -0.030(8) -0.015(8) 0.013(9)
C14A 0.076(10) 0.119(12) 0.079(8) -0.033(8) -0.020(7) 0.020(9)
C15A 0.073(11) 0.078(13) 0.080(8) -0.027(8) -0.021(7) 0.007(10)
C16A 0.069(11) 0.068(12) 0.072(7) -0.022(7) -0.018(7) 0.001(9)
C17A 0.062(11) 0.058(11) 0.064(8) -0.015(7) -0.008(7) -0.006(9)
C23A 0.086(14) 0.090(12) 0.075(8) -0.026(7) -0.022(7) 0.005(10)
C26A 0.088(14) 0.089(12) 0.072(8) -0.027(7) -0.011(8) -0.009(10)
C27A 0.067(13) 0.076(10) 0.066(8) -0.019(7) -0.006(8) -0.009(9)
C28A 0.081(14) 0.089(11) 0.076(9) -0.024(8) -0.016(9) 0.000(10)
C29A 0.080(15) 0.093(12) 0.074(9) -0.022(8) -0.015(9) 0.000(10)
C30A 0.094(16) 0.101(12) 0.073(10) -0.027(8) -0.017(9) 0.007(11)
C31A 0.085(15) 0.090(12) 0.071(9) -0.030(8) -0.015(9) 0.003(10)
N32A 0.067(12) 0.077(10) 0.065(8) -0.019(7) -0.007(8) -0.008(8)
S18B 0.189(10) 0.102(6) 0.197(10) -0.041(6) -0.026(8) 0.032(7)
O19B 0.246(18) 0.142(16) 0.263(15) -0.038(12) -0.007(13) 0.025(13)
O20B 0.32(2) 0.187(19) 0.276(16) -0.105(14) -0.087(15) 0.071(16)
O21B 0.216(13) 0.186(19) 0.27(2) -0.055(16) -0.052(13) 0.047(11)
O11B 0.093(11) 0.119(13) 0.115(13) -0.060(11) 0.000(9) 0.002(9)
O22B 0.079(10) 0.080(8) 0.088(11) -0.036(8) -0.010(9) 0.002(7)
N8B 0.085(10) 0.096(10) 0.088(12) -0.026(9) -0.023(8) 0.002(7)
N9B 0.083(10) 0.088(9) 0.073(11) -0.027(8) -0.021(8) 0.005(7)
N24B 0.080(8) 0.077(10) 0.096(13) -0.031(9) -0.014(7) 0.003(7)
N25B 0.081(8) 0.074(11) 0.078(12) -0.032(9) -0.019(7) 0.003(7)
N1B 0.071(10) 0.092(9) 0.085(12) -0.021(8) -0.017(8) 0.003(7)
C2B 0.083(11) 0.100(10) 0.094(15) -0.024(9) -0.017(10) -0.001(8)
C3B 0.084(11) 0.105(11) 0.093(15) -0.023(10) -0.015(10) 0.000(8)
C4B 0.090(11) 0.109(11) 0.095(15) -0.027(10) -0.015(9) 0.004(8)
C5B 0.087(10) 0.104(11) 0.110(16) -0.028(9) -0.018(9) 0.008(8)
C6B 0.081(9) 0.094(9) 0.068(13) -0.022(8) -0.025(8) 0.008(7)
C7B 0.085(10) 0.093(10) 0.081(14) -0.027(9) -0.023(9) 0.006(7)
C10B 0.091(10) 0.100(9) 0.106(14) -0.043(8) -0.005(9) 0.000(7)
C12B 0.079(6) 0.084(6) 0.059(8) -0.034(5) -0.019(5) 0.006(5)
C13B 0.099(10) 0.091(7) 0.085(13) -0.038(7) -0.020(9) 0.014(6)
C14B 0.111(10) 0.103(8) 0.128(14) -0.038(7) -0.011(8) 0.009(6)
C15B 0.101(10) 0.081(8) 0.075(13) -0.036(7) -0.025(8) 0.003(6)
C16B 0.079(6) 0.084(6) 0.059(8) -0.034(5) -0.019(5) 0.006(5)
C17B 0.078(8) 0.081(9) 0.044(10) -0.033(7) -0.024(6) 0.005(6)
C23B 0.081(7) 0.077(9) 0.061(13) -0.028(8) -0.020(7) 0.003(6)
C26B 0.083(8) 0.084(11) 0.079(14) -0.027(10) -0.020(8) 0.000(7)
C27B 0.080(8) 0.085(9) 0.077(14) -0.026(9) -0.018(8) -0.002(7)
C28B 0.083(9) 0.091(10) 0.080(14) -0.026(9) -0.015(8) -0.006(7)
C29B 0.090(10) 0.105(11) 0.116(17) -0.033(10) -0.009(9) 0.002(8)
C30B 0.089(11) 0.105(11) 0.115(17) -0.035(10) -0.017(10) 0.002(8)
C31B 0.089(10) 0.093(11) 0.104(16) -0.033(9) -0.021(10) 0.005(8)
N32B 0.083(10) 0.084(9) 0.088(12) -0.027(8) -0.023(9) -0.001(7)
S18C 0.186(9) 0.074(6) 0.147(8) -0.052(5) -0.007(7) 0.035(6)
O19C 0.176(17) 0.076(9) 0.158(11) -0.058(8) -0.033(11) 0.031(10)
O20C 0.220(13) 0.128(16) 0.235(17) -0.067(13) 0.028(11) 0.040(11)
O21C 0.263(17) 0.103(14) 0.200(15) -0.077(12) -0.071(13) 0.053(12)
O11C 0.068(11) 0.066(8) 0.083(9) -0.028(7) -0.030(8) 0.008(8)
O22C 0.095(12) 0.069(9) 0.093(10) -0.042(8) -0.024(9) 0.013(8)
N8C 0.073(14) 0.074(11) 0.084(8) -0.025(7) -0.021(8) 0.013(10)
N9C 0.076(14) 0.074(9) 0.081(8) -0.020(6) -0.018(8) 0.006(8)
N24C 0.082(13) 0.064(9) 0.080(8) -0.039(7) -0.018(8) 0.011(9)
N25C 0.082(13) 0.071(10) 0.084(9) -0.032(7) -0.022(9) 0.008(9)
N1C 0.094(15) 0.093(9) 0.102(10) -0.025(7) -0.026(9) 0.004(9)
C2C 0.13(2) 0.120(11) 0.114(11) -0.042(9) -0.033(11) 0.014(10)
C3C 0.12(2) 0.126(12) 0.115(11) -0.037(9) -0.036(11) 0.006(11)
C4C 0.124(19) 0.123(12) 0.106(10) -0.032(8) -0.037(10) 0.004(11)
C5C 0.122(19) 0.111(11) 0.101(9) -0.022(8) -0.036(10) 0.005(10)
C6C 0.079(16) 0.093(10) 0.091(8) -0.024(7) -0.024(9) 0.003(9)
C7C 0.089(17) 0.083(11) 0.089(8) -0.017(7) -0.026(9) 0.009(10)
C10C 0.062(15) 0.065(9) 0.080(7) -0.024(6) -0.016(8) 0.004(8)
C12C 0.042(12) 0.061(9) 0.076(7) -0.020(6) -0.007(7) -0.006(8)
C13C 0.049(13) 0.058(9) 0.079(9) -0.017(7) 0.001(8) -0.007(8)
C14C 0.093(13) 0.061(8) 0.087(9) -0.022(7) -0.014(8) 0.010(8)
C15C 0.074(13) 0.058(8) 0.076(10) -0.028(7) -0.008(9) 0.001(8)
C16C 0.057(12) 0.055(8) 0.075(8) -0.024(6) -0.010(8) -0.004(8)
C17C 0.059(13) 0.060(9) 0.076(8) -0.027(7) -0.012(8) 0.000(9)
C23C 0.073(13) 0.061(9) 0.078(8) -0.031(7) -0.016(8) 0.002(9)
C26C 0.104(16) 0.094(11) 0.091(10) -0.039(8) -0.034(10) 0.014(10)
C27C 0.103(16) 0.097(10) 0.094(10) -0.030(8) -0.030(10) 0.016(10)
C28C 0.122(17) 0.120(12) 0.102(11) -0.036(9) -0.041(11) 0.019(11)
C29C 0.130(18) 0.126(13) 0.108(12) -0.029(9) -0.040(12) 0.024(12)
C30C 0.121(17) 0.120(13) 0.106(12) -0.025(10) -0.030(12) 0.019(12)
C31C 0.108(16) 0.094(12) 0.102(12) -0.024(9) -0.021(11) 0.017(11)
N32C 0.086(13) 0.087(10) 0.088(10) -0.023(8) -0.017(9) 0.004(9)
S18D 0.105(7) 0.075(6) 0.149(7) -0.061(5) -0.020(5) 0.020(5)
O19D 0.145(13) 0.108(13) 0.170(11) -0.069(9) 0.004(9) 0.010(11)
O20D 0.188(16) 0.127(13) 0.188(12) -0.084(10) -0.062(11) 0.066(12)
O21D 0.130(12) 0.098(12) 0.170(15) -0.069(11) -0.021(10) 0.005(9)
O11D 0.076(10) 0.064(9) 0.072(10) -0.024(8) 0.006(8) -0.002(8)
O22D 0.069(10) 0.069(9) 0.087(10) -0.031(8) -0.008(8) 0.005(8)
N8D 0.075(8) 0.051(11) 0.080(11) -0.019(9) -0.017(7) 0.005(7)
N9D 0.071(8) 0.050(9) 0.065(10) -0.013(8) -0.020(7) 0.008(7)
N24D 0.073(9) 0.073(9) 0.082(10) -0.027(8) -0.007(8) 0.003(7)
N25D 0.065(10) 0.070(9) 0.078(11) -0.025(8) -0.007(8) 0.005(8)
N1D 0.092(10) 0.083(12) 0.094(11) -0.036(10) -0.027(8) 0.009(8)
C2D 0.092(10) 0.085(14) 0.095(13) -0.032(11) -0.021(9) 0.014(9)
C3D 0.092(11) 0.085(14) 0.097(13) -0.025(11) -0.023(9) 0.013(9)
C4D 0.085(10) 0.081(14) 0.092(13) -0.019(11) -0.018(8) 0.008(9)
C5D 0.086(9) 0.090(14) 0.100(13) -0.036(11) -0.019(8) -0.001(8)
C6D 0.076(8) 0.052(12) 0.063(11) -0.001(9) -0.026(7) 0.012(7)
C7D 0.078(8) 0.053(12) 0.074(12) -0.013(10) -0.024(7) 0.008(7)
C10D 0.072(8) 0.055(10) 0.057(11) -0.014(8) -0.015(7) 0.008(6)
C12D 0.068(7) 0.064(9) 0.059(11) -0.017(8) -0.019(7) 0.009(6)
C13D 0.088(9) 0.074(9) 0.086(13) -0.030(9) -0.024(8) 0.015(7)
C14D 0.089(9) 0.075(8) 0.108(13) -0.041(8) -0.010(8) 0.010(6)
C15D 0.089(11) 0.074(8) 0.089(14) -0.035(8) -0.014(9) 0.012(7)
C16D 0.071(9) 0.066(8) 0.085(13) -0.028(8) -0.006(8) 0.005(6)
C17D 0.070(8) 0.063(9) 0.067(12) -0.021(8) -0.016(8) 0.009(7)
C23D 0.070(10) 0.068(8) 0.082(12) -0.027(8) -0.009(8) 0.005(7)
C26D 0.066(11) 0.072(9) 0.074(12) -0.021(8) -0.007(9) 0.007(7)
C27D 0.058(10) 0.071(8) 0.070(11) -0.015(7) -0.020(8) 0.009(7)
C28D 0.073(11) 0.086(10) 0.091(12) -0.022(9) -0.008(9) 0.001(8)
C29D 0.078(13) 0.089(10) 0.100(13) -0.026(9) -0.005(10) -0.005(9)
C30D 0.084(13) 0.093(11) 0.108(14) -0.030(10) -0.002(10) -0.007(9)
C31D 0.080(13) 0.085(10) 0.101(13) -0.030(9) -0.007(10) 0.000(8)
N32D 0.066(11) 0.083(9) 0.090(11) -0.030(8) -0.009(8) 0.003(8)
S18E 0.092(7) 0.184(10) 0.200(9) -0.004(8) -0.044(7) 0.044(7)
O19E 0.137(18) 0.29(2) 0.215(12) 0.002(11) -0.052(11) 0.059(16)
O20E 0.098(11) 0.208(17) 0.221(17) -0.016(13) -0.038(11) 0.036(11)
O21E 0.148(19) 0.218(15) 0.31(2) -0.058(14) -0.079(15) 0.064(13)
O11E 0.082(10) 0.087(11) 0.100(11) -0.021(9) -0.024(8) -0.001(8)
O22E 0.076(9) 0.088(11) 0.082(10) -0.018(8) -0.030(8) -0.005(8)
N8E 0.083(12) 0.091(14) 0.107(8) -0.032(8) -0.024(7) 0.002(10)
N9E 0.082(11) 0.091(13) 0.103(8) -0.026(8) -0.023(7) -0.002(10)
N24E 0.097(11) 0.095(13) 0.092(8) -0.012(8) -0.036(7) -0.006(10)
N25E 0.102(12) 0.090(14) 0.097(9) -0.012(9) -0.035(8) -0.008(10)
N1E 0.092(10) 0.083(13) 0.101(10) -0.035(9) -0.021(7) -0.007(9)
C2E 0.093(11) 0.096(16) 0.105(10) -0.043(10) -0.025(8) 0.000(10)
C3E 0.100(12) 0.078(15) 0.104(10) -0.042(9) -0.019(8) -0.014(10)
C4E 0.099(12) 0.089(15) 0.109(10) -0.047(9) -0.018(8) -0.010(10)
C5E 0.098(11) 0.111(16) 0.109(9) -0.043(9) -0.018(8) -0.007(10)
C6E 0.094(11) 0.095(16) 0.106(9) -0.035(8) -0.020(7) -0.001(10)
C7E 0.090(12) 0.097(16) 0.107(8) -0.034(8) -0.021(8) 0.004(11)
C10E 0.078(11) 0.077(14) 0.098(8) -0.017(8) -0.023(7) -0.006(10)
C12E 0.075(11) 0.087(14) 0.098(8) -0.019(8) -0.024(7) 0.004(10)
C13E 0.067(11) 0.084(13) 0.115(10) -0.009(9) -0.021(8) -0.002(10)
C14E 0.082(10) 0.121(14) 0.118(10) -0.012(9) -0.029(8) 0.009(9)
C15E 0.063(10) 0.082(13) 0.103(10) 0.007(9) -0.027(8) -0.010(9)
C16E 0.072(10) 0.086(13) 0.090(8) -0.009(8) -0.031(7) -0.005(9)
C17E 0.058(11) 0.072(13) 0.087(8) -0.008(8) -0.026(7) -0.004(9)
C23E 0.072(10) 0.080(14) 0.090(8) -0.008(8) -0.029(7) -0.011(9)
C26E 0.116(12) 0.118(17) 0.103(10) -0.023(10) -0.041(8) -0.006(11)
C27E 0.119(12) 0.119(16) 0.114(10) -0.029(10) -0.037(8) -0.009(11)
C28E 0.145(14) 0.158(19) 0.119(11) -0.042(10) -0.047(9) 0.011(13)
C29E 0.163(15) 0.19(2) 0.143(12) -0.059(12) -0.049(10) 0.027(14)
C30E 0.146(15) 0.155(19) 0.141(13) -0.045(12) -0.043(10) 0.004(13)
C31E 0.135(13) 0.137(18) 0.136(13) -0.038(11) -0.040(10) 0.002(12)
N32E 0.128(12) 0.138(16) 0.122(11) -0.036(10) -0.048(9) 0.002(11)
S18F 0.092(6) 0.083(6) 0.166(8) -0.031(5) -0.028(6) 0.014(5)
O19F 0.094(13) 0.108(12) 0.178(10) -0.021(8) -0.033(9) 0.015(10)
O20F 0.104(14) 0.139(14) 0.199(12) -0.073(11) -0.035(11) 0.023(11)
O21F 0.087(9) 0.095(12) 0.164(15) -0.027(11) -0.031(9) 0.009(8)
O11F 0.089(10) 0.067(9) 0.093(11) -0.016(8) -0.029(9) 0.006(7)
O22F 0.081(9) 0.081(9) 0.087(11) -0.028(8) -0.025(8) 0.013(7)
N8F 0.091(11) 0.082(9) 0.085(13) -0.015(8) -0.031(10) 0.005(8)
N9F 0.088(9) 0.081(9) 0.096(13) -0.010(8) -0.032(9) 0.002(7)
N24F 0.080(9) 0.078(9) 0.092(12) -0.025(8) -0.021(8) 0.006(7)
N25F 0.080(9) 0.088(10) 0.098(12) -0.036(9) -0.020(8) 0.004(8)
N1F 0.085(10) 0.091(9) 0.078(13) -0.004(8) -0.026(9) -0.006(8)
C2F 0.108(12) 0.094(10) 0.111(17) -0.003(9) -0.044(11) 0.000(8)
C3F 0.104(12) 0.098(11) 0.099(16) -0.016(9) -0.030(11) -0.005(9)
C4F 0.105(12) 0.106(11) 0.111(17) -0.021(9) -0.037(11) -0.003(8)
C5F 0.100(11) 0.106(10) 0.130(17) -0.021(9) -0.041(10) -0.005(8)
C6F 0.098(10) 0.093(9) 0.102(16) -0.010(8) -0.040(10) 0.000(7)
C7F 0.098(11) 0.093(9) 0.097(15) -0.012(8) -0.039(10) 0.001(7)
C10F 0.083(9) 0.073(8) 0.078(14) -0.015(7) -0.022(8) 0.005(6)
C12F 0.076(9) 0.072(7) 0.072(13) -0.019(7) -0.018(8) 0.008(6)
C13F 0.079(10) 0.076(8) 0.087(14) -0.021(7) -0.020(9) 0.008(6)
C14F 0.079(8) 0.081(8) 0.105(13) -0.022(7) -0.018(7) 0.006(6)
C15F 0.080(8) 0.071(9) 0.066(13) -0.020(8) -0.018(7) 0.008(6)
C16F 0.078(7) 0.071(8) 0.063(13) -0.019(8) -0.019(7) 0.008(6)
C17F 0.079(9) 0.071(9) 0.091(14) -0.016(8) -0.019(8) 0.007(6)
C23F 0.078(8) 0.075(9) 0.070(13) -0.030(8) -0.018(7) 0.011(6)
C26F 0.094(9) 0.092(11) 0.112(14) -0.029(9) -0.022(8) -0.003(8)
C27F 0.094(9) 0.104(11) 0.101(13) -0.044(9) -0.021(8) -0.008(7)
C28F 0.108(11) 0.107(11) 0.099(13) -0.047(9) -0.024(9) -0.014(8)
C29F 0.109(11) 0.118(13) 0.114(14) -0.035(10) -0.025(9) -0.014(9)
C30F 0.107(11) 0.119(13) 0.120(15) -0.038(10) -0.029(9) -0.016(9)
C31F 0.096(10) 0.118(13) 0.119(14) -0.040(10) -0.031(9) -0.008(8)
N32F 0.093(10) 0.112(11) 0.116(12) -0.043(9) -0.026(9) -0.009(8)
S18G 0.154(9) 0.119(7) 0.145(8) -0.025(6) -0.008(7) 0.059(7)
O19G 0.165(13) 0.148(16) 0.180(14) -0.040(12) 0.002(10) 0.057(11)
O20G 0.183(16) 0.134(13) 0.214(18) -0.055(12) -0.016(13) 0.050(11)
O21G 0.206(19) 0.152(16) 0.161(11) -0.027(10) -0.036(11) 0.083(14)
O11G 0.079(10) 0.098(10) 0.081(10) -0.023(8) -0.020(8) 0.016(8)
O22G 0.091(11) 0.084(10) 0.102(11) -0.024(8) -0.024(8) 0.002(8)
N8G 0.080(13) 0.093(12) 0.090(9) -0.027(8) -0.034(8) 0.013(10)
N9G 0.091(13) 0.084(11) 0.085(8) -0.018(8) -0.027(8) 0.008(10)
N24G 0.078(11) 0.083(12) 0.095(8) -0.023(8) -0.022(7) -0.003(9)
N25G 0.076(12) 0.067(11) 0.093(8) -0.017(7) -0.020(8) -0.015(9)
N1G 0.119(14) 0.142(13) 0.108(11) -0.040(9) -0.047(9) 0.019(11)
C2G 0.138(17) 0.157(16) 0.133(13) -0.056(11) -0.048(11) 0.026(13)
C3G 0.139(17) 0.158(16) 0.127(13) -0.050(11) -0.040(11) 0.005(13)
C4G 0.147(18) 0.158(16) 0.127(12) -0.054(11) -0.046(11) 0.008(13)
C5G 0.142(17) 0.154(15) 0.109(10) -0.045(10) -0.049(10) 0.009(13)
C6G 0.074(13) 0.106(12) 0.096(10) -0.027(8) -0.028(8) -0.020(10)
C7G 0.096(14) 0.130(14) 0.099(10) -0.035(9) -0.043(9) 0.007(12)
C10G 0.072(13) 0.075(12) 0.083(8) -0.017(8) -0.019(8) 0.005(9)
C12G 0.065(13) 0.077(10) 0.087(8) -0.020(7) -0.016(8) 0.003(9)
C13G 0.061(13) 0.079(10) 0.093(10) -0.014(8) -0.006(9) 0.003(9)
C14G 0.102(14) 0.098(9) 0.100(9) -0.025(7) -0.012(8) 0.024(9)
C15G 0.091(15) 0.091(11) 0.099(10) -0.025(8) -0.009(9) 0.010(10)
C16G 0.086(14) 0.089(11) 0.094(8) -0.029(7) -0.019(8) 0.008(10)
C17G 0.084(15) 0.088(11) 0.090(8) -0.028(8) -0.022(8) 0.013(10)
C23G 0.086(13) 0.087(13) 0.095(8) -0.026(7) -0.021(8) 0.001(10)
C26G 0.090(13) 0.090(14) 0.099(9) -0.028(8) -0.021(8) -0.007(11)
C27G 0.081(12) 0.086(13) 0.095(9) -0.031(8) -0.016(8) -0.006(10)
C28G 0.081(12) 0.090(14) 0.096(9) -0.032(9) -0.010(8) -0.018(10)
C29G 0.098(13) 0.087(14) 0.100(10) -0.033(9) -0.019(9) -0.015(10)
C30G 0.101(13) 0.093(14) 0.100(11) -0.032(9) -0.020(9) -0.015(11)
C31G 0.090(12) 0.075(13) 0.097(10) -0.027(9) -0.022(9) -0.009(10)
N32G 0.082(11) 0.084(12) 0.096(10) -0.029(8) -0.017(8) -0.005(9)
S18H 0.097(7) 0.116(7) 0.149(7) -0.042(6) -0.008(5) 0.041(6)
O19H 0.140(16) 0.177(16) 0.162(10) -0.050(9) 0.007(9) 0.060(13)
O20H 0.129(13) 0.191(18) 0.208(15) -0.089(13) -0.038(11) 0.066(12)
O21H 0.140(16) 0.135(10) 0.228(18) -0.066(10) -0.001(13) 0.041(9)
O11H 0.070(9) 0.074(9) 0.101(12) -0.031(8) -0.010(8) 0.002(7)
O22H 0.068(9) 0.082(10) 0.099(12) -0.037(9) -0.009(8) 0.013(7)
N8H 0.076(9) 0.079(9) 0.052(10) -0.011(8) -0.029(8) 0.003(7)
N9H 0.082(9) 0.076(8) 0.104(13) -0.033(8) -0.008(8) 0.003(7)
N24H 0.066(9) 0.077(8) 0.081(12) -0.031(7) -0.007(8) 0.009(7)
N25H 0.070(11) 0.076(8) 0.079(12) -0.032(7) -0.015(9) 0.011(7)
N1H 0.071(9) 0.075(9) 0.080(12) -0.025(8) -0.023(8) -0.001(7)
C2H 0.072(9) 0.087(10) 0.071(13) -0.033(9) -0.020(9) -0.002(7)
C3H 0.088(10) 0.090(10) 0.087(15) -0.029(10) -0.022(9) -0.008(8)
C4H 0.091(10) 0.086(10) 0.070(13) -0.028(9) -0.022(9) -0.008(8)
C5H 0.092(10) 0.082(9) 0.078(14) -0.020(8) -0.022(9) -0.001(7)
C6H 0.077(8) 0.079(9) 0.068(13) -0.019(8) -0.020(7) 0.002(7)
C7H 0.079(9) 0.081(9) 0.080(14) -0.019(8) -0.019(8) 0.004(7)
C10H 0.071(8) 0.073(8) 0.059(12) -0.027(7) -0.016(7) 0.006(6)
C12H 0.075(7) 0.073(8) 0.077(13) -0.031(7) -0.012(7) 0.008(6)
C13H 0.082(8) 0.080(10) 0.087(14) -0.034(8) -0.016(8) 0.017(7)
C14H 0.085(8) 0.086(8) 0.102(13) -0.031(8) -0.012(7) 0.017(6)
C15H 0.070(9) 0.088(8) 0.074(13) -0.029(8) -0.010(8) 0.017(6)
C16H 0.063(9) 0.077(7) 0.085(14) -0.027(7) -0.007(8) 0.008(6)
C17H 0.058(9) 0.072(8) 0.053(11) -0.030(7) -0.010(8) 0.010(6)
C23H 0.069(9) 0.080(7) 0.088(15) -0.032(7) -0.012(8) 0.009(6)
C26H 0.078(11) 0.089(8) 0.083(14) -0.026(7) -0.022(9) -0.003(7)
C27H 0.085(10) 0.087(8) 0.071(13) -0.024(7) -0.024(9) -0.001(7)
C28H 0.097(11) 0.094(9) 0.115(16) -0.031(9) -0.017(9) -0.009(8)
C29H 0.119(12) 0.095(10) 0.133(18) -0.029(9) -0.014(11) -0.006(8)
C30H 0.119(12) 0.101(11) 0.137(18) -0.034(10) -0.018(11) -0.003(8)
C31H 0.106(11) 0.091(10) 0.104(16) -0.027(10) -0.030(10) 0.008(8)
N32H 0.085(10) 0.089(10) 0.085(12) -0.023(9) -0.026(8) 0.000(7)
S18I 0.179(11) 0.140(8) 0.244(11) -0.044(8) -0.051(9) -0.008(7)
O19I 0.23(2) 0.178(19) 0.275(17) -0.070(14) -0.078(15) 0.003(15)
O20I 0.233(18) 0.21(2) 0.279(15) -0.070(13) -0.016(13) -0.028(15)
O21I 0.209(16) 0.178(16) 0.30(2) -0.058(14) -0.064(14) 0.011(12)
O11I 0.111(14) 0.107(10) 0.113(12) -0.032(8) -0.034(11) 0.020(8)
O22I 0.128(18) 0.122(13) 0.155(13) -0.055(11) -0.060(13) 0.033(12)
N8I 0.095(13) 0.099(12) 0.120(12) -0.023(9) -0.033(11) 0.013(10)
N9I 0.105(13) 0.105(11) 0.126(12) -0.033(9) -0.037(11) 0.019(9)
N24I 0.118(16) 0.116(10) 0.120(12) -0.032(8) -0.043(11) 0.006(9)
N25I 0.112(15) 0.108(11) 0.126(12) -0.031(8) -0.046(11) -0.003(10)
N1I 0.073(13) 0.120(10) 0.093(12) -0.014(8) -0.014(10) 0.013(9)
C2I 0.118(17) 0.138(12) 0.131(16) -0.022(10) -0.049(13) 0.011(10)
C3I 0.107(16) 0.148(13) 0.121(15) -0.021(10) -0.040(13) 0.014(10)
C4I 0.119(17) 0.146(13) 0.132(16) -0.023(10) -0.046(14) 0.019(10)
C5I 0.117(16) 0.137(12) 0.131(15) -0.020(9) -0.047(13) 0.024(10)
C6I 0.086(14) 0.124(11) 0.109(13) -0.019(9) -0.021(12) 0.017(9)
C7I 0.093(15) 0.115(12) 0.114(14) -0.018(9) -0.029(12) 0.019(9)
C10I 0.097(14) 0.108(10) 0.113(13) -0.035(8) -0.026(12) 0.022(8)
C12I 0.088(13) 0.113(10) 0.105(12) -0.038(8) -0.016(11) 0.022(8)
C13I 0.119(15) 0.118(11) 0.135(14) -0.033(9) -0.026(12) 0.013(9)
C14I 0.134(14) 0.137(9) 0.155(13) -0.041(8) -0.040(11) 0.010(8)
C15I 0.114(16) 0.124(10) 0.138(13) -0.049(8) -0.024(12) 0.012(9)
C16I 0.106(15) 0.120(10) 0.124(12) -0.041(8) -0.032(11) 0.014(8)
C17I 0.101(14) 0.113(11) 0.113(12) -0.035(9) -0.025(11) 0.014(9)
C23I 0.120(18) 0.120(10) 0.131(12) -0.039(8) -0.040(12) 0.011(9)
C26I 0.089(16) 0.100(11) 0.108(12) -0.031(8) -0.026(11) 0.001(9)
C27I 0.061(14) 0.100(9) 0.094(11) -0.030(7) -0.006(10) 0.005(8)
C28I 0.095(16) 0.113(11) 0.110(12) -0.037(8) -0.027(12) 0.006(9)
C29I 0.093(16) 0.118(11) 0.100(12) -0.036(9) -0.017(12) 0.014(10)
C30I 0.085(15) 0.112(11) 0.091(12) -0.030(9) -0.013(11) 0.013(10)
C31I 0.092(16) 0.102(10) 0.100(13) -0.023(8) -0.021(12) 0.006(9)
N32I 0.076(13) 0.095(9) 0.093(11) -0.025(8) -0.019(10) 0.002(8)
S18J 0.237(11) 0.195(10) 0.187(9) -0.109(8) -0.070(8) -0.035(9)
O19J 0.294(18) 0.25(2) 0.210(14) -0.123(13) -0.053(12) -0.045(15)
O20J 0.30(2) 0.204(12) 0.219(17) -0.111(11) -0.074(16) -0.023(12)
O21J 0.276(15) 0.30(2) 0.32(2) -0.152(18) -0.124(13) -0.013(13)
O11J 0.154(15) 0.112(13) 0.187(16) -0.053(12) -0.020(13) -0.043(12)
O22J 0.112(12) 0.099(11) 0.107(11) -0.038(9) -0.032(9) 0.010(9)
N8J 0.099(10) 0.078(13) 0.131(11) -0.026(10) -0.039(8) -0.012(9)
N9J 0.102(11) 0.080(11) 0.122(11) -0.021(9) -0.043(9) -0.007(9)
N24J 0.116(9) 0.089(13) 0.103(12) -0.027(10) -0.027(8) 0.014(8)
N25J 0.115(9) 0.077(13) 0.099(13) -0.020(10) -0.028(8) 0.019(8)
N1J 0.103(11) 0.096(12) 0.125(11) -0.020(9) -0.053(9) -0.001(9)
C2J 0.118(13) 0.127(16) 0.139(14) -0.033(12) -0.037(10) -0.006(11)
C3J 0.113(13) 0.126(16) 0.146(14) -0.028(12) -0.040(10) -0.002(11)
C4J 0.106(12) 0.115(15) 0.132(13) -0.017(11) -0.043(10) 0.004(11)
C5J 0.102(11) 0.107(15) 0.141(13) -0.018(11) -0.044(9) -0.002(10)
C6J 0.095(11) 0.093(14) 0.121(11) -0.015(10) -0.048(8) 0.002(9)
C7J 0.089(10) 0.055(13) 0.112(11) -0.004(10) -0.051(8) -0.006(9)
C10J 0.108(11) 0.081(12) 0.114(11) -0.018(10) -0.053(8) -0.001(9)
C12J 0.113(9) 0.096(14) 0.122(11) -0.032(11) -0.052(8) -0.004(8)
C13J 0.136(12) 0.102(15) 0.122(12) -0.038(11) -0.060(9) -0.008(10)
C14J 0.148(11) 0.141(15) 0.143(12) -0.057(11) -0.049(8) -0.013(9)
C15J 0.140(11) 0.101(15) 0.111(13) -0.036(11) -0.052(9) 0.004(9)
C16J 0.113(9) 0.081(13) 0.094(11) -0.018(10) -0.045(7) 0.010(8)
C17J 0.108(9) 0.093(14) 0.102(12) -0.032(11) -0.047(8) -0.001(8)
C23J 0.108(9) 0.090(14) 0.100(13) -0.031(11) -0.037(7) 0.009(8)
C26J 0.116(9) 0.085(14) 0.087(13) -0.017(11) -0.026(8) 0.019(8)
C27J 0.112(9) 0.088(14) 0.085(13) -0.024(11) -0.018(8) 0.021(8)
C28J 0.115(10) 0.094(15) 0.098(13) -0.027(12) -0.010(8) 0.021(9)
C29J 0.117(11) 0.124(16) 0.109(15) -0.044(13) 0.000(9) 0.008(10)
C30J 0.108(12) 0.132(17) 0.124(15) -0.055(13) -0.002(9) 0.006(10)
C31J 0.107(11) 0.100(15) 0.088(13) -0.029(12) -0.012(9) 0.011(9)
N32J 0.101(11) 0.097(13) 0.088(11) -0.032(10) -0.011(8) 0.019(9)
S18K 0.132(7) 0.076(5) 0.119(6) -0.028(5) -0.034(6) -0.016(6)
O19K 0.177(16) 0.078(9) 0.149(12) -0.027(8) -0.061(11) -0.022(9)
O20K 0.135(12) 0.090(12) 0.126(9) -0.037(8) -0.034(8) -0.006(10)
O21K 0.136(10) 0.109(13) 0.143(14) -0.067(11) -0.035(9) -0.011(8)
O11K 0.115(14) 0.076(9) 0.092(10) -0.030(8) -0.037(10) 0.004(9)
O22K 0.088(13) 0.085(9) 0.097(11) -0.025(8) -0.027(9) -0.009(9)
N8K 0.064(12) 0.078(9) 0.071(9) -0.026(7) 0.003(8) 0.000(8)
N9K 0.086(14) 0.079(9) 0.080(9) -0.030(7) -0.014(9) 0.004(8)
N24K 0.117(15) 0.094(10) 0.113(11) -0.025(7) -0.044(11) -0.003(9)
N25K 0.105(15) 0.098(12) 0.105(10) -0.022(8) -0.037(10) -0.006(10)
N1K 0.094(15) 0.086(9) 0.092(10) -0.035(7) -0.013(9) 0.001(9)
C2K 0.112(18) 0.087(10) 0.121(12) -0.035(8) -0.024(12) 0.003(10)
C3K 0.089(17) 0.094(11) 0.114(12) -0.031(8) -0.012(11) 0.002(10)
C4K 0.102(18) 0.090(10) 0.108(11) -0.024(8) -0.017(11) 0.006(10)
C5K 0.089(16) 0.087(10) 0.085(10) -0.025(7) -0.011(10) 0.004(9)
C6K 0.074(15) 0.079(8) 0.079(9) -0.025(7) -0.005(10) 0.001(8)
C7K 0.093(16) 0.081(8) 0.081(10) -0.027(7) -0.011(10) 0.000(8)
C10K 0.078(15) 0.074(8) 0.075(9) -0.024(6) -0.010(9) -0.005(8)
C12K 0.073(14) 0.073(7) 0.083(10) -0.022(6) -0.014(10) -0.007(7)
C13K 0.071(14) 0.072(8) 0.083(11) -0.021(7) -0.008(10) -0.011(8)
C14K 0.101(14) 0.072(7) 0.097(10) -0.022(7) -0.027(9) -0.011(7)
C15K 0.087(15) 0.066(9) 0.091(10) -0.019(7) -0.018(10) -0.012(8)
C16K 0.078(14) 0.070(8) 0.088(9) -0.021(7) -0.019(10) -0.009(8)
C17K 0.069(14) 0.068(9) 0.081(10) -0.022(7) -0.010(10) -0.010(8)
C23K 0.085(15) 0.086(9) 0.093(10) -0.024(7) -0.025(10) -0.010(9)
C26K 0.115(18) 0.107(12) 0.117(11) -0.021(9) -0.040(12) 0.001(10)
C27K 0.100(17) 0.125(11) 0.111(11) -0.026(8) -0.031(11) -0.002(10)
C28K 0.16(2) 0.140(12) 0.143(13) -0.030(9) -0.063(13) 0.011(11)
C29K 0.14(2) 0.152(13) 0.135(13) -0.034(10) -0.052(13) 0.010(11)
C30K 0.126(19) 0.152(13) 0.129(14) -0.035(10) -0.044(13) 0.007(11)
C31K 0.103(18) 0.140(12) 0.119(13) -0.035(9) -0.031(12) -0.002(10)
N32K 0.102(15) 0.126(11) 0.118(12) -0.030(8) -0.033(11) 0.000(10)
S18L 0.125(8) 0.109(7) 0.172(8) -0.045(6) -0.024(6) -0.028(6)
O19L 0.160(16) 0.125(12) 0.175(12) -0.038(9) -0.019(10) -0.033(11)
O20L 0.146(15) 0.126(14) 0.168(12) -0.051(10) -0.036(11) -0.023(11)
O21L 0.142(11) 0.128(14) 0.196(16) -0.056(12) -0.020(10) -0.014(9)
O11L 0.098(12) 0.102(10) 0.111(12) -0.031(9) -0.021(10) -0.012(8)
O22L 0.072(11) 0.095(9) 0.110(11) -0.018(8) -0.041(9) 0.005(8)
N8L 0.104(9) 0.121(13) 0.105(14) -0.028(11) -0.031(8) -0.005(8)
N9L 0.099(9) 0.105(11) 0.102(13) -0.027(10) -0.028(8) -0.002(7)
N24L 0.096(10) 0.106(11) 0.105(11) -0.008(9) -0.041(8) -0.007(8)
N25L 0.097(11) 0.123(14) 0.109(11) -0.016(10) -0.041(8) 0.002(9)
N1L 0.118(11) 0.127(11) 0.081(13) -0.031(9) -0.029(9) -0.007(8)
C2L 0.135(13) 0.148(12) 0.16(2) -0.055(11) -0.024(11) -0.019(9)
C3L 0.136(13) 0.161(14) 0.15(2) -0.057(12) -0.021(11) -0.014(9)
C4L 0.134(12) 0.165(13) 0.127(18) -0.054(12) -0.021(10) -0.012(9)
C5L 0.125(11) 0.162(13) 0.135(18) -0.059(11) -0.022(10) -0.004(9)
C6L 0.118(10) 0.134(11) 0.109(17) -0.043(10) -0.019(9) -0.011(8)
C7L 0.107(10) 0.121(12) 0.114(17) -0.034(11) -0.029(9) -0.002(8)
C10L 0.097(9) 0.094(10) 0.096(15) -0.023(9) -0.031(8) -0.007(7)
C12L 0.092(8) 0.086(10) 0.083(12) -0.013(9) -0.037(8) -0.003(7)
C13L 0.097(11) 0.095(10) 0.103(14) -0.026(10) -0.030(9) -0.007(8)
C14L 0.097(10) 0.092(9) 0.112(12) -0.017(9) -0.038(8) -0.006(7)
C15L 0.097(11) 0.093(10) 0.107(13) -0.017(10) -0.042(9) -0.002(8)
C16L 0.083(9) 0.083(10) 0.087(11) -0.005(9) -0.047(8) 0.004(7)
C17L 0.090(9) 0.094(11) 0.087(12) -0.018(10) -0.038(8) -0.004(8)
C23L 0.086(10) 0.092(10) 0.094(11) -0.010(9) -0.046(8) 0.004(8)
C26L 0.097(11) 0.119(13) 0.111(12) -0.005(10) -0.043(9) 0.002(9)
C27L 0.111(12) 0.137(12) 0.115(12) -0.013(10) -0.048(10) 0.019(9)
C28L 0.141(14) 0.161(14) 0.149(15) -0.029(11) -0.025(11) 0.009(11)
C29L 0.148(16) 0.164(15) 0.144(15) -0.029(12) -0.034(12) 0.020(11)
C30L 0.157(16) 0.168(15) 0.159(17) -0.034(12) -0.031(12) 0.017(11)
C31L 0.158(16) 0.161(14) 0.158(17) -0.040(12) -0.031(12) 0.014(11)
N32L 0.129(14) 0.144(12) 0.138(13) -0.023(10) -0.041(11) 0.014(10)
S18M 0.065(5) 0.095(6) 0.086(5) -0.020(4) -0.018(4) -0.019(4)
O19M 0.078(12) 0.083(9) 0.097(8) -0.020(6) -0.024(8) -0.019(8)
O20M 0.080(12) 0.141(13) 0.107(9) -0.051(9) -0.012(8) -0.037(10)
O21M 0.068(9) 0.095(9) 0.088(11) -0.004(8) -0.002(8) -0.021(7)
O11M 0.069(10) 0.098(11) 0.110(12) -0.021(9) -0.029(9) -0.011(9)
O22M 0.068(9) 0.078(10) 0.108(12) -0.009(9) -0.023(8) -0.012(7)
N8M 0.078(12) 0.102(11) 0.105(11) -0.017(9) -0.022(10) 0.000(9)
N9M 0.073(11) 0.096(9) 0.101(11) -0.019(8) -0.017(9) -0.002(8)
N24M 0.067(10) 0.073(8) 0.080(11) -0.023(7) -0.019(8) -0.006(7)
N25M 0.069(11) 0.078(8) 0.089(12) -0.020(7) -0.028(9) -0.007(7)
N1M 0.103(11) 0.110(12) 0.126(12) -0.035(10) -0.024(9) 0.018(9)
C2M 0.112(13) 0.120(14) 0.133(14) -0.031(11) -0.033(10) 0.014(11)
C3M 0.121(14) 0.126(15) 0.137(14) -0.028(11) -0.032(11) 0.014(11)
C4M 0.117(13) 0.111(14) 0.122(13) -0.036(10) -0.024(10) 0.024(11)
C5M 0.115(13) 0.107(13) 0.121(12) -0.030(10) -0.023(10) 0.019(10)
C6M 0.105(12) 0.103(12) 0.109(11) -0.035(9) -0.023(9) 0.022(9)
C7M 0.096(13) 0.098(12) 0.103(12) -0.025(9) -0.016(10) 0.008(10)
C10M 0.069(10) 0.093(10) 0.091(11) -0.026(8) -0.021(9) -0.002(7)
C12M 0.066(9) 0.084(9) 0.089(12) -0.024(8) -0.020(9) -0.006(7)
C13M 0.062(9) 0.075(10) 0.079(12) -0.022(8) -0.015(8) -0.007(7)
C14M 0.062(8) 0.075(8) 0.075(11) -0.022(7) -0.013(7) -0.008(6)
C15M 0.056(10) 0.074(9) 0.075(12) -0.023(8) -0.008(9) -0.005(7)
C16M 0.062(10) 0.072(8) 0.084(12) -0.020(7) -0.016(9) -0.006(7)
C17M 0.063(11) 0.083(9) 0.085(12) -0.023(7) -0.015(9) -0.002(7)
C23M 0.063(9) 0.074(8) 0.071(12) -0.022(7) -0.013(8) -0.007(6)
C26M 0.065(11) 0.080(8) 0.075(12) -0.025(7) -0.023(9) -0.003(7)
C27M 0.075(10) 0.082(8) 0.071(12) -0.023(7) -0.025(9) -0.002(7)
C28M 0.080(11) 0.086(9) 0.093(14) -0.018(8) -0.034(10) -0.002(8)
C29M 0.101(12) 0.090(10) 0.107(15) -0.016(9) -0.042(11) -0.009(8)
C30M 0.109(12) 0.105(11) 0.136(17) -0.012(10) -0.053(11) -0.017(9)
C31M 0.098(12) 0.101(11) 0.127(17) -0.011(9) -0.045(11) -0.020(8)
N32M 0.082(10) 0.095(10) 0.099(13) -0.013(9) -0.037(9) -0.013(7)
S18N 0.090(6) 0.152(8) 0.121(7) -0.029(6) -0.044(5) -0.032(6)
O19N 0.114(14) 0.182(15) 0.130(9) -0.018(9) -0.057(9) -0.038(12)
O20N 0.117(14) 0.152(10) 0.143(14) -0.032(9) -0.044(11) -0.037(9)
O21N 0.106(10) 0.213(17) 0.143(12) -0.061(12) -0.048(8) -0.027(10)
O11N 0.066(9) 0.104(12) 0.087(10) -0.032(9) -0.019(7) -0.005(8)
O22N 0.068(9) 0.092(12) 0.093(10) -0.026(9) -0.026(8) -0.005(8)
N8N 0.083(12) 0.111(15) 0.099(9) -0.032(10) -0.014(8) -0.021(10)
N9N 0.072(9) 0.092(13) 0.089(9) -0.017(9) -0.018(7) -0.011(9)
N24N 0.083(9) 0.088(13) 0.093(9) -0.020(9) -0.029(7) 0.002(9)
N25N 0.088(10) 0.079(13) 0.102(10) -0.023(9) -0.020(8) 0.000(9)
N1N 0.102(10) 0.096(14) 0.106(11) -0.030(10) -0.025(8) -0.018(9)
C2N 0.114(12) 0.119(18) 0.116(13) -0.044(12) -0.030(9) -0.018(10)
C3N 0.119(12) 0.139(19) 0.124(13) -0.058(13) -0.026(9) -0.017(11)
C4N 0.123(12) 0.155(19) 0.130(13) -0.063(13) -0.026(9) -0.019(11)
C5N 0.117(12) 0.17(2) 0.133(13) -0.071(13) -0.022(9) -0.019(10)
C6N 0.106(11) 0.117(17) 0.108(11) -0.038(11) -0.023(8) -0.019(9)
C7N 0.089(12) 0.121(17) 0.104(11) -0.038(11) -0.015(8) -0.018(10)
C10N 0.071(9) 0.089(15) 0.086(9) -0.017(9) -0.022(7) -0.009(8)
C12N 0.069(9) 0.096(15) 0.090(9) -0.022(10) -0.023(6) -0.010(8)
C13N 0.070(9) 0.094(15) 0.098(10) -0.018(10) -0.030(7) -0.010(9)
C14N 0.082(8) 0.107(14) 0.102(10) -0.024(10) -0.033(7) -0.011(8)
C15N 0.082(8) 0.102(16) 0.103(11) -0.026(11) -0.033(7) -0.012(8)
C16N 0.075(7) 0.069(14) 0.083(9) -0.008(9) -0.030(6) -0.003(7)
C17N 0.068(9) 0.080(14) 0.085(9) -0.014(10) -0.026(7) -0.008(8)
C23N 0.074(8) 0.074(15) 0.088(9) -0.014(9) -0.028(7) -0.003(8)
C26N 0.095(10) 0.095(17) 0.106(11) -0.030(11) -0.020(7) 0.002(9)
C27N 0.095(9) 0.070(15) 0.099(10) -0.020(10) -0.019(7) 0.004(8)
C28N 0.102(11) 0.078(16) 0.101(10) -0.026(10) -0.022(8) 0.007(10)
C29N 0.104(11) 0.105(17) 0.106(11) -0.034(11) -0.017(8) 0.007(10)
C30N 0.096(11) 0.087(16) 0.102(12) -0.023(11) -0.014(8) 0.007(10)
C31N 0.092(10) 0.064(15) 0.102(12) -0.017(11) -0.015(8) 0.002(9)
N32N 0.093(9) 0.063(13) 0.090(10) -0.017(9) -0.015(8) 0.001(9)
S18O 0.098(6) 0.098(6) 0.107(6) -0.044(5) -0.033(5) -0.011(5)
O19O 0.126(14) 0.100(11) 0.112(8) -0.040(7) -0.048(8) -0.035(10)
O20O 0.107(9) 0.135(14) 0.142(12) -0.067(11) -0.030(8) -0.022(8)
O21O 0.148(13) 0.105(9) 0.121(13) -0.056(9) -0.047(10) 0.003(9)
O11O 0.071(10) 0.068(9) 0.081(10) -0.024(8) -0.025(8) -0.004(8)
O22O 0.079(11) 0.073(10) 0.095(10) -0.020(8) -0.026(9) 0.000(8)
N8O 0.057(12) 0.075(7) 0.070(10) -0.020(7) -0.009(9) 0.000(7)
N9O 0.054(11) 0.072(8) 0.058(9) -0.017(6) -0.006(8) 0.001(7)
N24O 0.081(13) 0.074(8) 0.098(11) -0.013(7) -0.030(10) -0.003(8)
N25O 0.082(13) 0.084(9) 0.093(11) -0.012(8) -0.029(10) -0.002(9)
N1O 0.097(14) 0.088(10) 0.105(12) -0.021(8) -0.029(10) 0.005(9)
C2O 0.115(17) 0.101(11) 0.134(15) -0.034(9) -0.029(13) 0.000(9)
C3O 0.137(18) 0.105(11) 0.154(16) -0.021(9) -0.046(14) -0.003(10)
C4O 0.131(18) 0.106(11) 0.146(15) -0.020(9) -0.040(14) 0.000(10)
C5O 0.120(17) 0.103(10) 0.126(14) -0.013(8) -0.042(13) 0.000(9)
C6O 0.087(15) 0.091(8) 0.097(12) -0.021(7) -0.017(11) 0.005(8)
C7O 0.089(15) 0.089(8) 0.080(12) -0.015(7) -0.025(11) 0.005(8)
C10O 0.055(12) 0.064(7) 0.061(10) -0.023(6) -0.011(9) 0.001(6)
C12O 0.051(12) 0.064(7) 0.065(10) -0.022(6) -0.014(9) -0.001(6)
C13O 0.065(14) 0.070(8) 0.069(10) -0.023(7) -0.020(10) -0.005(7)
C14O 0.062(12) 0.069(8) 0.075(9) -0.023(6) -0.013(8) -0.006(7)
C15O 0.070(13) 0.070(9) 0.078(10) -0.021(7) -0.015(10) -0.003(8)
C16O 0.062(13) 0.066(8) 0.075(9) -0.018(6) -0.013(9) -0.001(7)
C17O 0.046(12) 0.065(7) 0.062(9) -0.020(6) -0.008(9) -0.001(7)
C23O 0.071(13) 0.072(8) 0.078(10) -0.017(7) -0.017(10) 0.000(7)
C26O 0.094(14) 0.081(10) 0.096(12) -0.014(8) -0.032(11) -0.003(9)
C27O 0.063(12) 0.073(9) 0.070(10) -0.022(7) -0.006(9) 0.006(8)
C28O 0.076(13) 0.073(9) 0.092(12) -0.016(8) -0.020(11) 0.003(8)
C29O 0.100(15) 0.088(11) 0.117(14) -0.018(9) -0.043(12) 0.009(9)
C30O 0.086(14) 0.083(10) 0.103(13) -0.020(9) -0.031(11) 0.014(9)
C31O 0.076(13) 0.080(10) 0.090(13) -0.031(8) -0.021(10) 0.016(9)
N32O 0.068(11) 0.069(9) 0.082(10) -0.023(8) -0.013(9) 0.008(8)
S18P 0.135(8) 0.147(8) 0.169(8) -0.037(7) -0.063(7) -0.027(7)
O19P 0.164(17) 0.152(16) 0.170(10) -0.038(10) -0.071(10) -0.023(13)
O20P 0.167(16) 0.142(11) 0.202(17) -0.035(10) -0.090(13) -0.022(10)
O21P 0.136(11) 0.166(16) 0.185(14) -0.053(12) -0.050(9) -0.032(10)
O11P 0.094(10) 0.092(11) 0.098(11) -0.025(9) -0.027(8) 0.007(9)
O22P 0.072(10) 0.101(12) 0.102(11) -0.025(9) -0.025(8) 0.006(9)
N8P 0.101(10) 0.068(12) 0.092(10) -0.003(9) -0.030(8) 0.020(9)
N9P 0.105(10) 0.097(13) 0.103(10) -0.027(10) -0.029(8) 0.010(9)
N24P 0.073(10) 0.114(13) 0.106(11) -0.024(10) -0.020(8) -0.002(9)
N25P 0.097(12) 0.129(14) 0.119(12) -0.036(11) -0.022(9) -0.005(10)
N1P 0.103(10) 0.081(12) 0.074(10) -0.009(9) -0.034(8) 0.012(8)
C2P 0.104(11) 0.088(14) 0.088(13) -0.010(11) -0.031(8) 0.008(9)
C3P 0.109(11) 0.105(15) 0.098(13) -0.023(11) -0.026(9) 0.007(10)
C4P 0.113(11) 0.112(16) 0.108(13) -0.033(12) -0.030(9) 0.010(10)
C5P 0.106(11) 0.093(14) 0.097(12) -0.027(11) -0.032(8) 0.014(9)
C6P 0.102(9) 0.089(14) 0.095(12) -0.022(11) -0.033(7) 0.014(8)
C7P 0.102(9) 0.072(14) 0.101(12) -0.012(10) -0.032(8) 0.014(9)
C10P 0.090(9) 0.069(13) 0.092(10) -0.011(9) -0.038(7) 0.017(8)
C12P 0.094(9) 0.096(14) 0.100(11) -0.021(10) -0.035(7) 0.010(8)
C13P 0.105(10) 0.102(14) 0.121(12) -0.027(11) -0.044(8) 0.005(9)
C14P 0.100(10) 0.114(12) 0.120(11) -0.027(9) -0.045(8) 0.000(8)
C15P 0.103(12) 0.119(14) 0.128(13) -0.031(11) -0.038(9) -0.004(10)
C16P 0.083(10) 0.086(12) 0.089(10) -0.006(9) -0.037(8) 0.012(8)
C17P 0.089(10) 0.087(13) 0.097(11) -0.016(10) -0.031(8) 0.007(9)
C23P 0.077(10) 0.098(14) 0.095(11) -0.013(10) -0.028(8) 0.003(8)
C26P 0.106(13) 0.150(16) 0.132(14) -0.051(13) -0.015(10) -0.004(11)
C27P 0.125(12) 0.162(16) 0.148(15) -0.064(14) -0.016(10) -0.008(10)
C28P 0.140(13) 0.180(18) 0.163(16) -0.074(14) -0.007(10) -0.002(11)
C29P 0.164(15) 0.187(18) 0.175(18) -0.081(15) -0.014(11) -0.005(11)
C30P 0.164(15) 0.180(18) 0.169(18) -0.076(15) -0.016(11) 0.000(12)
C31P 0.140(14) 0.145(16) 0.139(16) -0.050(13) -0.036(11) 0.002(11)
N32P 0.113(11) 0.110(13) 0.103(12) -0.017(10) -0.035(9) 0.011(9)
Zn1Z 0.069(5) 0.062(4) 0.069(4) -0.020(4) -0.018(4) 0.020(4)
O2Z 0.052(13) 0.041(11) 0.052(13) -0.011(10) -0.008(10) 0.006(9)
O3Z 0.060(14) 0.060(15) 0.059(10) -0.025(9) -0.011(9) 0.025(11)
O4Z 0.079(12) 0.058(10) 0.070(12) -0.019(8) -0.019(9) 0.020(8)
O5Z 0.077(15) 0.061(15) 0.064(10) -0.016(9) -0.019(9) 0.005(11)
O6Z 0.076(10) 0.066(11) 0.073(12) -0.031(9) -0.008(8) 0.011(8)
O1Z 0.065(9) 0.066(10) 0.069(10) -0.017(8) -0.016(7) 0.018(7)
N1Z 0.064(11) 0.063(11) 0.067(11) -0.011(9) -0.014(9) 0.023(9)
C1Z 0.065(10) 0.065(11) 0.067(10) -0.013(8) -0.015(8) 0.021(8)
C2Z 0.061(18) 0.070(17) 0.064(14) -0.014(12) -0.002(12) 0.014(14)
C3Z 0.058(16) 0.052(18) 0.063(12) -0.004(11) -0.014(11) 0.040(14)
C1S 0.082(11) 0.085(10) 0.073(10) -0.022(8) -0.032(9) 0.007(8)
C2S 0.080(15) 0.082(11) 0.074(13) -0.023(9) -0.034(12) 0.006(10)
C3S 0.081(13) 0.083(12) 0.067(13) -0.027(10) -0.032(11) 0.008(10)
N1S 0.081(11) 0.083(10) 0.071(10) -0.024(8) -0.034(8) 0.006(8)
O1S 0.085(12) 0.094(13) 0.086(13) -0.015(11) -0.034(10) 0.003(10)
C4S 0.082(11) 0.084(10) 0.072(10) -0.023(8) -0.034(9) 0.007(8)
C5S 0.084(14) 0.084(11) 0.076(13) -0.023(9) -0.032(12) 0.006(10)
C6S 0.082(13) 0.084(13) 0.074(12) -0.024(10) -0.034(11) 0.006(10)
N2S 0.083(11) 0.084(10) 0.073(10) -0.023(8) -0.034(9) 0.007(8)
O2S 0.086(13) 0.089(13) 0.078(13) -0.025(10) -0.032(11) 0.007(11)
C1T 0.068(6) 0.073(5) 0.079(6) -0.027(5) -0.013(5) 0.007(5)
C2T 0.057(15) 0.076(10) 0.074(13) -0.026(9) 0.004(11) 0.010(9)
C3T 0.080(15) 0.085(14) 0.085(10) -0.027(9) -0.015(10) 0.014(12)
N1T 0.067(7) 0.075(7) 0.078(7) -0.025(5) -0.007(6) 0.010(6)
O1T 0.068(6) 0.073(5) 0.079(6) -0.027(5) -0.013(5) 0.007(5)
O2T 0.068(6) 0.073(5) 0.079(6) -0.027(5) -0.013(5) 0.007(5)
C1U 0.08(2) 0.096(17) 0.106(17) -0.023(13) 0.004(15) -0.012(14)
C2U 0.05(3) 0.09(2) 0.089(19) -0.009(16) 0.018(18) -0.021(18)
C3U 0.08(3) 0.098(16) 0.11(3) -0.016(14) 0.01(2) -0.016(16)
N1U 0.08(2) 0.095(16) 0.110(16) -0.020(12) 0.003(14) -0.016(13)
O1U 0.12(3) 0.111(17) 0.13(2) -0.027(14) -0.01(2) 0.009(17)
O1W 0.111(14) 0.079(12) 0.107(12) -0.042(10) -0.001(11) -0.008(11)
O2W 0.085(13) 0.111(13) 0.094(12) -0.025(10) -0.019(10) 0.012(11)
O3W 0.117(15) 0.107(14) 0.138(14) -0.013(11) -0.029(12) 0.010(12)
O4W 0.124(15) 0.108(13) 0.094(12) -0.009(10) -0.025(11) 0.046(12)
O5W 0.113(15) 0.132(15) 0.142(14) -0.041(12) -0.032(12) -0.011(13)
O6W 0.128(15) 0.116(14) 0.126(14) -0.039(11) -0.032(12) -0.001(12)
O7W 0.131(16) 0.174(17) 0.160(16) -0.048(13) -0.045(13) -0.012(14)
O8W 0.145(16) 0.168(16) 0.126(14) -0.063(13) -0.036(12) -0.014(14)
O9W 0.186(19) 0.198(18) 0.227(19) -0.146(16) -0.008(15) -0.047(15)
O10W 0.166(18) 0.156(17) 0.208(18) -0.058(14) -0.037(15) -0.028(15)
O11W 0.039(16) 0.065(16) 0.054(15) -0.017(13) -0.004(13) -0.003(14)
O12W 0.041(16) 0.076(17) 0.048(15) -0.014(13) -0.004(13) -0.005(14)
O13W 0.10(2) 0.11(2) 0.13(2) -0.051(17) -0.001(16) 0.011(17)
O14W 0.063(18) 0.043(16) 0.114(18) -0.030(14) 0.004(15) -0.010(14)
O15W 0.072(19) 0.091(19) 0.085(18) -0.019(15) -0.019(15) -0.010(15)
O16W 0.070(12) 0.067(13) 0.072(13) -0.032(9) 0.006(9) -0.005(9)
O17W 0.092(19) 0.074(18) 0.078(17) -0.020(14) -0.029(15) 0.009(15)
O18W 0.082(19) 0.097(19) 0.068(16) -0.044(15) 0.002(14) 0.015(16)
O19W 0.046(16) 0.092(18) 0.061(16) 0.007(14) -0.029(14) -0.007(15)
O20W 0.063(18) 0.068(17) 0.099(18) -0.035(14) -0.029(15) -0.009(14)
O21W 0.09(2) 0.080(18) 0.115(19) -0.039(15) -0.028(16) -0.033(15)
O22W 0.057(18) 0.068(17) 0.116(19) -0.022(15) -0.004(15) 0.002(15)
O23W 0.078(19) 0.091(19) 0.106(19) -0.045(15) -0.008(15) 0.000(16)
O24W 0.068(18) 0.070(18) 0.111(19) -0.030(15) -0.013(15) 0.019(15)
O25W 0.14(3) 0.14(2) 0.16(2) -0.036(15) -0.046(18) -0.002(15)
O26W 0.072(19) 0.095(19) 0.095(18) -0.031(15) -0.017(15) 0.008(16)
O27W 0.069(18) 0.071(17) 0.090(17) -0.033(14) -0.022(14) -0.008(15)
O28W 0.080(19) 0.10(2) 0.109(19) -0.029(15) -0.026(16) 0.024(16)
O29W 0.11(2) 0.13(2) 0.12(2) -0.010(16) -0.029(17) -0.012(17)
O30W 0.14(2) 0.12(2) 0.11(2) -0.049(16) -0.036(17) 0.015(17)
O31W 0.08(2) 0.09(2) 0.13(2) -0.026(16) -0.004(16) 0.035(16)
O32W 0.11(2) 0.14(2) 0.13(2) -0.043(17) -0.041(17) -0.039(17)
O33W 0.11(2) 0.11(2) 0.12(2) -0.030(16) -0.027(17) 0.005(17)
O34W 0.14(2) 0.11(2) 0.12(2) -0.055(17) -0.040(17) 0.033(17)
O35W 0.13(2) 0.13(2) 0.138(19) -0.048(16) -0.033(15) -0.017(16)
O36W 0.08(2) 0.11(2) 0.11(2) -0.006(16) -0.020(16) 0.011(17)
O37W 0.14(2) 0.14(2) 0.13(2) -0.057(17) -0.018(17) -0.006(18)
O38W 0.13(2) 0.13(2) 0.16(2) -0.023(17) -0.030(18) 0.013(18)
O39W 0.13(2) 0.12(2) 0.16(2) -0.047(17) -0.045(18) 0.004(18)
O40W 0.15(3) 0.15(2) 0.15(2) -0.057(18) -0.019(18) -0.010(18)
O41W 0.10(2) 0.11(2) 0.129(19) -0.041(15) -0.037(15) -0.026(15)
O42W 0.15(2) 0.13(2) 0.12(2) -0.039(17) -0.015(17) 0.020(18)
O43W 0.116(17) 0.15(2) 0.17(2) -0.003(16) -0.024(15) 0.028(15)
O44W 0.14(2) 0.13(2) 0.15(2) -0.024(18) -0.010(18) 0.000(18)
O45W 0.11(2) 0.13(2) 0.12(2) -0.038(15) -0.026(17) 0.004(15)
O46W 0.12(2) 0.13(2) 0.11(2) -0.038(17) -0.030(17) -0.004(17)
O47W 0.061(17) 0.053(15) 0.061(15) -0.025(13) -0.040(13) -0.015(13)

loop_
_atom_type_symbol
_atom_type_description
_atom_type_scat_dispersion_real
_atom_type_scat_dispersion_imag
_atom_type_scat_source
C C 0.0033 0.0016 'International Tables Vol C Tables 4.2.6.8 and 6.1.1.4'
H H 0.0000 0.0000 'International Tables Vol C Tables 4.2.6.8 and 6.1.1.4'
Cu Cu 0.3201 1.2651 'International Tables Vol C Tables 4.2.6.8 and 6.1.1.4'
N N 0.0061 0.0033 'International Tables Vol C Tables 4.2.6.8 and 6.1.1.4'
O O 0.0106 0.0060 'International Tables Vol C Tables 4.2.6.8 and 6.1.1.4'
S S 0.1246 0.1234 'International Tables Vol C Tables 4.2.6.8 and 6.1.1.4'
Zn Zn 0.2839 1.4301 'International Tables Vol C Tables 4.2.6.8 and 6.1.1.4'

loop_
_geom_angle_atom_site_label_1
_geom_angle_atom_site_label_2
_geom_angle_atom_site_label_3
_geom_angle
N25D Cu1 N32D 80.7(8)
N25D Cu1 O22D 78.4(8)
N32D Cu1 O22D 158.7(7)
N25D Cu1 N8A 175.0(8)
N32D Cu1 N8A 104.2(6)
O22D Cu1 N8A 96.8(7)
N25D Cu1 N1A 102.1(7)
N32D Cu1 N1A 93.2(5)
O22D Cu1 N1A 95.0(6)
N8A Cu1 N1A 76.5(7)
N25D Cu1 O11A 109.6(8)
N32D Cu1 O11A 89.2(6)
O22D Cu1 O11A 94.0(6)
N8A Cu1 O11A 72.1(7)
N1A Cu1 O11A 148.1(6)
N25A Cu2 N8B 140.0(10)
N25A Cu2 N1B 119.0(8)
N8B Cu2 N1B 82.5(10)
N25A Cu2 N32A 83.8(9)
N8B Cu2 N32A 124.9(8)
N1B Cu2 N32A 105.9(6)
N8C Cu3 O11C 77.6(8)
N8C Cu3 N25B 178.2(10)
O11C Cu3 N25B 101.1(7)
N8C Cu3 N1C 78.7(8)
O11C Cu3 N1C 155.8(7)
N25B Cu3 N1C 102.7(7)
N8C Cu3 N32B 100.6(8)
O11C Cu3 N32B 91.1(6)
N25B Cu3 N32B 78.2(9)
N1C Cu3 N32B 98.1(6)
N8C Cu3 O22B 109.3(8)
O11C Cu3 O22B 95.3(7)
N25B Cu3 O22B 72.0(8)
N1C Cu3 O22B 87.9(6)
N32B Cu3 O22B 150.1(6)
N25C Cu4 O22C 77.7(8)
N25C Cu4 N8D 176.9(9)
O22C Cu4 N8D 99.4(8)
N25C Cu4 N32C 79.4(8)
O22C Cu4 N32C 157.0(7)
N8D Cu4 N32C 103.5(7)
N25C Cu4 O11D 108.9(8)
O22C Cu4 O11D 95.9(7)
N8D Cu4 O11D 72.3(8)
N32C Cu4 O11D 88.8(6)
N25C Cu4 N1D 100.8(7)
O22C Cu4 N1D 91.5(6)
N8D Cu4 N1D 78.0(8)
N32C Cu4 N1D 95.6(5)
O11D Cu4 N1D 150.2(6)
N25H Zn5 N8E 169.0(9)
N25H Zn5 N32H 78.9(8)
N8E Zn5 N32H 100.5(8)
N25H Zn5 O22H 75.2(8)
N8E Zn5 O22H 104.7(8)
N32H Zn5 O22H 154.1(7)
N25H Zn5 O11E 97.3(8)
N8E Zn5 O11E 71.7(9)
N32H Zn5 O11E 92.3(6)
O22H Zn5 O11E 89.7(7)
N25H Zn5 N1E 110.5(7)
N8E Zn5 N1E 80.4(9)
N32H Zn5 N1E 104.0(5)
O22H Zn5 N1E 86.5(6)
O11E Zn5 N1E 149.9(7)
N25E Zn6 N8F 174.2(10)
N25E Zn6 O11F 98.8(8)
N8F Zn6 O11F 76.0(8)
N25E Zn6 O22E 72.9(9)
N8F Zn6 O22E 109.8(8)
O11F Zn6 O22E 92.3(7)
N25E Zn6 N32E 79.0(10)
N8F Zn6 N32E 98.5(8)
O11F Zn6 N32E 94.4(7)
O22E Zn6 N32E 151.8(7)
N25E Zn6 N1F 109.7(8)
N8F Zn6 N1F 75.6(8)
O11F Zn6 N1F 151.3(7)
O22E Zn6 N1F 93.6(6)
N32E Zn6 N1F 93.5(6)
N8G Cu7 N1G 81.2(10)
N8G Cu7 N25F 178.0(10)
N1G Cu7 N25F 100.4(8)
N8G Cu7 O11G 77.9(9)
N1G Cu7 O11G 158.3(8)
N25F Cu7 O11G 100.4(8)
N8G Cu7 N32F 106.0(8)
N1G Cu7 N32F 100.6(6)
N25F Cu7 N32F 74.9(9)
O11G Cu7 N32F 90.7(6)
N8G Cu7 O22F 104.9(8)
N1G Cu7 O22F 92.1(6)
N25F Cu7 O22F 73.9(8)
O11G Cu7 O22F 87.8(7)
N32F Cu7 O22F 148.0(7)
N25G Zn8 N8H 178.5(8)
N25G Zn8 O11H 109.4(8)
N8H Zn8 O11H 71.1(8)
N25G Zn8 O22G 70.0(9)
N8H Zn8 O22G 108.7(8)
O11H Zn8 O22G 86.5(7)
N25G Zn8 N32G 77.6(8)
N8H Zn8 N32G 103.7(7)
O11H Zn8 N32G 97.1(6)
O22G Zn8 N32G 146.7(7)
N25G Zn8 N1H 103.3(7)
N8H Zn8 N1H 76.0(8)
O11H Zn8 N1H 146.8(7)
O22G Zn8 N1H 100.5(6)
N32G Zn8 N1H 94.4(5)
N25L Cu9 N8I 168.6(11)
N25L Cu9 O22L 77.3(11)
N8I Cu9 O22L 103.2(9)
N25L Cu9 N32L 78.6(12)
N8I Cu9 N32L 101.6(10)
O22L Cu9 N32L 155.2(8)
N25L Cu9 O11I 114.8(9)
N8I Cu9 O11I 76.6(10)
O22L Cu9 O11I 94.7(8)
N32L Cu9 O11I 89.8(8)
N25L Cu9 N1I 95.1(9)
N8I Cu9 N1I 73.5(10)
O22L Cu9 N1I 92.3(7)
N32L Cu9 N1I 95.9(7)
O11I Cu9 N1I 150.2(8)
N8J Cu10 N32I 121.8(9)
N8J Cu10 N1J 83.4(10)
N32I Cu10 N1J 102.7(6)
N8J Cu10 N25I 139.4(11)
N32I Cu10 N25I 82.3(10)
N1J Cu10 N25I 125.8(10)
N8K Cu11 O11K 74.8(8)
N8K Cu11 N1K 81.9(8)
O11K Cu11 N1K 155.1(7)
N8K Cu11 N25J 169.8(10)
O11K Cu11 N25J 101.1(8)
N1K Cu11 N25J 103.3(8)
N8K Cu11 O22J 115.3(9)
O11K Cu11 O22J 91.1(8)
N1K Cu11 O22J 90.8(7)
N25J Cu11 O22J 73.8(10)
N8K Cu11 N32J 94.5(8)
O11K Cu11 N32J 97.0(7)
N1K Cu11 N32J 93.5(6)
N25J Cu11 N32J 76.5(10)
O22J Cu11 N32J 150.2(7)
N25K Cu12 N8L 174.4(12)
N25K Cu12 N32K 80.3(10)
N8L Cu12 N32K 103.3(9)
N25K Cu12 O22K 76.7(9)
N8L Cu12 O22K 99.9(9)
N32K Cu12 O22K 156.7(8)
N25K Cu12 O11L 110.8(10)
N8L Cu12 O11L 74.0(10)
N32K Cu12 O11L 85.3(7)
O22K Cu12 O11L 99.4(7)
N25K Cu12 N1L 99.2(9)
N8L Cu12 N1L 76.2(10)
N32K Cu12 N1L 98.3(6)
O22K Cu12 N1L 89.0(7)
O11L Cu12 N1L 149.9(8)
N25P Zn13 N8M 179.3(12)
N25P Zn13 O22P 77.2(10)
N8M Zn13 O22P 102.8(9)
N25P Zn13 N32P 78.5(11)
N8M Zn13 N32P 101.5(9)
O22P Zn13 N32P 155.6(8)
N25P Zn13 N1M 100.5(9)
N8M Zn13 N1M 78.8(9)
O22P Zn13 N1M 87.8(7)
N32P Zn13 N1M 98.7(7)
N25P Zn13 O11M 106.9(9)
N8M Zn13 O11M 73.8(9)
O22P Zn13 O11M 90.6(7)
N32P Zn13 O11M 94.5(7)
N1M Zn13 O11M 151.5(7)
N8N Cu14 O11N 77.5(9)
N8N Cu14 N25M 174.2(10)
O11N Cu14 N25M 101.7(8)
N8N Cu14 N1N 80.3(10)
O11N Cu14 N1N 157.8(7)
N25M Cu14 N1N 100.1(8)
N8N Cu14 N32M 111.4(8)
O11N Cu14 N32M 96.7(7)
N25M Cu14 N32M 74.3(8)
N1N Cu14 N32M 93.1(6)
N8N Cu14 O22M 102.3(9)
O11N Cu14 O22M 91.8(7)
N25M Cu14 O22M 71.9(8)
N1N Cu14 O22M 91.0(7)
N32M Cu14 O22M 146.2(6)
N8O Zn15 N25N 171.4(10)
N8O Zn15 N1O 78.4(8)
N25N Zn15 N1O 103.6(8)
N8O Zn15 O11O 74.3(8)
N25N Zn15 O11O 103.6(8)
N1O Zn15 O11O 152.7(6)
N8O Zn15 N32N 111.2(7)
N25N Zn15 N32N 76.9(9)
N1O Zn15 N32N 99.6(6)
O11O Zn15 N32N 89.4(6)
N8O Zn15 O22N 97.8(8)
N25N Zn15 O22N 73.8(9)
N1O Zn15 O22N 95.5(7)
O11O Zn15 O22N 89.2(7)
N32N Zn15 O22N 149.4(6)
N8P Zn16 N25O 175.3(9)
N8P Zn16 O22O 109.5(8)
N25O Zn16 O22O 74.8(8)
N8P Zn16 O11P 72.4(9)
N25O Zn16 O11P 110.2(9)
O22O Zn16 O11P 88.2(7)
N8P Zn16 N32O 100.8(7)
N25O Zn16 N32O 75.1(8)
O22O Zn16 N32O 149.4(6)
O11P Zn16 N32O 96.7(7)
N8P Zn16 N1P 74.2(10)
N25O Zn16 N1P 103.8(8)
O22O Zn16 N1P 95.5(6)
O11P Zn16 N1P 145.6(7)
N32O Zn16 N1P 97.1(5)
O19A S18A O20A 113.4
O19A S18A O21A 113.0
O20A S18A O21A 112.6
O19A S18A C14A 107.2(7)
O20A S18A C14A 104.3(7)
O21A S18A C14A 105.4(7)
C10A O11A Cu1 111.6(16)
C7A N8A N9A 122.3(19)
C7A N8A Cu1 118.5(16)
N9A N8A Cu1 119.2(15)
N8A N9A C10A 116(2)
N8A N9A H9A 121.9
C10A N9A H9A 121.9
C23A N24A N25A 131(3)
C23A N24A H24A 114.4
N25A N24A H24A 114.4
C26A N25A N24A 112(2)
C26A N25A Cu2 118.4(14)
N24A N25A Cu2 129.9(18)
C2A N1A C6A 117.3
C2A N1A Cu1 132.7(7)
C6A N1A Cu1 110.0(7)
N1A C2A C3A 122.6
N1A C2A H2A 118.7
C3A C2A H2A 118.7
C4A C3A C2A 119.9
C4A C3A H3A 120.1
C2A C3A H3A 120.1
C3A C4A C5A 118.7
C3A C4A H4A 120.7
C5A C4A H4A 120.7
C6A C5A C4A 118.3
C6A C5A H5A 120.8
C4A C5A H5A 120.8
N1A C6A C5A 123.3
N1A C6A C7A 117.2
C5A C6A C7A 119.5
N8A C7A C6A 117.8(14)
N8A C7A H7A 121.1
C6A C7A H7A 121.1
O11A C10A N9A 120(3)
O11A C10A C12A 118(2)
N9A C10A C12A 121(2)
C13A C12A C17A 120.0
C13A C12A C10A 121.8(16)
C17A C12A C10A 118.2(16)
C14A C13A C12A 120.0
C14A C13A H13A 120.0
C12A C13A H13A 120.0
C15A C14A C13A 120.0
C15A C14A S18A 118.9(10)
C13A C14A S18A 120.9(10)
C14A C15A C16A 120.0
C14A C15A H15A 120.0
C16A C15A H15A 120.0
C17A C16A C15A 120.0
C17A C16A C23A 124.9(18)
C15A C16A C23A 115.0(18)
C16A C17A C12A 120.0
C16A C17A H17A 120.0
C12A C17A H17A 120.0
O22A C23A N24A 123(3)
O22A C23A C16A 121(3)
N24A C23A C16A 116(3)
N25A C26A C27A 109.9(13)
N25A C26A H26A 125.0
C27A C26A H26A 125.0
N32A C27A C28A 123.2
N32A C27A C26A 117.2
C28A C27A C26A 119.4
C27A C28A C29A 118.3
C27A C28A H28A 120.8
C29A C28A H28A 120.8
C30A C29A C28A 118.7
C30A C29A H29A 120.7
C28A C29A H29A 120.7
C29A C30A C31A 119.8
C29A C30A H30A 120.1
C31A C30A H30A 120.1
N32A C31A C30A 122.6
N32A C31A H31A 118.7
C30A C31A H31A 118.7
C31A N32A C27A 117.3
C31A N32A Cu2 132.2(8)
C27A N32A Cu2 109.9(8)
O19B S18B O20B 113.4
O19B S18B O21B 113.0
O20B S18B O21B 112.6
O19B S18B C14B 105.6(9)
O20B S18B C14B 105.3(8)
O21B S18B C14B 106.1(9)
C23B O22B Cu3 113(2)
C7B N8B N9B 121(2)
C7B N8B Cu2 115.4(18)
N9B N8B Cu2 123.5(19)
C10B N9B N8B 128(3)
C10B N9B H9B 116.0
N8B N9B H9B 116.0
N25B N24B C23B 112(2)
C26B N25B N24B 123(2)
C26B N25B Cu3 116.3(18)
N24B N25B Cu3 120.2(17)
C2B N1B C6B 117.3
C2B N1B Cu2 132.9(9)
C6B N1B Cu2 109.4(9)
N1B C2B C3B 122.6
N1B C2B H2B 118.7
C3B C2B H2B 118.7
C4B C3B C2B 119.9
C4B C3B H3B 120.1
C2B C3B H3B 120.1
C3B C4B C5B 118.6
C3B C4B H4B 120.7
C5B C4B H4B 120.7
C6B C5B C4B 118.3
C6B C5B H5B 120.8
C4B C5B H5B 120.8
N1B C6B C5B 123.3
N1B C6B C7B 117.2
C5B C6B C7B 119.5
N8B C7B C6B 114.9(16)
N8B C7B H7B 122.5
C6B C7B H7B 122.5
O11B C10B N9B 122(3)
O11B C10B C12B 120(3)
N9B C10B C12B 119(3)
C13B C12B C17B 120.0
C13B C12B C10B 116(2)
C17B C12B C10B 124(2)
C14B C13B C12B 120.0
C14B C13B H13B 120.0
C12B C13B H13B 120.0
C13B C14B C15B 120.0
C13B C14B S18B 119.6(12)
C15B C14B S18B 120.4(12)
C16B C15B C14B 120.0
C16B C15B H15B 120.0
C14B C15B H15B 120.0
C17B C16B C15B 120.0
C17B C16B C23B 114.6(18)
C15B C16B C23B 125.4(18)
C16B C17B C12B 120.0
C16B C17B H17B 120.0
C12B C17B H17B 120.0
O22B C23B N24B 123(3)
O22B C23B C16B 124(3)
N24B C23B C16B 113(2)
N25B C26B C27B 118.4(15)
N25B C26B H26B 120.8
C27B C26B H26B 120.8
N32B C27B C28B 123.2
N32B C27B C26B 117.2
C28B C27B C26B 119.5
C27B C28B C29B 118.3
C27B C28B H28B 120.8
C29B C28B H28B 120.8
C30B C29B C28B 118.7
C30B C29B H29B 120.7
C28B C29B H29B 120.7
C29B C30B C31B 119.8
C29B C30B H30B 120.1
C31B C30B H30B 120.1
N32B C31B C30B 122.6
N32B C31B H31B 118.7
C30B C31B H31B 118.7
C31B N32B C27B 117.3
C31B N32B Cu3 132.9(8)
C27B N32B Cu3 109.8(8)
O19C S18C O20C 113.4
O19C S18C O21C 113.0
O20C S18C O21C 112.6
O19C S18C C14C 106.9(7)
O20C S18C C14C 104.9(7)
O21C S18C C14C 105.1(8)
C10C O11C Cu3 112.7(16)
C23C O22C Cu4 113.3(16)
C7C N8C N9C 121(2)
C7C N8C Cu3 121.0(16)
N9C N8C Cu3 117.8(16)
C10C N9C N8C 111(2)
C23C N24C N25C 110(2)
C26C N25C N24C 124(2)
C26C N25C Cu4 118.7(17)
N24C N25C Cu4 117.3(16)
C2C N1C C6C 117.3
C2C N1C Cu3 131.3(8)
C6C N1C Cu3 111.3(8)
N1C C2C C3C 122.6
N1C C2C H2C 118.7
C3C C2C H2C 118.7
C4C C3C C2C 119.9
C4C C3C H3C 120.1
C2C C3C H3C 120.1
C3C C4C C5C 118.7
C3C C4C H4C 120.7
C5C C4C H4C 120.7
C6C C5C C4C 118.3
C6C C5C H5C 120.8
C4C C5C H5C 120.8
N1C C6C C5C 123.2
N1C C6C C7C 117.2
C5C C6C C7C 119.5
N8C C7C C6C 111.0(14)
N8C C7C H7C 124.5
C6C C7C H7C 124.5
O11C C10C N9C 120(2)
O11C C10C C12C 119(2)
N9C C10C C12C 121(2)
C13C C12C C17C 120.0
C13C C12C C10C 120.7(16)
C17C C12C C10C 119.3(16)
C14C C13C C12C 120.0
C14C C13C H13C 120.0
C12C C13C H13C 120.0
C15C C14C C13C 120.0
C15C C14C S18C 117.8(10)
C13C C14C S18C 122.2(10)
C14C C15C C16C 120.0
C14C C15C H15C 120.0
C16C C15C H15C 120.0
C17C C16C C15C 120.0
C17C C16C C23C 117.6(16)
C15C C16C C23C 122.4(16)
C16C C17C C12C 120.0
C16C C17C H17C 120.0
C12C C17C H17C 120.0
O22C C23C N24C 122(3)
O22C C23C C16C 122(2)
N24C C23C C16C 116(2)
N25C C26C C27C 113.6(14)
N25C C26C H26C 123.2
C27C C26C H26C 123.2
N32C C27C C28C 123.3
N32C C27C C26C 117.2
C28C C27C C26C 119.4
C27C C28C C29C 118.3
C27C C28C H28C 120.8
C29C C28C H28C 120.8
C30C C29C C28C 118.7
C30C C29C H29C 120.7
C28C C29C H29C 120.7
C29C C30C C31C 119.9
C29C C30C H30C 120.1
C31C C30C H30C 120.1
N32C C31C C30C 122.6
N32C C31C H31C 118.7
C30C C31C H31C 118.7
C31C N32C C27C 117.3
C31C N32C Cu4 131.8(8)
C27C N32C Cu4 110.9(8)
O19D S18D O20D 113.4
O19D S18D O21D 113.0
O20D S18D O21D 112.6
O19D S18D C14D 105.7(7)
O20D S18D C14D 105.1(7)
O21D S18D C14D 106.1(7)
C10D O11D Cu4 110.9(16)
C23D O22D Cu1 108.5(17)
C7D N8D N9D 123(2)
C7D N8D Cu4 115.8(16)
N9D N8D Cu4 120.6(16)
C10D N9D N8D 114(2)
C23D N24D N25D 108(2)
C26D N25D N24D 125(2)
C26D N25D Cu1 117.8(15)
N24D N25D Cu1 116.4(17)
C2D N1D C6D 117.3
C2D N1D Cu4 133.4(7)
C6D N1D Cu4 107.9(7)
N1D C2D C3D 122.6
N1D C2D H2D 118.7
C3D C2D H2D 118.7
C4D C3D C2D 119.8
C4D C3D H3D 120.1
C2D C3D H3D 120.1
C3D C4D C5D 118.7
C3D C4D H4D 120.7
C5D C4D H4D 120.7
C6D C5D C4D 118.3
C6D C5D H5D 120.8
C4D C5D H5D 120.8
N1D C6D C5D 123.2
N1D C6D C7D 117.2
C5D C6D C7D 119.5
N8D C7D C6D 118.7(14)
N8D C7D H7D 120.6
C6D C7D H7D 120.6
O11D C10D N9D 122(3)
O11D C10D C12D 119(2)
N9D C10D C12D 119(2)
C13D C12D C17D 120.0
C13D C12D C10D 122.1(16)
C17D C12D C10D 117.9(16)
C12D C13D C14D 120.0
C12D C13D H13D 120.0
C14D C13D H13D 120.0
C15D C14D C13D 120.0
C15D C14D S18D 119.8(11)
C13D C14D S18D 120.1(11)
C16D C15D C14D 120.0
C16D C15D H15D 120.0
C14D C15D H15D 120.0
C15D C16D C17D 120.0
C15D C16D C23D 124.5(17)
C17D C16D C23D 115.5(17)
C16D C17D C12D 120.0
C16D C17D H17D 120.0
C12D C17D H17D 120.0
O22D C23D N24D 128(3)
O22D C23D C16D 118(2)
N24D C23D C16D 115(3)
N25D C26D C27D 112.8(14)
N25D C26D H26D 123.6
C27D C26D H26D 123.6
N32D C27D C28D 123.3
N32D C27D C26D 117.2
C28D C27D C26D 119.4
C27D C28D C29D 118.3
C27D C28D H28D 120.8
C29D C28D H28D 120.8
C30D C29D C28D 118.7
C30D C29D H29D 120.7
C28D C29D H29D 120.7
C29D C30D C31D 119.9
C29D C30D H30D 120.1
C31D C30D H30D 120.1
N32D C31D C30D 122.5
N32D C31D H31D 118.7
C30D C31D H31D 118.7
C31D N32D C27D 117.3
C31D N32D Cu1 131.8(7)
C27D N32D Cu1 110.8(7)
O19E S18E O20E 113.4
O19E S18E O21E 113.0
O20E S18E O21E 112.6
O19E S18E C14E 107.7(9)
O20E S18E C14E 105.0(8)
O21E S18E C14E 104.1(8)
C10E O11E Zn5 113(2)
C23E O22E Zn6 113.4(18)
N9E N8E C7E 123(2)
N9E N8E Zn5 123(2)
C7E N8E Zn5 113.9(17)
N8E N9E C10E 107(3)
N25E N24E C23E 111(3)
C26E N25E N24E 123(3)
C26E N25E Zn6 116(2)
N24E N25E Zn6 121(2)
C2E N1E C6E 117.3
C2E N1E Zn5 132.1(8)
C6E N1E Zn5 110.0(8)
N1E C2E C3E 122.6
N1E C2E H2E 118.7
C3E C2E H2E 118.7
C4E C3E C2E 119.9
C4E C3E H3E 120.1
C2E C3E H3E 120.1
C3E C4E C5E 118.7
C3E C4E H4E 120.7
C5E C4E H4E 120.7
C6E C5E C4E 118.3
C6E C5E H5E 120.8
C4E C5E H5E 120.8
N1E C6E C5E 123.3
N1E C6E C7E 117.2
C5E C6E C7E 119.5
N8E C7E C6E 117.6(16)
N8E C7E H7E 121.2
C6E C7E H7E 121.2
O11E C10E N9E 123(3)
O11E C10E C12E 122(3)
N9E C10E C12E 114(3)
C13E C12E C17E 120.0
C13E C12E C10E 125(2)
C17E C12E C10E 115(2)
C14E C13E C12E 120.0
C14E C13E H13E 120.0
C12E C13E H13E 120.0
C15E C14E C13E 120.0
C15E C14E S18E 121.8(13)
C13E C14E S18E 118.2(13)
C14E C15E C16E 120.0
C14E C15E H15E 120.0
C16E C15E H15E 120.0
C17E C16E C15E 120.0
C17E C16E C23E 116.2(19)
C15E C16E C23E 123.7(19)
C16E C17E C12E 120.0
C16E C17E H17E 120.0
C12E C17E H17E 120.0
O22E C23E N24E 121(3)
O22E C23E C16E 119(3)
N24E C23E C16E 119(3)
N25E C26E C27E 116.9(18)
N25E C26E H26E 121.5
C27E C26E H26E 121.5
N32E C27E C28E 123.2
N32E C27E C26E 117.2
C28E C27E C26E 119.5
C27E C28E C29E 118.3
C27E C28E H28E 120.8
C29E C28E H28E 120.8
C30E C29E C28E 118.7
C30E C29E H29E 120.7
C28E C29E H29E 120.7
C29E C30E C31E 119.8
C29E C30E H30E 120.1
C31E C30E H30E 120.1
N32E C31E C30E 122.6
N32E C31E H31E 118.7
C30E C31E H31E 118.7
C31E N32E C27E 117.3
C31E N32E Zn6 132.0(9)
C27E N32E Zn6 110.6(9)
O19F S18F O20F 113.4
O19F S18F O21F 113.0
O20F S18F O21F 112.6
O19F S18F C14F 105.8(7)
O20F S18F C14F 104.8(7)
O21F S18F C14F 106.3(7)
C10F O11F Zn6 111.6(17)
C23F O22F Cu7 107.4(18)
C7F N8F N9F 125(2)
C7F N8F Zn6 119.8(16)
N9F N8F Zn6 114.9(18)
C10F N9F N8F 112(3)
C23F N24F N25F 117(3)
C23F N24F H24F 121.4
N25F N24F H24F 121.4
C26F N25F N24F 119(2)
C26F N25F Cu7 123.8(18)
N24F N25F Cu7 117.2(18)
C2F N1F C6F 117.3
C2F N1F Zn6 130.3(8)
C6F N1F Zn6 112.3(8)
N1F C2F C3F 122.5
N1F C2F H2F 118.7
C3F C2F H2F 118.7
C4F C3F C2F 119.9
C4F C3F H3F 120.1
C2F C3F H3F 120.1
C3F C4F C5F 118.7
C3F C4F H4F 120.7
C5F C4F H4F 120.7
C6F C5F C4F 118.3
C6F C5F H5F 120.8
C4F C5F H5F 120.8
N1F C6F C5F 123.3
N1F C6F C7F 117.2
C5F C6F C7F 119.4
N8F C7F C6F 114.9(15)
N8F C7F H7F 122.5
C6F C7F H7F 122.5
O11F C10F N9F 125(3)
O11F C10F C12F 117(2)
N9F C10F C12F 118(3)
C13F C12F C17F 120.0
C13F C12F C10F 120.5(18)
C17F C12F C10F 119.5(18)
C12F C13F C14F 120.0
C12F C13F H13F 120.0
C14F C13F H13F 120.0
C15F C14F C13F 120.0
C15F C14F S18F 117.4(11)
C13F C14F S18F 122.6(11)
C16F C15F C14F 120.0
C16F C15F H15F 120.0
C14F C15F H15F 120.0
C15F C16F C17F 120.0
C15F C16F C23F 123.5(17)
C17F C16F C23F 116.5(17)
C16F C17F C12F 120.0
C16F C17F H17F 120.0
C12F C17F H17F 120.0
O22F C23F N24F 124(3)
O22F C23F C16F 121(3)
N24F C23F C16F 115(3)
N25F C26F C27F 112.2(16)
N25F C26F H26F 123.9
C27F C26F H26F 123.9
N32F C27F C28F 123.2
N32F C27F C26F 117.2
C28F C27F C26F 119.5
C27F C28F C29F 118.3
C27F C28F H28F 120.8
C29F C28F H28F 120.8
C30F C29F C28F 118.7
C30F C29F H29F 120.7
C28F C29F H29F 120.7
C29F C30F C31F 119.8
C29F C30F H30F 120.1
C31F C30F H30F 120.1
N32F C31F C30F 122.6
N32F C31F H31F 118.7
C30F C31F H31F 118.7
C31F N32F C27F 117.3
C31F N32F Cu7 131.4(8)
C27F N32F Cu7 110.9(8)
O19G S18G O20G 113.4
O19G S18G O21G 113.0
O20G S18G O21G 112.6
O19G S18G C14G 105.7(8)
O20G S18G C14G 104.9(8)
O21G S18G C14G 106.2(8)
C10G O11G Cu7 109.1(18)
C23G O22G Zn8 114(2)
C7G N8G N9G 122(2)
C7G N8G Cu7 120.2(19)
N9G N8G Cu7 117.6(18)
C10G N9G N8G 111(3)
C23G N24G N25G 109(3)
N24G N25G C26G 118(2)
N24G N25G Zn8 124(2)
C26G N25G Zn8 117.9(16)
C2G N1G C6G 117.3
C2G N1G Cu7 131.6(9)
C6G N1G Cu7 111.1(9)
N1G C2G C3G 122.6
N1G C2G H2G 118.7
C3G C2G H2G 118.7
C4G C3G C2G 119.9
C4G C3G H3G 120.1
C2G C3G H3G 120.1
C3G C4G C5G 118.7
C3G C4G H4G 120.7
C5G C4G H4G 120.7
C6G C5G C4G 118.3
C6G C5G H5G 120.8
C4G C5G H5G 120.8
N1G C6G C5G 123.2
N1G C6G C7G 117.2
C5G C6G C7G 119.5
N8G C7G C6G 110.0(16)
N8G C7G H7G 125.0
C6G C7G H7G 125.0
O11G C10G N9G 123(3)
O11G C10G C12G 111(2)
N9G C10G C12G 124(3)
C13G C12G C17G 120.0
C13G C12G C10G 120.9(18)
C17G C12G C10G 119.1(18)
C12G C13G C14G 120.0
C12G C13G H13G 120.0
C14G C13G H13G 120.0
C15G C14G C13G 120.0
C15G C14G S18G 118.1(12)
C13G C14G S18G 121.8(12)
C16G C15G C14G 120.0
C16G C15G H15G 120.0
C14G C15G H15G 120.0
C15G C16G C17G 120.0
C15G C16G C23G 121(2)
C17G C16G C23G 119(2)
C16G C17G C12G 120.0
C16G C17G H17G 120.0
C12G C17G H17G 120.0
O22G C23G N24G 123(3)
O22G C23G C16G 119(3)
N24G C23G C16G 118(3)
N25G C26G C27G 113.8(15)
N25G C26G H26G 123.1
C27G C26G H26G 123.1
N32G C27G C28G 123.3
N32G C27G C26G 117.2
C28G C27G C26G 119.4
C27G C28G C29G 118.3
C27G C28G H28G 120.8
C29G C28G H28G 120.8
C30G C29G C28G 118.7
C30G C29G H29G 120.7
C28G C29G H29G 120.7
C29G C30G C31G 119.9
C29G C30G H30G 120.1
C31G C30G H30G 120.1
N32G C31G C30G 122.6
N32G C31G H31G 118.7
C30G C31G H31G 118.7
C31G N32G C27G 117.3
C31G N32G Zn8 129.4(8)
C27G N32G Zn8 112.7(8)
O19H S18H O20H 113.4
O19H S18H O21H 113.0
O20H S18H O21H 112.6
O19H S18H C14H 106.5(8)
O20H S18H C14H 106.1(8)
O21H S18H C14H 104.4(8)
C10H O11H Zn8 109.9(16)
C23H O22H Zn5 113(2)
C7H N8H N9H 117(2)
C7H N8H Zn8 120.7(16)
N9H N8H Zn8 122.1(17)
C10H N9H N8H 106(3)
N25H N24H C23H 110(2)
C26H N25H N24H 122(2)
C26H N25H Zn5 119.1(16)
N24H N25H Zn5 118.5(17)
C2H N1H C6H 117.3
C2H N1H Zn8 129.0(7)
C6H N1H Zn8 113.5(7)
N1H C2H C3H 122.6
N1H C2H H2H 118.7
C3H C2H H2H 118.7
C4H C3H C2H 119.8
C4H C3H H3H 120.1
C2H C3H H3H 120.1
C3H C4H C5H 118.7
C3H C4H H4H 120.7
C5H C4H H4H 120.7
C6H C5H C4H 118.3
C6H C5H H5H 120.8
C4H C5H H5H 120.8
N1H C6H C5H 123.2
N1H C6H C7H 117.2
C5H C6H C7H 119.5
N8H C7H C6H 112.4(14)
N8H C7H H7H 123.8
C6H C7H H7H 123.8
N9H C10H O11H 130(3)
N9H C10H C12H 113(3)
O11H C10H C12H 116(2)
C13H C12H C17H 120.0
C13H C12H C10H 123.6(17)
C17H C12H C10H 116.4(17)
C12H C13H C14H 120.0
C12H C13H H13H 120.0
C14H C13H H13H 120.0
C15H C14H C13H 120.0
C15H C14H S18H 117.0(11)
C13H C14H S18H 123.0(11)
C16H C15H C14H 120.0
C16H C15H H15H 120.0
C14H C15H H15H 120.0
C15H C16H C17H 120.0
C15H C16H C23H 129.0(17)
C17H C16H C23H 111.0(17)
C16H C17H C12H 120.0
C16H C17H H17H 120.0
C12H C17H H17H 120.0
O22H C23H N24H 123(3)
O22H C23H C16H 122(3)
N24H C23H C16H 114(3)
N25H C26H C27H 113.4(14)
N25H C26H H26H 123.3
C27H C26H H26H 123.3
N32H C27H C28H 123.3
N32H C27H C26H 117.2
C28H C27H C26H 119.4
C27H C28H C29H 118.3
C27H C28H H28H 120.9
C29H C28H H28H 120.9
C30H C29H C28H 118.7
C30H C29H H29H 120.7
C28H C29H H29H 120.7
C29H C30H C31H 119.9
C29H C30H H30H 120.1
C31H C30H H30H 120.1
N32H C31H C30H 122.5
N32H C31H H31H 118.7
C30H C31H H31H 118.7
C31H N32H C27H 117.3
C31H N32H Zn5 131.5(8)
C27H N32H Zn5 111.2(8)
O19I S18I O20I 113.4
O19I S18I O21I 113.0
O20I S18I O21I 112.6
O19I S18I C14I 106.7(9)
O20I S18I C14I 105.9(8)
O21I S18I C14I 104.3(9)
C10I O11I Cu9 107(2)
C7I N8I N9I 117(2)
C7I N8I Cu9 125.3(19)
N9I N8I Cu9 117(2)
C10I N9I N8I 113(3)
C23I N24I N25I 126(3)
C23I N24I H24I 117.2
N25I N24I H24I 117.2
C26I N25I N24I 128(2)
C26I N25I Cu10 113(2)
N24I N25I Cu10 118(2)
C2I N1I C6I 117.3
C2I N1I Cu9 130.5(9)
C6I N1I Cu9 112.2(9)
N1I C2I C3I 122.6
N1I C2I H2I 118.7
C3I C2I H2I 118.7
C4I C3I C2I 119.9
C4I C3I H3I 120.1
C2I C3I H3I 120.1
C3I C4I C5I 118.7
C3I C4I H4I 120.7
C5I C4I H4I 120.7
C6I C5I C4I 118.3
C6I C5I H5I 120.8
C4I C5I H5I 120.8
N1I C6I C5I 123.2
N1I C6I C7I 117.2
C5I C6I C7I 119.5
N8I C7I C6I 111.2(16)
N8I C7I H7I 124.4
C6I C7I H7I 124.4
O11I C10I N9I 126(3)
O11I C10I C12I 115(3)
N9I C10I C12I 119(3)
C13I C12I C17I 120.0
C13I C12I C10I 118(2)
C17I C12I C10I 122(2)
C14I C13I C12I 120.0
C14I C13I H13I 120.0
C12I C13I H13I 120.0
C13I C14I C15I 120.0
C13I C14I S18I 121.1(14)
C15I C14I S18I 118.9(14)
C16I C15I C14I 120.0
C16I C15I H15I 120.0
C14I C15I H15I 120.0
C17I C16I C15I 120.0
C17I C16I C23I 120(2)
C15I C16I C23I 120(2)
C16I C17I C12I 120.0
C16I C17I H17I 120.0
C12I C17I H17I 120.0
O22I C23I N24I 123(4)
O22I C23I C16I 115(3)
N24I C23I C16I 121(3)
N25I C26I C27I 117.6(17)
N25I C26I H26I 121.2
C27I C26I H26I 121.2
N32I C27I C28I 123.3
N32I C27I C26I 117.2
C28I C27I C26I 119.5
C27I C28I C29I 118.3
C27I C28I H28I 120.8
C29I C28I H28I 120.8
C30I C29I C28I 118.6
C30I C29I H29I 120.7
C28I C29I H29I 120.7
C29I C30I C31I 119.9
C29I C30I H30I 120.1
C31I C30I H30I 120.1
N32I C31I C30I 122.6
N32I C31I H31I 118.7
C30I C31I H31I 118.7
C31I N32I C27I 117.3
C31I N32I Cu10 133.3(8)
C27I N32I Cu10 109.2(8)
O19J S18J O20J 113.4
O19J S18J O21J 113.0
O20J S18J O21J 112.6
O19J S18J C14J 107.1(9)
O20J S18J C14J 107.1(8)
O21J S18J C14J 102.6(9)
C23J O22J Cu11 105(2)
C7J N8J N9J 116(2)
C7J N8J Cu10 116(2)
N9J N8J Cu10 127(2)
N8J N9J C10J 139(3)
N8J N9J H9J 110.4
C10J N9J H9J 110.4
C23J N24J N25J 111(3)
C26J N25J N24J 124(3)
C26J N25J Cu11 117(2)
N24J N25J Cu11 119(2)
C2J N1J C6J 117.3
C2J N1J Cu10 133.0(8)
C6J N1J Cu10 109.6(8)
N1J C2J C3J 122.6
N1J C2J H2J 118.7
C3J C2J H2J 118.7
C4J C3J C2J 119.8
C4J C3J H3J 120.1
C2J C3J H3J 120.1
C3J C4J C5J 118.7
C3J C4J H4J 120.7
C5J C4J H4J 120.7
C6J C5J C4J 118.3
C6J C5J H5J 120.8
C4J C5J H5J 120.8
N1J C6J C5J 123.2
N1J C6J C7J 117.2
C5J C6J C7J 119.5
N8J C7J C6J 113.4(17)
N8J C7J H7J 123.3
C6J C7J H7J 123.3
O11J C10J N9J 113(3)
O11J C10J C12J 114(3)
N9J C10J C12J 133(3)
C13J C12J C17J 120.0
C13J C12J C10J 124(2)
C17J C12J C10J 116(2)
C12J C13J C14J 120.0
C12J C13J H13J 120.0
C14J C13J H13J 120.0
C15J C14J C13J 120.0
C15J C14J S18J 120.4(13)
C13J C14J S18J 119.6(13)
C14J C15J C16J 120.0
C14J C15J H15J 120.0
C16J C15J H15J 120.0
C17J C16J C15J 120.0
C17J C16J C23J 123(2)
C15J C16J C23J 117(2)
C16J C17J C12J 120.0
C16J C17J H17J 120.0
C12J C17J H17J 120.0
N24J C23J O22J 132(3)
N24J C23J C16J 121(3)
O22J C23J C16J 108(3)
N25J C26J C27J 118.2(17)
N25J C26J H26J 120.9
C27J C26J H26J 120.9
N32J C27J C28J 123.3
N32J C27J C26J 117.2
C28J C27J C26J 119.5
C27J C28J C29J 118.3
C27J C28J H28J 120.8
C29J C28J H28J 120.8
C30J C29J C28J 118.6
C30J C29J H29J 120.7
C28J C29J H29J 120.7
C29J C30J C31J 119.9
C29J C30J H30J 120.1
C31J C30J H30J 120.1
N32J C31J C30J 122.6
N32J C31J H31J 118.7
C30J C31J H31J 118.7
C31J N32J C27J 117.3
C31J N32J Cu11 131.9(9)
C27J N32J Cu11 110.9(9)
O19K S18K O20K 113.4
O19K S18K O21K 113.0
O20K S18K O21K 112.6
O19K S18K C14K 106.2(7)
O20K S18K C14K 105.7(7)
O21K S18K C14K 105.0(7)
C10K O11K Cu11 112.0(18)
C23K O22K Cu12 112(2)
C7K N8K N9K 122(2)
C7K N8K Cu11 115.9(16)
N9K N8K Cu11 121.6(17)
C10K N9K N8K 106(2)
N25K N24K C23K 105(2)
C26K N25K N24K 118(2)
C26K N25K Cu12 121.4(19)
N24K N25K Cu12 121(2)
C2K N1K C6K 117.3
C2K N1K Cu11 132.7(8)
C6K N1K Cu11 110.0(8)
N1K C2K C3K 122.6
N1K C2K H2K 118.7
C3K C2K H2K 118.7
C4K C3K C2K 119.9
C4K C3K H3K 120.1
C2K C3K H3K 120.1
C3K C4K C5K 118.7
C3K C4K H4K 120.7
C5K C4K H4K 120.7
C6K C5K C4K 118.3
C6K C5K H5K 120.8
C4K C5K H5K 120.8
N1K C6K C5K 123.3
N1K C6K C7K 117.2
C5K C6K C7K 119.5
N8K C7K C6K 114.2(13)
N8K C7K H7K 122.9
C6K C7K H7K 122.9
O11K C10K N9K 125(3)
O11K C10K C12K 121(2)
N9K C10K C12K 114(2)
C13K C12K C17K 120.0
C13K C12K C10K 122.0(17)
C17K C12K C10K 118.0(17)
C12K C13K C14K 120.0
C12K C13K H13K 120.0
C14K C13K H13K 120.0
C13K C14K C15K 120.0
C13K C14K S18K 119.6(10)
C15K C14K S18K 120.4(11)
C16K C15K C14K 120.0
C16K C15K H15K 120.0
C14K C15K H15K 120.0
C15K C16K C17K 120.0
C15K C16K C23K 126.5(18)
C17K C16K C23K 113.5(18)
C16K C17K C12K 120.0
C16K C17K H17K 120.0
C12K C17K H17K 120.0
O22K C23K N24K 125(3)
O22K C23K C16K 123(3)
N24K C23K C16K 112(3)
N25K C26K C27K 111.6(17)
N25K C26K H26K 124.2
C27K C26K H26K 124.2
N32K C27K C28K 123.2
N32K C27K C26K 117.2
C28K C27K C26K 119.5
C27K C28K C29K 118.3
C27K C28K H28K 120.8
C29K C28K H28K 120.8
C30K C29K C28K 118.7
C30K C29K H29K 120.7
C28K C29K H29K 120.7
C29K C30K C31K 119.9
C29K C30K H30K 120.1
C31K C30K H30K 120.1
N32K C31K C30K 122.6
N32K C31K H31K 118.7
C30K C31K H31K 118.7
C31K N32K C27K 117.3
C31K N32K Cu12 133.3(10)
C27K N32K Cu12 109.3(10)
O19L S18L O20L 113.4
O19L S18L O21L 113.0
O20L S18L O21L 112.6
O19L S18L C14L 106.3(8)
O20L S18L C14L 104.2(7)
O21L S18L C14L 106.4(8)
C10L O11L Cu12 108(2)
C23L O22L Cu9 115(2)
C7L N8L N9L 119(3)
C7L N8L Cu12 119(2)
N9L N8L Cu12 121(2)
C10L N9L N8L 109(3)
N25L N24L C23L 112(3)
C26L N25L N24L 119(3)
C26L N25L Cu9 121(2)
N24L N25L Cu9 119(2)
C2L N1L C6L 117.3
C2L N1L Cu12 132.1(10)
C6L N1L Cu12 109.8(10)
N1L C2L C3L 122.6
N1L C2L H2L 118.7
C3L C2L H2L 118.7
C4L C3L C2L 119.9
C4L C3L H3L 120.1
C2L C3L H3L 120.1
C3L C4L C5L 118.6
C3L C4L H4L 120.7
C5L C4L H4L 120.7
C6L C5L C4L 118.3
C6L C5L H5L 120.8
C4L C5L H5L 120.8
N1L C6L C5L 123.3
N1L C6L C7L 117.2
C5L C6L C7L 119.5
N8L C7L C6L 116.6(19)
N8L C7L H7L 121.7
C6L C7L H7L 121.7
O11L C10L N9L 128(3)
O11L C10L C12L 115(3)
N9L C10L C12L 116(3)
C13L C12L C17L 120.0
C13L C12L C10L 121(2)
C17L C12L C10L 119(2)
C12L C13L C14L 120.0
C12L C13L H13L 120.0
C14L C13L H13L 120.0
C15L C14L C13L 120.0
C15L C14L S18L 120.0(12)
C13L C14L S18L 120.0(12)
C16L C15L C14L 120.0
C16L C15L H15L 120.0
C14L C15L H15L 120.0
C15L C16L C17L 120.0
C15L C16L C23L 125(2)
C17L C16L C23L 115(2)
C16L C17L C12L 120.0
C16L C17L H17L 120.0
C12L C17L H17L 120.0
O22L C23L C16L 123(3)
O22L C23L N24L 117(3)
C16L C23L N24L 120(3)
N25L C26L C27L 111(2)
N25L C26L H26L 124.7
C27L C26L H26L 124.7
N32L C27L C28L 123.2
N32L C27L C26L 117.2
C28L C27L C26L 119.5
C27L C28L C29L 118.3
C27L C28L H28L 120.8
C29L C28L H28L 120.8
C30L C29L C28L 118.6
C30L C29L H29L 120.7
C28L C29L H29L 120.7
C29L C30L C31L 119.9
C29L C30L H30L 120.1
C31L C30L H30L 120.1
N32L C31L C30L 122.6
N32L C31L H31L 118.7
C30L C31L H31L 118.7
C31L N32L C27L 117.3
C31L N32L Cu9 131.9(11)
C27L N32L Cu9 110.8(11)
O19M S18M O20M 113.4
O19M S18M O21M 113.0
O20M S18M O21M 112.6
O19M S18M C14M 107.1(7)
O20M S18M C14M 105.2(6)
O21M S18M C14M 104.6(7)
C10M O11M Zn13 107.1(18)
C23M O22M Cu14 112.9(18)
C7M N8M N9M 124(2)
C7M N8M Zn13 117(2)
N9M N8M Zn13 118.7(18)
C10M N9M N8M 111(2)
C23M N24M N25M 121(2)
C23M N24M H24M 119.5
N25M N24M H24M 119.5
C26M N25M N24M 120(2)
C26M N25M Cu14 123.0(15)
N24M N25M Cu14 116.5(17)
C2M N1M C6M 117.3
C2M N1M Zn13 133.5(9)
C6M N1M Zn13 108.8(9)
N1M C2M C3M 122.6
N1M C2M H2M 118.7
C3M C2M H2M 118.7
C4M C3M C2M 119.9
C4M C3M H3M 120.1
C2M C3M H3M 120.1
C3M C4M C5M 118.7
C3M C4M H4M 120.7
C5M C4M H4M 120.7
C6M C5M C4M 118.3
C6M C5M H5M 120.8
C4M C5M H5M 120.8
N1M C6M C5M 123.3
N1M C6M C7M 117.2
C5M C6M C7M 119.4
N8M C7M C6M 117.2(17)
N8M C7M H7M 121.4
C6M C7M H7M 121.4
O11M C10M N9M 128(3)
O11M C10M C12M 119(3)
N9M C10M C12M 112(2)
C13M C12M C17M 120.0
C13M C12M C10M 126.8(16)
C17M C12M C10M 113.2(16)
C12M C13M C14M 120.0
C12M C13M H13M 120.0
C14M C13M H13M 120.0
C13M C14M C15M 120.0
C13M C14M S18M 117.7(10)
C15M C14M S18M 122.2(10)
C14M C15M C16M 120.0
C14M C15M H15M 120.0
C16M C15M H15M 120.0
C17M C16M C15M 120.0
C17M C16M C23M 117.9(16)
C15M C16M C23M 122.0(16)
C16M C17M C12M 120.0
C16M C17M H17M 120.0
C12M C17M H17M 120.0
O22M C23M N24M 117(3)
O22M C23M C16M 121(3)
N24M C23M C16M 121(2)
N25M C26M C27M 113.6(13)
N25M C26M H26M 123.2
C27M C26M H26M 123.2
N32M C27M C28M 123.3
N32M C27M C26M 117.2
C28M C27M C26M 119.4
C27M C28M C29M 118.3
C27M C28M H28M 120.8
C29M C28M H28M 120.8
C30M C29M C28M 118.7
C30M C29M H29M 120.7
C28M C29M H29M 120.7
C29M C30M C31M 119.9
C29M C30M H30M 120.1
C31M C30M H30M 120.1
N32M C31M C30M 122.5
N32M C31M H31M 118.7
C30M C31M H31M 118.7
C31M N32M C27M 117.3
C31M N32M Cu14 130.9(7)
C27M N32M Cu14 111.8(7)
O19N S18N O20N 113.4
O19N S18N O21N 113.0
O20N S18N O21N 112.6
O19N S18N C14N 106.7(7)
O20N S18N C14N 105.9(7)
O21N S18N C14N 104.4(8)
C10N O11N Cu14 113.7(19)
C23N O22N Zn15 110(2)
C7N N8N N9N 126(2)
C7N N8N Cu14 117.6(18)
N9N N8N Cu14 116(2)
C10N N9N N8N 112(2)
C23N N24N N25N 109(2)
C26N N25N N24N 122(2)
C26N N25N Zn15 119.8(19)
N24N N25N Zn15 118.5(18)
C2N N1N C6N 117.3
C2N N1N Cu14 132.2(9)
C6N N1N Cu14 110.5(9)
N1N C2N C3N 122.6
N1N C2N H2N 118.7
C3N C2N H2N 118.7
C4N C3N C2N 119.9
C4N C3N H3N 120.1
C2N C3N H3N 120.1
C3N C4N C5N 118.7
C3N C4N H4N 120.7
C5N C4N H4N 120.7
C6N C5N C4N 118.3
C6N C5N H5N 120.8
C4N C5N H5N 120.8
N1N C6N C5N 123.3
N1N C6N C7N 117.2
C5N C6N C7N 119.5
N8N C7N C6N 114.1(16)
N8N C7N H7N 122.9
C6N C7N H7N 122.9
O11N C10N N9N 120(3)
O11N C10N C12N 122(3)
N9N C10N C12N 117(3)
C13N C12N C17N 120.0
C13N C12N C10N 122.8(18)
C17N C12N C10N 117.2(18)
C14N C13N C12N 120.0
C14N C13N H13N 120.0
C12N C13N H13N 120.0
C13N C14N C15N 120.0
C13N C14N S18N 121.8(11)
C15N C14N S18N 118.2(11)
C14N C15N C16N 120.0
C14N C15N H15N 120.0
C16N C15N H15N 120.0
C17N C16N C15N 120.0
C17N C16N C23N 113.0(17)
C15N C16N C23N 126.9(17)
C16N C17N C12N 120.0
C16N C17N H17N 120.0
C12N C17N H17N 120.0
O22N C23N N24N 128(3)
O22N C23N C16N 122(3)
N24N C23N C16N 110(2)
N25N C26N C27N 114.0(15)
N25N C26N H26N 123.0
C27N C26N H26N 123.0
N32N C27N C28N 123.3
N32N C27N C26N 117.2
C28N C27N C26N 119.5
C27N C28N C29N 118.3
C27N C28N H28N 120.8
C29N C28N H28N 120.8
C30N C29N C28N 118.7
C30N C29N H29N 120.7
C28N C29N H29N 120.7
C29N C30N C31N 119.8
C29N C30N H30N 120.1
C31N C30N H30N 120.1
N32N C31N C30N 122.6
N32N C31N H31N 118.7
C30N C31N H31N 118.7
C31N N32N C27N 117.3
C31N N32N Zn15 131.1(8)
C27N N32N Zn15 111.6(8)
O19O S18O O20O 113.4
O19O S18O O21O 113.0
O20O S18O O21O 112.6
O19O S18O C14O 106.3(7)
O20O S18O C14O 105.5(6)
O21O S18O C14O 105.0(7)
C10O O11O Zn15 113.3(16)
C23O O22O Zn16 114.7(17)
C7O N8O N9O 122.9(19)
C7O N8O Zn15 118.1(16)
N9O N8O Zn15 118.7(16)
N8O N9O C10O 111(2)
C23O N24O N25O 110(2)
C26O N25O N24O 120(2)
C26O N25O Zn16 122.3(16)
N24O N25O Zn16 117.8(16)
C2O N1O C6O 117.3
C2O N1O Zn15 131.7(8)
C6O N1O Zn15 110.9(8)
N1O C2O C3O 122.6
N1O C2O H2O 118.7
C3O C2O H2O 118.7
C4O C3O C2O 119.9
C4O C3O H3O 120.1
C2O C3O H3O 120.1
C3O C4O C5O 118.7
C3O C4O H4O 120.7
C5O C4O H4O 120.7
C6O C5O C4O 118.3
C6O C5O H5O 120.8
C4O C5O H5O 120.8
N1O C6O C5O 123.3
N1O C6O C7O 117.2
C5O C6O C7O 119.4
N8O C7O C6O 114.7(14)
N8O C7O H7O 122.6
C6O C7O H7O 122.6
O11O C10O N9O 123(2)
O11O C10O C12O 121(2)
N9O C10O C12O 116(2)
C13O C12O C17O 120.0
C13O C12O C10O 125.7(14)
C17O C12O C10O 114.3(14)
C12O C13O C14O 120.0
C12O C13O H13O 120.0
C14O C13O H13O 120.0
C15O C14O C13O 120.0
C15O C14O S18O 119.5(9)
C13O C14O S18O 120.5(9)
C14O C15O C16O 120.0
C14O C15O H15O 120.0
C16O C15O H15O 120.0
C17O C16O C15O 120.0
C17O C16O C23O 115.3(15)
C15O C16O C23O 124.5(15)
C16O C17O C12O 120.0
C16O C17O H17O 120.0
C12O C17O H17O 120.0
O22O C23O N24O 123(3)
O22O C23O C16O 120(2)
N24O C23O C16O 117(2)
N25O C26O C27O 111.4(14)
N25O C26O H26O 124.3
C27O C26O H26O 124.3
N32O C27O C28O 123.2
N32O C27O C26O 117.2
C28O C27O C26O 119.5
C27O C28O C29O 118.3
C27O C28O H28O 120.8
C29O C28O H28O 120.8
C30O C29O C28O 118.7
C30O C29O H29O 120.7
C28O C29O H29O 120.7
C29O C30O C31O 119.8
C29O C30O H30O 120.1
C31O C30O H30O 120.1
N32O C31O C30O 122.6
N32O C31O H31O 118.7
C30O C31O H31O 118.7
C31O N32O C27O 117.3
C31O N32O Zn16 128.9(7)
C27O N32O Zn16 113.4(7)
O19P S18P O20P 113.4
O19P S18P O21P 113.0
O20P S18P O21P 112.6
O19P S18P C14P 106.0(8)
O20P S18P C14P 104.0(7)
O21P S18P C14P 107.0(8)
C10P O11P Zn16 115.4(19)
C23P O22P Zn13 111(2)
C7P N8P N9P 117(2)
C7P N8P Zn16 123.1(19)
N9P N8P Zn16 120(2)
C10P N9P N8P 114(3)
C23P N24P N25P 110(3)
C26P N25P N24P 126(2)
C26P N25P Zn13 118(2)
N24P N25P Zn13 116(2)
C2P N1P C6P 117.3
C2P N1P Zn16 130.3(8)
C6P N1P Zn16 112.3(8)
N1P C2P C3P 122.6
N1P C2P H2P 118.7
C3P C2P H2P 118.7
C4P C3P C2P 119.9
C4P C3P H3P 120.1
C2P C3P H3P 120.1
C3P C4P C5P 118.7
C3P C4P H4P 120.7
C5P C4P H4P 120.7
C6P C5P C4P 118.3
C6P C5P H5P 120.8
C4P C5P H5P 120.8
N1P C6P C5P 123.2
N1P C6P C7P 117.2
C5P C6P C7P 119.5
N8P C7P C6P 112.6(16)
N8P C7P H7P 123.7
C6P C7P H7P 123.7
N9P C10P O11P 118(3)
N9P C10P C12P 125(3)
O11P C10P C12P 117(3)
C13P C12P C17P 120.0
C13P C12P C10P 119(2)
C17P C12P C10P 121(2)
C12P C13P C14P 120.0
C12P C13P H13P 120.0
C14P C13P H13P 120.0
C15P C14P C13P 120.0
C15P C14P S18P 118.8(13)
C13P C14P S18P 121.1(13)
C14P C15P C16P 120.0
C14P C15P H15P 120.0
C16P C15P H15P 120.0
C17P C16P C15P 120.0
C17P C16P C23P 114(2)
C15P C16P C23P 126(2)
C16P C17P C12P 120.0
C16P C17P H17P 120.0
C12P C17P H17P 120.0
O22P C23P N24P 125(3)
O22P C23P C16P 118(3)
N24P C23P C16P 118(3)
N25P C26P C27P 114.3(18)
N25P C26P H26P 122.9
C27P C26P H26P 122.9
N32P C27P C28P 123.3
N32P C27P C26P 117.2
C28P C27P C26P 119.5
C27P C28P C29P 118.3
C27P C28P H28P 120.8
C29P C28P H28P 120.8
C30P C29P C28P 118.6
C30P C29P H29P 120.7
C28P C29P H29P 120.7
C29P C30P C31P 119.9
C29P C30P H30P 120.1
C31P C30P H30P 120.1
N32P C31P C30P 122.6
N32P C31P H31P 118.7
C30P C31P H31P 118.7
C31P N32P C27P 117.3
C31P N32P Zn13 130.8(10)
C27P N32P Zn13 112.0(10)
O1Z Zn1Z O5Z 90.6
O1Z Zn1Z O4Z 91.7
O5Z Zn1Z O4Z 88.5
O1Z Zn1Z O3Z 91.4
O5Z Zn1Z O3Z 177.9
O4Z Zn1Z O3Z 91.2
O1Z Zn1Z O2Z 91.8
O5Z Zn1Z O2Z 92.0
O4Z Zn1Z O2Z 176.5
O3Z Zn1Z O2Z 88.1
O1Z Zn1Z O6Z 179.81(6)
O5Z Zn1Z O6Z 89.2
O4Z Zn1Z O6Z 88.3
O3Z Zn1Z O6Z 88.8
O2Z Zn1Z O6Z 88.2
C1Z O1Z Zn1Z 135.9
C1Z N1Z C3Z 121.6
C1Z N1Z C2Z 121.5
C3Z N1Z C2Z 116.8
O1Z C1Z N1Z 124.4
O1Z C1Z H1Z 117.8
N1Z C1Z H1Z 117.8
N1Z C2Z H2Z1 109.5
N1Z C2Z H2Z2 109.5
H2Z1 C2Z H2Z2 109.5
N1Z C2Z H2Z3 109.5
H2Z1 C2Z H2Z3 109.5
H2Z2 C2Z H2Z3 109.5
N1Z C3Z H3Z1 109.5
N1Z C3Z H3Z2 109.5
H3Z1 C3Z H3Z2 109.5
N1Z C3Z H3Z3 109.5
H3Z1 C3Z H3Z3 109.5
H3Z2 C3Z H3Z3 109.5
N1S C1S O1S 131.1
N1S C1S H1S 114.4
O1S C1S H1S 114.4
N1S C2S H2S1 109.5
N1S C2S H2S2 109.5
H2S1 C2S H2S2 109.5
N1S C2S H2S3 109.5
H2S1 C2S H2S3 109.5
H2S2 C2S H2S3 109.5
N1S C3S H3S1 109.5
N1S C3S H3S2 109.5
H3S1 C3S H3S2 109.5
N1S C3S H3S3 109.5
H3S1 C3S H3S3 109.5
H3S2 C3S H3S3 109.5
C1S N1S C2S 119.6
C1S N1S C3S 123.4
C2S N1S C3S 117.0
O2S C4S N2S 124.1
O2S C4S H4S 117.9
N2S C4S H4S 117.9
N2S C5S H5S1 109.5
N2S C5S H5S2 109.5
H5S1 C5S H5S2 109.5
N2S C5S H5S3 109.5
H5S1 C5S H5S3 109.5
H5S2 C5S H5S3 109.5
N2S C6S H6S1 109.5
N2S C6S H6S2 109.5
H6S1 C6S H6S2 109.5
N2S C6S H6S3 109.5
H6S1 C6S H6S3 109.5
H6S2 C6S H6S3 109.5
C4S N2S C5S 121.1
C4S N2S C6S 121.9
C5S N2S C6S 117.1
O1T C1T N1T 124.1
O1T C1T H1T 117.9
N1T C1T H1T 117.9
N1T C2T H2T1 109.5
N1T C2T H2T2 109.5
H2T1 C2T H2T2 109.5
N1T C2T H2T3 109.5
H2T1 C2T H2T3 109.5
H2T2 C2T H2T3 109.5
N1T C3T H3T1 109.5
N1T C3T H3T2 109.5
H3T1 C3T H3T2 109.5
N1T C3T H3T3 109.5
H3T1 C3T H3T3 109.5
H3T2 C3T H3T3 109.5
C1T N1T C2T 121.1
C1T N1T C3T 121.8
C2T N1T C3T 117.0
O1U C1U N1U 124.1
O1U C1U H1U 118.0
N1U C1U H1U 118.0
N1U C2U H2U1 109.5
N1U C2U H2U2 109.5
H2U1 C2U H2U2 109.5
N1U C2U H2U3 109.5
H2U1 C2U H2U3 109.5
H2U2 C2U H2U3 109.5
N1U C3U H3U1 109.5
N1U C3U H3U2 109.5
H3U1 C3U H3U2 109.5
N1U C3U H3U3 109.5
H3U1 C3U H3U3 109.5
H3U2 C3U H3U3 109.5
C1U N1U C2U 121.1
C1U N1U C3U 121.8
C2U N1U C3U 117.0
O65W O16W O43W 167(5)

loop_
_geom_bond_atom_site_label_1
_geom_bond_atom_site_label_2
_geom_bond_distance
Cu1 N25D 1.98(2)
Cu1 N32D 2.037(12)
Cu1 O22D 2.040(16)
Cu1 N8A 2.09(2)
Cu1 N1A 2.254(12)
Cu1 O11A 2.308(18)
Cu2 N25A 1.84(2)
Cu2 N8B 1.98(2)
Cu2 N1B 2.015(14)
Cu2 N32A 2.022(13)
Cu3 N8C 1.97(2)
Cu3 O11C 2.074(15)
Cu3 N25B 2.08(2)
Cu3 N1C 2.089(14)
Cu3 N32B 2.231(14)
Cu3 O22B 2.308(19)
Cu4 N25C 1.99(2)
Cu4 O22C 2.019(18)
Cu4 N8D 2.05(2)
Cu4 N32C 2.116(14)
Cu4 O11D 2.276(17)
Cu4 N1D 2.280(13)
Zn5 N25H 1.99(2)
Zn5 N8E 2.05(3)
Zn5 N32H 2.144(13)
Zn5 O22H 2.150(18)
Zn5 O11E 2.167(19)
Zn5 N1E 2.191(13)
Zn6 N25E 2.06(3)
Zn6 N8F 2.10(2)
Zn6 O11F 2.139(17)
Zn6 O22E 2.17(2)
Zn6 N32E 2.188(17)
Zn6 N1F 2.218(13)
Cu7 N8G 1.91(2)
Cu7 N1G 2.011(16)
Cu7 N25F 2.01(2)
Cu7 O11G 2.054(19)
Cu7 N32F 2.257(14)
Cu7 O22F 2.389(18)
Zn8 N25G 2.06(2)
Zn8 N8H 2.07(2)
Zn8 O11H 2.164(17)
Zn8 O22G 2.168(19)
Zn8 N32G 2.169(13)
Zn8 N1H 2.171(12)
Cu9 N25L 1.96(3)
Cu9 N8I 2.03(3)
Cu9 O22L 2.07(2)
Cu9 N32L 2.070(19)
Cu9 O11I 2.21(2)
Cu9 N1I 2.268(15)
Cu10 N8J 1.94(3)
Cu10 N32I 2.003(14)
Cu10 N1J 2.010(16)
Cu10 N25I 2.04(3)
Cu11 N8K 1.95(2)
Cu11 O11K 2.076(19)
Cu11 N1K 2.106(14)
Cu11 N25J 2.12(3)
Cu11 O22J 2.20(2)
Cu11 N32J 2.254(15)
Cu12 N25K 1.91(3)
Cu12 N8L 2.06(3)
Cu12 N32K 2.065(16)
Cu12 O22K 2.070(18)
Cu12 O11L 2.240(19)
Cu12 N1L 2.289(18)
Zn13 N25P 2.04(3)
Zn13 N8M 2.05(2)
Zn13 O22P 2.08(2)
Zn13 N32P 2.131(18)
Zn13 N1M 2.165(15)
Zn13 O11M 2.296(19)
Cu14 N8N 1.99(2)
Cu14 O11N 2.003(18)
Cu14 N25M 2.06(2)
Cu14 N1N 2.083(15)
Cu14 N32M 2.263(14)
Cu14 O22M 2.319(17)
Zn15 N8O 2.04(2)
Zn15 N25N 2.04(2)
Zn15 N1O 2.120(15)
Zn15 O11O 2.146(16)
Zn15 N32N 2.187(14)
Zn15 O22N 2.228(19)
Zn16 N8P 2.06(2)
Zn16 N25O 2.07(2)
Zn16 O22O 2.088(17)
Zn16 O11P 2.12(2)
Zn16 N32O 2.136(12)
Zn16 N1P 2.237(15)
S18A O19A 1.4233
S18A O20A 1.4369
S18A O21A 1.4487
S18A C14A 1.773(8)
O11A C10A 1.28(3)
O22A C23A 1.25(3)
N8A C7A 1.26(2)
N8A N9A 1.34(2)
N9A C10A 1.35(3)
N9A H9A 0.8800
N24A C23A 1.35(3)
N24A N25A 1.44(2)
N24A H24A 0.8800
N25A C26A 1.39(3)
N1A C2A 1.3353
N1A C6A 1.3459
C2A C3A 1.3718
C2A H2A 0.9500
C3A C4A 1.3599
C3A H3A 0.9500
C4A C5A 1.3892
C4A H4A 0.9500
C5A C6A 1.3699
C5A H5A 0.9500
C6A C7A 1.4866
C7A H7A 0.9500
C10A C12A 1.49(3)
C12A C13A 1.3900
C12A C17A 1.3900
C13A C14A 1.3900
C13A H13A 0.9500
C14A C15A 1.3900
C15A C16A 1.3900
C15A H15A 0.9500
C16A C17A 1.3900
C16A C23A 1.51(3)
C17A H17A 0.9500
C26A C27A 1.4868
C26A H26A 0.9500
C27A N32A 1.3455
C27A C28A 1.3697
C28A C29A 1.3893
C28A H28A 0.9500
C29A C30A 1.3596
C29A H29A 0.9500
C30A C31A 1.3719
C30A H30A 0.9500
C31A N32A 1.3353
C31A H31A 0.9500
S18B O19B 1.4234
S18B O20B 1.4370
S18B O21B 1.4487
S18B C14B 1.769(8)
O11B C10B 1.28(3)
O22B C23B 1.19(3)
N8B C7B 1.26(3)
N8B N9B 1.39(3)
N9B C10B 1.34(3)
N9B H9B 0.8800
N24B N25B 1.37(3)
N24B C23B 1.41(3)
N25B C26B 1.29(3)
N1B C2B 1.3351
N1B C6B 1.3454
C2B C3B 1.3722
C2B H2B 0.9500
C3B C4B 1.3595
C3B H3B 0.9500
C4B C5B 1.3889
C4B H4B 0.9500
C5B C6B 1.3702
C5B H5B 0.9500
C6B C7B 1.4865
C7B H7B 0.9500
C10B C12B 1.48(3)
C12B C13B 1.3900
C12B C17B 1.3900
C13B C14B 1.3900
C13B H13B 0.9500
C14B C15B 1.3900
C15B C16B 1.3900
C15B H15B 0.9500
C16B C17B 1.3900
C16B C23B 1.47(3)
C17B H17B 0.9500
C26B C27B 1.4868
C26B H26B 0.9500
C27B N32B 1.3452
C27B C28B 1.3699
C28B C29B 1.3893
C28B H28B 0.9500
C29B C30B 1.3593
C29B H29B 0.9500
C30B C31B 1.3719
C30B H30B 0.9500
C31B N32B 1.3355
C31B H31B 0.9500
S18C O19C 1.4229
S18C O20C 1.4374
S18C O21C 1.4486
S18C C14C 1.766(8)
O11C C10C 1.30(3)
O22C C23C 1.30(3)
N8C C7C 1.29(3)
N8C N9C 1.39(3)
N9C C10C 1.37(3)
N24C C23C 1.36(3)
N24C N25C 1.38(3)
N25C C26C 1.30(3)
N1C C2C 1.3353
N1C C6C 1.3453
C2C C3C 1.3717
C2C H2C 0.9500
C3C C4C 1.3593
C3C H3C 0.9500
C4C C5C 1.3891
C4C H4C 0.9500
C5C C6C 1.3699
C5C H5C 0.9500
C6C C7C 1.4865
C7C H7C 0.9500
C10C C12C 1.45(3)
C12C C13C 1.3900
C12C C17C 1.3900
C13C C14C 1.3900
C13C H13C 0.9500
C14C C15C 1.3900
C15C C16C 1.3900
C15C H15C 0.9500
C16C C17C 1.3900
C16C C23C 1.46(3)
C17C H17C 0.9500
C26C C27C 1.4864
C26C H26C 0.9500
C27C N32C 1.3456
C27C C28C 1.3700
C28C C29C 1.3890
C28C H28C 0.9500
C29C C30C 1.3597
C29C H29C 0.9500
C30C C31C 1.3719
C30C H30C 0.9500
C31C N32C 1.3350
C31C H31C 0.9500
S18D O19D 1.4235
S18D O20D 1.4371
S18D O21D 1.4487
S18D C14D 1.770(8)
O11D C10D 1.28(3)
O22D C23D 1.24(3)
N8D C7D 1.31(2)
N8D N9D 1.36(3)
N9D C10D 1.32(3)
N24D C23D 1.34(3)
N24D N25D 1.34(2)
N25D C26D 1.27(2)
N1D C2D 1.3356
N1D C6D 1.3455
C2D C3D 1.3719
C2D H2D 0.9500
C3D C4D 1.3596
C3D H3D 0.9500
C4D C5D 1.3895
C4D H4D 0.9500
C5D C6D 1.3698
C5D H5D 0.9500
C6D C7D 1.4870
C7D H7D 0.9500
C10D C12D 1.53(3)
C12D C13D 1.3900
C12D C17D 1.3900
C13D C14D 1.3900
C13D H13D 0.9500
C14D C15D 1.3900
C15D C16D 1.3900
C15D H15D 0.9500
C16D C17D 1.3900
C16D C23D 1.51(3)
C17D H17D 0.9500
C26D C27D 1.4862
C26D H26D 0.9500
C27D N32D 1.3458
C27D C28D 1.3700
C28D C29D 1.3887
C28D H28D 0.9500
C29D C30D 1.3600
C29D H29D 0.9500
C30D C31D 1.3720
C30D H30D 0.9500
C31D N32D 1.3350
C31D H31D 0.9500
S18E O19E 1.4234
S18E O20E 1.4370
S18E O21E 1.4486
S18E C14E 1.770(8)
O11E C10E 1.24(3)
O22E C23E 1.28(3)
N8E N9E 1.31(3)
N8E C7E 1.36(3)
N9E C10E 1.39(4)
N24E N25E 1.34(3)
N24E C23E 1.35(3)
N25E C26E 1.32(3)
N1E C2E 1.3352
N1E C6E 1.3459
C2E C3E 1.3722
C2E H2E 0.9500
C3E C4E 1.3599
C3E H3E 0.9500
C4E C5E 1.3890
C4E H4E 0.9500
C5E C6E 1.3701
C5E H5E 0.9500
C6E C7E 1.4866
C7E H7E 0.9500
C10E C12E 1.48(3)
C12E C13E 1.3900
C12E C17E 1.3900
C13E C14E 1.3900
C13E H13E 0.9500
C14E C15E 1.3900
C15E C16E 1.3900
C15E H15E 0.9500
C16E C17E 1.3900
C16E C23E 1.45(3)
C17E H17E 0.9500
C26E C27E 1.4869
C26E H26E 0.9500
C27E N32E 1.3454
C27E C28E 1.3701
C28E C29E 1.3894
C28E H28E 0.9500
C29E C30E 1.3596
C29E H29E 0.9500
C30E C31E 1.3721
C30E H30E 0.9500
C31E N32E 1.3356
C31E H31E 0.9500
S18F O19F 1.4232
S18F O20F 1.4371
S18F O21F 1.4487
S18F C14F 1.769(8)
O11F C10F 1.29(3)
O22F C23F 1.21(3)
N8F C7F 1.29(3)
N8F N9F 1.41(3)
N9F C10F 1.32(3)
N24F C23F 1.35(3)
N24F N25F 1.37(3)
N24F H24F 0.8800
N25F C26F 1.30(3)
N1F C2F 1.3350
N1F C6F 1.3456
C2F C3F 1.3718
C2F H2F 0.9500
C3F C4F 1.3598
C3F H3F 0.9500
C4F C5F 1.3888
C4F H4F 0.9500
C5F C6F 1.3699
C5F H5F 0.9500
C6F C7F 1.4862
C7F H7F 0.9500
C10F C12F 1.46(3)
C12F C13F 1.3900
C12F C17F 1.3900
C13F C14F 1.3900
C13F H13F 0.9500
C14F C15F 1.3900
C15F C16F 1.3900
C15F H15F 0.9500
C16F C17F 1.3900
C16F C23F 1.54(3)
C17F H17F 0.9500
C26F C27F 1.4868
C26F H26F 0.9500
C27F N32F 1.3454
C27F C28F 1.3697
C28F C29F 1.3894
C28F H28F 0.9500
C29F C30F 1.3595
C29F H29F 0.9500
C30F C31F 1.3717
C30F H30F 0.9500
C31F N32F 1.3356
C31F H31F 0.9500
S18G O19G 1.4235
S18G O20G 1.4371
S18G O21G 1.4488
S18G C14G 1.761(8)
O11G C10G 1.26(3)
O22G C23G 1.28(3)
N8G C7G 1.31(3)
N8G N9G 1.35(3)
N9G C10G 1.30(3)
N24G C23G 1.30(3)
N24G N25G 1.32(3)
N25G C26G 1.36(3)
N1G C2G 1.3353
N1G C6G 1.3455
C2G C3G 1.3720
C2G H2G 0.9500
C3G C4G 1.3596
C3G H3G 0.9500
C4G C5G 1.3892
C4G H4G 0.9500
C5G C6G 1.3701
C5G H5G 0.9500
C6G C7G 1.4866
C7G H7G 0.9500
C10G C12G 1.47(3)
C12G C13G 1.3900
C12G C17G 1.3900
C13G C14G 1.3900
C13G H13G 0.9500
C14G C15G 1.3900
C15G C16G 1.3900
C15G H15G 0.9500
C16G C17G 1.3900
C16G C23G 1.47(3)
C17G H17G 0.9500
C26G C27G 1.4866
C26G H26G 0.9500
C27G N32G 1.3456
C27G C28G 1.3702
C28G C29G 1.3891
C28G H28G 0.9500
C29G C30G 1.3598
C29G H29G 0.9500
C30G C31G 1.3723
C30G H30G 0.9500
C31G N32G 1.3351
C31G H31G 0.9500
S18H O19H 1.4234
S18H O20H 1.4371
S18H O21H 1.4484
S18H C14H 1.766(8)
O11H C10H 1.28(3)
O22H C23H 1.16(3)
N8H C7H 1.33(3)
N8H N9H 1.37(3)
N9H C10H 1.23(3)
N24H N25H 1.36(3)
N24H C23H 1.41(3)
N25H C26H 1.33(3)
N1H C2H 1.3354
N1H C6H 1.3455
C2H C3H 1.3716
C2H H2H 0.9500
C3H C4H 1.3596
C3H H3H 0.9500
C4H C5H 1.3893
C4H H4H 0.9500
C5H C6H 1.3696
C5H H5H 0.9500
C6H C7H 1.4868
C7H H7H 0.9500
C10H C12H 1.56(3)
C12H C13H 1.3900
C12H C17H 1.3900
C13H C14H 1.3900
C13H H13H 0.9500
C14H C15H 1.3900
C15H C16H 1.3900
C15H H15H 0.9500
C16H C17H 1.3900
C16H C23H 1.54(3)
C17H H17H 0.9500
C26H C27H 1.4863
C26H H26H 0.9500
C27H N32H 1.3459
C27H C28H 1.3697
C28H C29H 1.3889
C28H H28H 0.9500
C29H C30H 1.3600
C29H H29H 0.9500
C30H C31H 1.3718
C30H H30H 0.9500
C31H N32H 1.3350
C31H H31H 0.9500
S18I O19I 1.4233
S18I O20I 1.4375
S18I O21I 1.4487
S18I C14I 1.766(9)
O11I C10I 1.29(3)
O22I C23I 1.27(3)
N8I C7I 1.31(3)
N8I N9I 1.35(3)
N9I C10I 1.34(4)
N24I C23I 1.34(4)
N24I N25I 1.40(3)
N24I H24I 0.8800
N25I C26I 1.21(3)
N1I C2I 1.3352
N1I C6I 1.3453
C2I C3I 1.3718
C2I H2I 0.9500
C3I C4I 1.3592
C3I H3I 0.9500
C4I C5I 1.3891
C4I H4I 0.9500
C5I C6I 1.3698
C5I H5I 0.9500
C6I C7I 1.4865
C7I H7I 0.9500
C10I C12I 1.58(3)
C12I C13I 1.3900
C12I C17I 1.3900
C13I C14I 1.3900
C13I H13I 0.9500
C14I C15I 1.3900
C15I C16I 1.3900
C15I H15I 0.9500
C16I C17I 1.3900
C16I C23I 1.49(4)
C17I H17I 0.9500
C26I C27I 1.4863
C26I H26I 0.9500
C27I N32I 1.3452
C27I C28I 1.3698
C28I C29I 1.3888
C28I H28I 0.9500
C29I C30I 1.3594
C29I H29I 0.9500
C30I C31I 1.3719
C30I H30I 0.9500
C31I N32I 1.3349
C31I H31I 0.9500
S18J O19J 1.4235
S18J O20J 1.4369
S18J O21J 1.4488
S18J C14J 1.777(8)
O11J C10J 1.33(3)
O22J C23J 1.31(3)
N8J C7J 1.30(3)
N8J N9J 1.31(3)
N9J C10J 1.34(4)
N9J H9J 0.8800
N24J C23J 1.26(4)
N24J N25J 1.29(3)
N25J C26J 1.28(3)
N1J C2J 1.3357
N1J C6J 1.3452
C2J C3J 1.3721
C2J H2J 0.9500
C3J C4J 1.3595
C3J H3J 0.9500
C4J C5J 1.3894
C4J H4J 0.9500
C5J C6J 1.3700
C5J H5J 0.9500
C6J C7J 1.4870
C7J H7J 0.9500
C10J C12J 1.42(4)
C12J C13J 1.3900
C12J C17J 1.3900
C13J C14J 1.3900
C13J H13J 0.9500
C14J C15J 1.3900
C15J C16J 1.3900
C15J H15J 0.9500
C16J C17J 1.3900
C16J C23J 1.56(3)
C17J H17J 0.9500
C26J C27J 1.4865
C26J H26J 0.9500
C27J N32J 1.3457
C27J C28J 1.3702
C28J C29J 1.3891
C28J H28J 0.9500
C29J C30J 1.3597
C29J H29J 0.9500
C30J C31J 1.3723
C30J H30J 0.9500
C31J N32J 1.3349
C31J H31J 0.9500
S18K O19K 1.4230
S18K O20K 1.4374
S18K O21K 1.4488
S18K C14K 1.770(8)
O11K C10K 1.25(3)
O22K C23K 1.21(3)
N8K C7K 1.36(3)
N8K N9K 1.37(3)
N9K C10K 1.33(3)
N24K N25K 1.39(3)
N24K C23K 1.40(3)
N25K C26K 1.26(3)
N1K C2K 1.3349
N1K C6K 1.3455
C2K C3K 1.3718
C2K H2K 0.9500
C3K C4K 1.3596
C3K H3K 0.9500
C4K C5K 1.3888
C4K H4K 0.9500
C5K C6K 1.3698
C5K H5K 0.9500
C6K C7K 1.4862
C7K H7K 0.9500
C10K C12K 1.47(3)
C12K C13K 1.3900
C12K C17K 1.3900
C13K C14K 1.3900
C13K H13K 0.9500
C14K C15K 1.3900
C15K C16K 1.3900
C15K H15K 0.9500
C16K C17K 1.3900
C16K C23K 1.52(3)
C17K H17K 0.9500
C26K C27K 1.4866
C26K H26K 0.9500
C27K N32K 1.3453
C27K C28K 1.3698
C28K C29K 1.3891
C28K H28K 0.9500
C29K C30K 1.3593
C29K H29K 0.9500
C30K C31K 1.3718
C30K H30K 0.9500
C31K N32K 1.3353
C31K H31K 0.9500
S18L O19L 1.4233
S18L O20L 1.4371
S18L O21L 1.4489
S18L C14L 1.763(8)
O11L C10L 1.28(3)
O22L C23L 1.31(3)
N8L C7L 1.32(3)
N8L N9L 1.35(3)
N9L C10L 1.35(4)
N24L N25L 1.38(3)
N24L C23L 1.41(3)
N25L C26L 1.27(3)
N1L C2L 1.3351
N1L C6L 1.3454
C2L C3L 1.3723
C2L H2L 0.9500
C3L C4L 1.3595
C3L H3L 0.9500
C4L C5L 1.3890
C4L H4L 0.9500
C5L C6L 1.3702
C5L H5L 0.9500
C6L C7L 1.4865
C7L H7L 0.9500
C10L C12L 1.54(3)
C12L C13L 1.3900
C12L C17L 1.3900
C13L C14L 1.3900
C13L H13L 0.9500
C14L C15L 1.3900
C15L C16L 1.3900
C15L H15L 0.9500
C16L C17L 1.3900
C16L C23L 1.40(4)
C17L H17L 0.9500
C26L C27L 1.4867
C26L H26L 0.9500
C27L N32L 1.3453
C27L C28L 1.3701
C28L C29L 1.3893
C28L H28L 0.9500
C29L C30L 1.3593
C29L H29L 0.9500
C30L C31L 1.3722
C30L H30L 0.9500
C31L N32L 1.3356
C31L H31L 0.9500
S18M O19M 1.4231
S18M O20M 1.4375
S18M O21M 1.4486
S18M C14M 1.769(8)
O11M C10M 1.22(3)
O22M C23M 1.26(3)
N8M C7M 1.23(3)
N8M N9M 1.38(3)
N9M C10M 1.34(3)
N24M C23M 1.30(3)
N24M N25M 1.36(2)
N24M H24M 0.8800
N25M C26M 1.29(3)
N1M C2M 1.3352
N1M C6M 1.3456
C2M C3M 1.3718
C2M H2M 0.9500
C3M C4M 1.3596
C3M H3M 0.9500
C4M C5M 1.3893
C4M H4M 0.9500
C5M C6M 1.3696
C5M H5M 0.9500
C6M C7M 1.4866
C7M H7M 0.9500
C10M C12M 1.57(3)
C12M C13M 1.3900
C12M C17M 1.3900
C13M C14M 1.3900
C13M H13M 0.9500
C14M C15M 1.3900
C15M C16M 1.3900
C15M H15M 0.9500
C16M C17M 1.3900
C16M C23M 1.45(3)
C17M H17M 0.9500
C26M C27M 1.4863
C26M H26M 0.9500
C27M N32M 1.3457
C27M C28M 1.3698
C28M C29M 1.3888
C28M H28M 0.9500
C29M C30M 1.3598
C29M H29M 0.9500
C30M C31M 1.3717
C30M H30M 0.9500
C31M N32M 1.3351
C31M H31M 0.9500
S18N O19N 1.4232
S18N O20N 1.4368
S18N O21N 1.4491
S18N C14N 1.783(8)
O11N C10N 1.31(3)
O22N C23N 1.19(3)
N8N C7N 1.29(3)
N8N N9N 1.37(3)
N9N C10N 1.32(3)
N24N C23N 1.35(3)
N24N N25N 1.40(3)
N25N C26N 1.30(3)
N1N C2N 1.3351
N1N C6N 1.3457
C2N C3N 1.3722
C2N H2N 0.9500
C3N C4N 1.3598
C3N H3N 0.9500
C4N C5N 1.3891
C4N H4N 0.9500
C5N C6N 1.3702
C5N H5N 0.9500
C6N C7N 1.4867
C7N H7N 0.9500
C10N C12N 1.45(3)
C12N C13N 1.3900
C12N C17N 1.3900
C13N C14N 1.3900
C13N H13N 0.9500
C14N C15N 1.3900
C15N C16N 1.3900
C15N H15N 0.9500
C16N C17N 1.3900
C16N C23N 1.54(3)
C17N H17N 0.9500
C26N C27N 1.4868
C26N H26N 0.9500
C27N N32N 1.3456
C27N C28N 1.3702
C28N C29N 1.3895
C28N H28N 0.9500
C29N C30N 1.3596
C29N H29N 0.9500
C30N C31N 1.3723
C30N H30N 0.9500
C31N N32N 1.3355
C31N H31N 0.9500
S18O O19O 1.4232
S18O O20O 1.4375
S18O O21O 1.4486
S18O C14O 1.769(8)
O11O C10O 1.23(2)
O22O C23O 1.29(3)
N8O C7O 1.26(3)
N8O N9O 1.35(2)
N9O C10O 1.37(3)
N24O C23O 1.34(3)
N24O N25O 1.40(3)
N25O C26O 1.27(3)
N1O C2O 1.3348
N1O C6O 1.3456
C2O C3O 1.3718
C2O H2O 0.9500
C3O C4O 1.3596
C3O H3O 0.9500
C4O C5O 1.3890
C4O H4O 0.9500
C5O C6O 1.3696
C5O H5O 0.9500
C6O C7O 1.4862
C7O H7O 0.9500
C10O C12O 1.48(3)
C12O C13O 1.3900
C12O C17O 1.3900
C13O C14O 1.3900
C13O H13O 0.9500
C14O C15O 1.3900
C15O C16O 1.3900
C15O H15O 0.9500
C16O C17O 1.3900
C16O C23O 1.51(3)
C17O H17O 0.9500
C26O C27O 1.4865
C26O H26O 0.9500
C27O N32O 1.3454
C27O C28O 1.3695
C28O C29O 1.3892
C28O H28O 0.9500
C29O C30O 1.3594
C29O H29O 0.9500
C30O C31O 1.3716
C30O H30O 0.9500
C31O N32O 1.3353
C31O H31O 0.9500
S18P O19P 1.4233
S18P O20P 1.4371
S18P O21P 1.4490
S18P C14P 1.762(8)
O11P C10P 1.36(3)
O22P C23P 1.25(3)
N8P C7P 1.29(3)
N8P N9P 1.36(3)
N9P C10P 1.27(3)
N24P C23P 1.36(4)
N24P N25P 1.37(3)
N25P C26P 1.31(3)
N1P C2P 1.3355
N1P C6P 1.3454
C2P C3P 1.3721
C2P H2P 0.9500
C3P C4P 1.3595
C3P H3P 0.9500
C4P C5P 1.3894
C4P H4P 0.9500
C5P C6P 1.3701
C5P H5P 0.9500
C6P C7P 1.4869
C7P H7P 0.9500
C10P C12P 1.46(3)
C12P C13P 1.3900
C12P C17P 1.3900
C13P C14P 1.3900
C13P H13P 0.9500
C14P C15P 1.3900
C15P C16P 1.3900
C15P H15P 0.9500
C16P C17P 1.3900
C16P C23P 1.52(3)
C17P H17P 0.9500
C26P C27P 1.4863
C26P H26P 0.9500
C27P N32P 1.3457
C27P C28P 1.3703
C28P C29P 1.3891
C28P H28P 0.9500
C29P C30P 1.3597
C29P H29P 0.9500
C30P C31P 1.3722
C30P H30P 0.9500
C31P N32P 1.3351
C31P H31P 0.9500
Zn1Z O1Z 2.0354
Zn1Z O5Z 2.0505
Zn1Z O4Z 2.0530
Zn1Z O3Z 2.0534
Zn1Z O2Z 2.0571
Zn1Z O6Z 2.0653
O1Z C1Z 1.2509
N1Z C1Z 1.3164
N1Z C3Z 1.4569
N1Z C2Z 1.4574
C1Z H1Z 0.9500
C2Z H2Z1 0.9800
C2Z H2Z2 0.9800
C2Z H2Z3 0.9800
C3Z H3Z1 0.9800
C3Z H3Z2 0.9800
C3Z H3Z3 0.9800
C1S N1S 1.1976
C1S O1S 1.2916
C1S H1S 0.9500
C2S N1S 1.4524
C2S H2S1 0.9800
C2S H2S2 0.9800
C2S H2S3 0.9800
C3S N1S 1.4557
C3S H3S1 0.9800
C3S H3S2 0.9800
C3S H3S3 0.9800
C4S O2S 1.2408
C4S N2S 1.3242
C4S H4S 0.9500
C5S N2S 1.4523
C5S H5S1 0.9800
C5S H5S2 0.9800
C5S H5S3 0.9800
C6S N2S 1.4559
C6S H6S1 0.9800
C6S H6S2 0.9800
C6S H6S3 0.9800
C1T O1T 1.2412
C1T N1T 1.3236
C1T H1T 0.9500
C2T N1T 1.4516
C2T H2T1 0.9800
C2T H2T2 0.9800
C2T H2T3 0.9800
C3T N1T 1.4559
C3T H3T1 0.9800
C3T H3T2 0.9800
C3T H3T3 0.9800
C1U O1U 1.2405
C1U N1U 1.3239
C1U H1U 0.9500
C2U N1U 1.4522
C2U H2U1 0.9800
C2U H2U2 0.9800
C2U H2U3 0.9800
C3U N1U 1.4555
C3U H3U1 0.9800
C3U H3U2 0.9800
C3U H3U3 0.9800
O16W O65W 1.18(7)
O16W O43W 1.78(6)
O25W O45W 0.98(6)
O35W O41W 1.19(5)
O42W O48W 1.73(9)

loop_
_geom_torsion_atom_site_label_1
_geom_torsion_atom_site_label_2
_geom_torsion_atom_site_label_3
_geom_torsion_atom_site_label_4
_geom_torsion
C7A N8A N9A C10A -177.7(18)
Cu1 N8A N9A C10A -1(2)
C23A N24A N25A C26A 4(3)
C23A N24A N25A Cu2 -178(2)
N8B Cu2 N25A C26A 144.1(16)
N1B Cu2 N25A C26A -100.5(17)
N32A Cu2 N25A C26A 4.2(15)
N8B Cu2 N25A N24A -34(3)
N1B Cu2 N25A N24A 82(2)
N32A Cu2 N25A N24A -174(2)
C6A N1A C2A C3A 2.6
Cu1 N1A C2A C3A -177.5(10)
N1A C2A C3A C4A -2.7
C2A C3A C4A C5A 1.5
C3A C4A C5A C6A -0.5
C2A N1A C6A C5A -1.6
Cu1 N1A C6A C5A 178.5(8)
C2A N1A C6A C7A -178.6
Cu1 N1A C6A C7A 1.5(8)
C4A C5A C6A N1A 0.5
C4A C5A C6A C7A 177.5
N9A N8A C7A C6A 177.8(14)
Cu1 N8A C7A C6A 0.7(19)
N1A C6A C7A N8A -1.5(15)
C5A C6A C7A N8A -178.7(15)
Cu1 O11A C10A N9A -8(2)
Cu1 O11A C10A C12A 178.8(6)
N8A N9A C10A O11A 7(3)
N8A N9A C10A C12A 179.1(13)
O11A C10A C12A C13A -179.5(14)
N9A C10A C12A C13A 7.8(15)
O11A C10A C12A C17A -0.1(14)
N9A C10A C12A C17A -172.8(15)
C17A C12A C13A C14A 0.0
C10A C12A C13A C14A 179.3(4)
C12A C13A C14A C15A 0.0
C12A C13A C14A S18A 174.9(8)
O19A S18A C14A C15A -147.3(7)
O20A S18A C14A C15A 92.1(8)
O21A S18A C14A C15A -26.7(8)
O19A S18A C14A C13A 37.7(8)
O20A S18A C14A C13A -82.8(8)
O21A S18A C14A C13A 158.3(8)
C13A C14A C15A C16A 0.0
S18A C14A C15A C16A -175.0(8)
C14A C15A C16A C17A 0.0
C14A C15A C16A C23A 176.7(12)
C15A C16A C17A C12A 0.0
C23A C16A C17A C12A -176.3(13)
C13A C12A C17A C16A 0.0
C10A C12A C17A C16A -179.4(4)
N25A N24A C23A O22A 1(4)
N25A N24A C23A C16A 178.2(18)
C17A C16A C23A O22A 158(2)
C15A C16A C23A O22A -19(3)
C17A C16A C23A N24A -20(2)
C15A C16A C23A N24A 163.9(17)
N24A N25A C26A C27A 178.1(13)
Cu2 N25A C26A C27A -0.2(19)
N25A C26A C27A N32A -6.7(14)
N25A C26A C27A C28A 176.1(14)
N32A C27A C28A C29A 0.5
C26A C27A C28A C29A 177.5
C27A C28A C29A C30A -0.5
C28A C29A C30A C31A 1.5
C29A C30A C31A N32A -2.7
C30A C31A N32A C27A 2.6
C30A C31A N32A Cu2 172.1(10)
C28A C27A N32A C31A -1.6
C26A C27A N32A C31A -178.6
C28A C27A N32A Cu2 -173.3(8)
C26A C27A N32A Cu2 9.7(8)
C7B N8B N9B C10B 28(4)
Cu2 N8B N9B C10B -154(2)
C23B N24B N25B C26B 179(2)
C23B N24B N25B Cu3 -3(3)
C6B N1B C2B C3B 2.7
Cu2 N1B C2B C3B 173.6(11)
N1B C2B C3B C4B -2.7
C2B C3B C4B C5B 1.5
C3B C4B C5B C6B -0.5
C2B N1B C6B C5B -1.6
Cu2 N1B C6B C5B -174.5(9)
C2B N1B C6B C7B -178.6
Cu2 N1B C6B C7B 8.4(9)
C4B C5B C6B N1B 0.5
C4B C5B C6B C7B 177.5
N9B N8B C7B C6B 177.3(15)
Cu2 N8B C7B C6B -1(2)
N1B C6B C7B N8B -5.5(17)
C5B C6B C7B N8B 177.3(17)
N8B N9B C10B O11B -3(4)
N8B N9B C10B C12B 175.7(18)
O11B C10B C12B C13B -25(2)
N9B C10B C12B C13B 155.9(18)
O11B C10B C12B C17B 154(2)
N9B C10B C12B C17B -24.5(19)
C17B C12B C13B C14B 0.0
C10B C12B C13B C14B 179.6(4)
C12B C13B C14B C15B 0.0
C12B C13B C14B S18B 179.5(8)
O19B S18B C14B C13B -153.5(11)
O20B S18B C14B C13B 86.2(11)
O21B S18B C14B C13B -33.3(12)
O19B S18B C14B C15B 26.0(12)
O20B S18B C14B C15B -94.3(11)
O21B S18B C14B C15B 146.2(11)
C13B C14B C15B C16B 0.0
S18B C14B C15B C16B -179.5(8)
C14B C15B C16B C17B 0.0
C14B C15B C16B C23B 177.7(12)
C15B C16B C17B C12B 0.0
C23B C16B C17B C12B -178.0(11)
C13B C12B C17B C16B 0.0
C10B C12B C17B C16B -179.6(4)
Cu3 O22B C23B N24B -2(3)
Cu3 O22B C23B C16B 178.3(13)
N25B N24B C23B O22B 4(3)
N25B N24B C23B C16B -176.9(17)
C17B C16B C23B O22B 11(3)
C15B C16B C23B O22B -167.0(18)
C17B C16B C23B N24B -168.6(14)
C15B C16B C23B N24B 14(2)
N24B N25B C26B C27B 179.3(17)
Cu3 N25B C26B C27B 2(2)
N25B C26B C27B N32B -3.5(16)
N25B C26B C27B C28B 179.3(16)
N32B C27B C28B C29B 0.5
C26B C27B C28B C29B 177.5
C27B C28B C29B C30B -0.5
C28B C29B C30B C31B 1.5
C29B C30B C31B N32B -2.7
C30B C31B N32B C27B 2.6
C30B C31B N32B Cu3 180.0(10)
C28B C27B N32B C31B -1.6
C26B C27B N32B C31B -178.6
C28B C27B N32B Cu3 -179.5(8)
C26B C27B N32B Cu3 3.4(8)
C7C N8C N9C C10C -179(2)
Cu3 N8C N9C C10C -6(3)
C23C N24C N25C C26C 177(2)
C23C N24C N25C Cu4 1(3)
C6C N1C C2C C3C 2.6
Cu3 N1C C2C C3C 179.3(13)
N1C C2C C3C C4C -2.7
C2C C3C C4C C5C 1.5
C3C C4C C5C C6C -0.5
C2C N1C C6C C5C -1.6
Cu3 N1C C6C C5C -178.9(10)
C2C N1C C6C C7C -178.6
Cu3 N1C C6C C7C 4.1(10)
C4C C5C C6C N1C 0.5
C4C C5C C6C C7C 177.5
N9C N8C C7C C6C -178.1(17)
Cu3 N8C C7C C6C 10(2)
N1C C6C C7C N8C -8.8(17)
C5C C6C C7C N8C 174.1(17)
Cu3 O11C C10C N9C 3(3)
Cu3 O11C C10C C12C -177.6(8)
N8C N9C C10C O11C 2(3)
N8C N9C C10C C12C -177.3(14)
O11C C10C C12C C13C 164.0(15)
N9C C10C C12C C13C -16.8(17)
O11C C10C C12C C17C -15.9(16)
N9C C10C C12C C17C 163.2(17)
C17C C12C C13C C14C 0.0
C10C C12C C13C C14C -180.0(4)
C12C C13C C14C C15C 0.0
C12C C13C C14C S18C 179.6(8)
O19C S18C C14C C15C -154.7(9)
O20C S18C C14C C15C 84.6(9)
O21C S18C C14C C15C -34.4(9)
O19C S18C C14C C13C 25.6(10)
O20C S18C C14C C13C -95.1(10)
O21C S18C C14C C13C 146.0(9)
C13C C14C C15C C16C 0.0
S18C C14C C15C C16C -179.6(8)
C14C C15C C16C C17C 0.0
C14C C15C C16C C23C -179.4(13)
C15C C16C C17C C12C 0.0
C23C C16C C17C C12C 179.4(12)
C13C C12C C17C C16C 0.0
C10C C12C C17C C16C 180.0(4)
Cu4 O22C C23C N24C -6(3)
Cu4 O22C C23C C16C 177.6(13)
N25C N24C C23C O22C 3(3)
N25C N24C C23C C16C -179.7(17)
C17C C16C C23C O22C -2(2)
C15C C16C C23C O22C 177.5(17)
C17C C16C C23C N24C -178.7(15)
C15C C16C C23C N24C 1(2)
N24C N25C C26C C27C 179.0(17)
Cu4 N25C C26C C27C -4(2)
N25C C26C C27C N32C 2.8(17)
N25C C26C C27C C28C -174.3(17)
N32C C27C C28C C29C 0.5
C26C C27C C28C C29C 177.5
C27C C28C C29C C30C -0.5
C28C C29C C30C C31C 1.5
C29C C30C C31C N32C -2.7
C30C C31C N32C C27C 2.6
C30C C31C N32C Cu4 -175.5(12)
C28C C27C N32C C31C -1.6
C26C C27C N32C C31C -178.6
C28C C27C N32C Cu4 176.9(9)
C26C C27C N32C Cu4 -0.1(9)
C7D N8D N9D C10D -170.5(19)
Cu4 N8D N9D C10D 0(3)
C23D N24D N25D C26D -178(2)
C23D N24D N25D Cu1 -6(3)
C6D N1D C2D C3D 2.6
Cu4 N1D C2D C3D -161.9(11)
N1D C2D C3D C4D -2.7
C2D C3D C4D C5D 1.5
C3D C4D C5D C6D -0.5
C2D N1D C6D C5D -1.6
Cu4 N1D C6D C5D 166.7(8)
C2D N1D C6D C7D -178.6
Cu4 N1D C6D C7D -10.4(8)
C4D C5D C6D N1D 0.5
C4D C5D C6D C7D 177.5
N9D N8D C7D C6D -177.2(16)
Cu4 N8D C7D C6D 11.8(19)
N1D C6D C7D N8D 0.3(16)
C5D C6D C7D N8D -176.9(16)
Cu4 O11D C10D N9D -4(2)
Cu4 O11D C10D C12D 178.8(7)
N8D N9D C10D O11D 3(3)
N8D N9D C10D C12D -179.9(14)
O11D C10D C12D C13D -165.0(15)
N9D C10D C12D C13D 17.6(15)
O11D C10D C12D C17D 15.2(16)
N9D C10D C12D C17D -162.1(15)
C17D C12D C13D C14D 0.0
C10D C12D C13D C14D -179.7(4)
C12D C13D C14D C15D 0.0
C12D C13D C14D S18D -177.2(8)
O19D S18D C14D C15D 34.6(9)
O20D S18D C14D C15D -85.6(9)
O21D S18D C14D C15D 154.9(8)
O19D S18D C14D C13D -148.2(8)
O20D S18D C14D C13D 91.6(9)
O21D S18D C14D C13D -27.9(9)
C13D C14D C15D C16D 0.0
S18D C14D C15D C16D 177.2(8)
C14D C15D C16D C17D 0.0
C14D C15D C16D C23D 179.6(13)
C15D C16D C17D C12D 0.0
C23D C16D C17D C12D -179.6(12)
C13D C12D C17D C16D 0.0
C10D C12D C17D C16D 179.7(4)
Cu1 O22D C23D N24D 4(3)
Cu1 O22D C23D C16D 179.7(12)
N25D N24D C23D O22D 1(4)
N25D N24D C23D C16D -174.9(16)
C15D C16D C23D O22D 171.6(17)
C17D C16D C23D O22D -9(2)
C15D C16D C23D N24D -12(2)
C17D C16D C23D N24D 167.6(17)
N24D N25D C26D C27D -179.1(18)
Cu1 N25D C26D C27D 9(2)
N25D C26D C27D N32D -9.0(16)
N25D C26D C27D C28D 173.8(16)
N32D C27D C28D C29D 0.5
C26D C27D C28D C29D 177.5
C27D C28D C29D C30D -0.5
C28D C29D C30D C31D 1.5
C29D C30D C31D N32D -2.7
C30D C31D N32D C27D 2.6
C30D C31D N32D Cu1 178.1(11)
C28D C27D N32D C31D -1.6
C26D C27D N32D C31D -178.6
C28D C27D N32D Cu1 -177.9(9)
C26D C27D N32D Cu1 5.0(9)
C7E N8E N9E C10E 170(2)
Zn5 N8E N9E C10E -13(3)
C23E N24E N25E C26E -180(2)
C23E N24E N25E Zn6 4(3)
C6E N1E C2E C3E 2.6
Zn5 N1E C2E C3E 172.9(11)
N1E C2E C3E C4E -2.7
C2E C3E C4E C5E 1.5
C3E C4E C5E C6E -0.5
C2E N1E C6E C5E -1.6
Zn5 N1E C6E C5E -173.9(9)
C2E N1E C6E C7E -178.6
Zn5 N1E C6E C7E 9.1(8)
C4E C5E C6E N1E 0.5
C4E C5E C6E C7E 177.5
N9E N8E C7E C6E -174.8(18)
Zn5 N8E C7E C6E 8(2)
N1E C6E C7E N8E -11.6(17)
C5E C6E C7E N8E 171.2(17)
Zn5 O11E C10E N9E 4(3)
Zn5 O11E C10E C12E -170.2(8)
N8E N9E C10E O11E 4(3)
N8E N9E C10E C12E 179.5(15)
O11E C10E C12E C13E 171.1(17)
N9E C10E C12E C13E -4.0(16)
O11E C10E C12E C17E -9.3(18)
N9E C10E C12E C17E 175.6(15)
C17E C12E C13E C14E 0.0
C10E C12E C13E C14E 179.5(4)
C12E C13E C14E C15E 0.0
C12E C13E C14E S18E -179.4(8)
O19E S18E C14E C15E 16.0(11)
O20E S18E C14E C15E -105.2(11)
O21E S18E C14E C15E 136.3(11)
O19E S18E C14E C13E -164.6(10)
O20E S18E C14E C13E 74.2(10)
O21E S18E C14E C13E -44.3(11)
C13E C14E C15E C16E 0.0
S18E C14E C15E C16E 179.4(8)
C14E C15E C16E C17E 0.0
C14E C15E C16E C23E 176.2(14)
C15E C16E C17E C12E 0.0
C23E C16E C17E C12E -176.5(13)
C13E C12E C17E C16E 0.0
C10E C12E C17E C16E -179.6(4)
Zn6 O22E C23E N24E 5(3)
Zn6 O22E C23E C16E -179.8(12)
N25E N24E C23E O22E -6(4)
N25E N24E C23E C16E 178.9(19)
C17E C16E C23E O22E 6(2)
C15E C16E C23E O22E -170.4(16)
C17E C16E C23E N24E -178.5(17)
C15E C16E C23E N24E 5(2)
N24E N25E C26E C27E -173.8(19)
Zn6 N25E C26E C27E 3(2)
N25E C26E C27E N32E -4.8(19)
N25E C26E C27E C28E 178.1(19)
N32E C27E C28E C29E 0.5
C26E C27E C28E C29E 177.5
C27E C28E C29E C30E -0.5
C28E C29E C30E C31E 1.5
C29E C30E C31E N32E -2.7
C30E C31E N32E C27E 2.6
C30E C31E N32E Zn6 179.2(13)
C28E C27E N32E C31E -1.6
C26E C27E N32E C31E -178.6
C28E C27E N32E Zn6 -178.8(10)
C26E C27E N32E Zn6 4.1(10)
C7F N8F N9F C10F -179(2)
Zn6 N8F N9F C10F 3(3)
C23F N24F N25F C26F 174(2)
C23F N24F N25F Cu7 -8(3)
C6F N1F C2F C3F 2.6
Zn6 N1F C2F C3F 179.2(12)
N1F C2F C3F C4F -2.7
C2F C3F C4F C5F 1.5
C3F C4F C5F C6F -0.4
C2F N1F C6F C5F -1.6
Zn6 N1F C6F C5F -178.7(9)
C2F N1F C6F C7F -178.6
Zn6 N1F C6F C7F 4.2(9)
C4F C5F C6F N1F 0.5
C4F C5F C6F C7F 177.5
N9F N8F C7F C6F -179.5(19)
Zn6 N8F C7F C6F -2(2)
N1F C6F C7F N8F -1.9(18)
C5F C6F C7F N8F -179.1(18)
Zn6 O11F C10F N9F -1(3)
Zn6 O11F C10F C12F 179.3(8)
N8F N9F C10F O11F -1(4)
N8F N9F C10F C12F 178.2(15)
O11F C10F C12F C13F -165.9(16)
N9F C10F C12F C13F 14.8(18)
O11F C10F C12F C17F 14.1(17)
N9F C10F C12F C17F -165.2(18)
C17F C12F C13F C14F 0.0
C10F C12F C13F C14F 180.0(4)
C12F C13F C14F C15F 0.0
C12F C13F C14F S18F 180.0(8)
O19F S18F C14F C15F 41.8(8)
O20F S18F C14F C15F -78.3(8)
O21F S18F C14F C15F 162.2(8)
O19F S18F C14F C13F -138.2(8)
O20F S18F C14F C13F 101.7(8)
O21F S18F C14F C13F -17.7(9)
C13F C14F C15F C16F 0.0
S18F C14F C15F C16F -180.0(8)
C14F C15F C16F C17F 0.0
C14F C15F C16F C23F -179.9(12)
C15F C16F C17F C12F 0.0
C23F C16F C17F C12F 179.9(11)
C13F C12F C17F C16F 0.0
C10F C12F C17F C16F -180.0(4)
Cu7 O22F C23F N24F 0(3)
Cu7 O22F C23F C16F -173.2(13)
N25F N24F C23F O22F 5(4)
N25F N24F C23F C16F 178.8(17)
C15F C16F C23F O22F 168.1(18)
C17F C16F C23F O22F -12(3)
C15F C16F C23F N24F -6(2)
C17F C16F C23F N24F 174.4(15)
N24F N25F C26F C27F -173.5(16)
Cu7 N25F C26F C27F 10(2)
N25F C26F C27F N32F -11.2(16)
N25F C26F C27F C28F 171.6(16)
N32F C27F C28F C29F 0.5
C26F C27F C28F C29F 177.5
C27F C28F C29F C30F -0.5
C28F C29F C30F C31F 1.5
C29F C30F C31F N32F -2.7
C30F C31F N32F C27F 2.6
C30F C31F N32F Cu7 174.5(11)
C28F C27F N32F C31F -1.6
C26F C27F N32F C31F -178.6
C28F C27F N32F Cu7 -175.1(9)
C26F C27F N32F Cu7 7.9(9)
C7G N8G N9G C10G -179(2)
Cu7 N8G N9G C10G -1(3)
C23G N24G N25G C26G -177(2)
C23G N24G N25G Zn8 1(3)
C6G N1G C2G C3G 2.6
Cu7 N1G C2G C3G 179.8(13)
N1G C2G C3G C4G -2.7
C2G C3G C4G C5G 1.5
C3G C4G C5G C6G -0.5
C2G N1G C6G C5G -1.6
Cu7 N1G C6G C5G -179.3(11)
C2G N1G C6G C7G -178.6
Cu7 N1G C6G C7G 3.7(11)
C4G C5G C6G N1G 0.5
C4G C5G C6G C7G 177.5
N9G N8G C7G C6G -177.0(19)
Cu7 N8G C7G C6G 5(2)
N1G C6G C7G N8G -5.7(17)
C5G C6G C7G N8G 177.2(17)
Cu7 O11G C10G N9G 12(3)
Cu7 O11G C10G C12G -177.0(7)
N8G N9G C10G O11G -8(3)
N8G N9G C10G C12G -178.1(15)
O11G C10G C12G C13G -165.2(15)
N9G C10G C12G C13G 6.2(18)
O11G C10G C12G C17G 15.0(15)
N9G C10G C12G C17G -173.6(18)
C17G C12G C13G C14G 0.0
C10G C12G C13G C14G -179.8(4)
C12G C13G C14G C15G 0.0
C12G C13G C14G S18G -177.5(8)
O19G S18G C14G C15G 58.9(10)
O20G S18G C14G C15G -61.2(10)
O21G S18G C14G C15G 179.2(9)
O19G S18G C14G C13G -123.6(10)
O20G S18G C14G C13G 116.3(10)
O21G S18G C14G C13G -3.2(10)
C13G C14G C15G C16G 0.0
S18G C14G C15G C16G 177.6(8)
C14G C15G C16G C17G 0.0
C14G C15G C16G C23G -178.7(13)
C15G C16G C17G C12G 0.0
C23G C16G C17G C12G 178.7(13)
C13G C12G C17G C16G 0.0
C10G C12G C17G C16G 179.8(4)
Zn8 O22G C23G N24G 0(3)
Zn8 O22G C23G C16G -177.0(13)
N25G N24G C23G O22G -1(4)
N25G N24G C23G C16G 176.7(17)
C15G C16G C23G O22G 163.6(18)
C17G C16G C23G O22G -15(3)
C15G C16G C23G N24G -14(3)
C17G C16G C23G N24G 167.4(18)
N24G N25G C26G C27G 175.7(15)
Zn8 N25G C26G C27G -2.7(19)
N25G C26G C27G N32G -5.0(15)
N25G C26G C27G C28G 177.8(15)
N32G C27G C28G C29G 0.5
C26G C27G C28G C29G 177.5
C27G C28G C29G C30G -0.5
C28G C29G C30G C31G 1.5
C29G C30G C31G N32G -2.7
C30G C31G N32G C27G 2.6
C30G C31G N32G Zn8 172.7(10)
C28G C27G N32G C31G -1.6
C26G C27G N32G C31G -178.6
C28G C27G N32G Zn8 -173.3(8)
C26G C27G N32G Zn8 9.7(8)
C7H N8H N9H C10H 178.4(18)
Zn8 N8H N9H C10H -7(3)
C23H N24H N25H C26H 178.0(19)
C23H N24H N25H Zn5 2(2)
C6H N1H C2H C3H 2.6
Zn8 N1H C2H C3H 178.5(9)
N1H C2H C3H C4H -2.7
C2H C3H C4H C5H 1.5
C3H C4H C5H C6H -0.4
C2H N1H C6H C5H -1.6
Zn8 N1H C6H C5H -178.1(8)
C2H N1H C6H C7H -178.6
Zn8 N1H C6H C7H 4.9(8)
C4H C5H C6H N1H 0.5
C4H C5H C6H C7H 177.5
N9H N8H C7H C6H 176.9(15)
Zn8 N8H C7H C6H 1.9(18)
N1H C6H C7H N8H -4.5(14)
C5H C6H C7H N8H 178.3(14)
N8H N9H C10H O11H 12(3)
N8H N9H C10H C12H 178.6(12)
Zn8 O11H C10H N9H -11(3)
Zn8 O11H C10H C12H -177.4(7)
N9H C10H C12H C13H 0.8(17)
O11H C10H C12H C13H 169.2(15)
N9H C10H C12H C17H -179.1(17)
O11H C10H C12H C17H -10.7(15)
C17H C12H C13H C14H 0.0
C10H C12H C13H C14H -179.9(4)
C12H C13H C14H C15H 0.0
C12H C13H C14H S18H 179.3(8)
O19H S18H C14H C15H 51.0(9)
O20H S18H C14H C15H -70.0(9)
O21H S18H C14H C15H 170.8(9)
O19H S18H C14H C13H -128.3(9)
O20H S18H C14H C13H 110.6(9)
O21H S18H C14H C13H -8.5(10)
C13H C14H C15H C16H 0.0
S18H C14H C15H C16H -179.4(8)
C14H C15H C16H C17H 0.0
C14H C15H C16H C23H 180.0(13)
C15H C16H C17H C12H 0.0
C23H C16H C17H C12H 180.0(11)
C13H C12H C17H C16H 0.0
C10H C12H C17H C16H 179.9(3)
Zn5 O22H C23H N24H -1(3)
Zn5 O22H C23H C16H 179.1(12)
N25H N24H C23H O22H -1(3)
N25H N24H C23H C16H 179.2(16)
C15H C16H C23H O22H -175.1(19)
C17H C16H C23H O22H 5(3)
C15H C16H C23H N24H 5(2)
C17H C16H C23H N24H -174.9(15)
N24H N25H C26H C27H -175.9(16)
Zn5 N25H C26H C27H 0(2)
N25H C26H C27H N32H -0.5(15)
N25H C26H C27H C28H -177.7(15)
N32H C27H C28H C29H 0.5
C26H C27H C28H C29H 177.5
C27H C28H C29H C30H -0.5
C28H C29H C30H C31H 1.5
C29H C30H C31H N32H -2.7
C30H C31H N32H C27H 2.6
C30H C31H N32H Zn5 -176.9(11)
C28H C27H N32H C31H -1.6
C26H C27H N32H C31H -178.6
C28H C27H N32H Zn5 178.0(8)
C26H C27H N32H Zn5 1.0(8)
C7I N8I N9I C10I -173(2)
Cu9 N8I N9I C10I 3(3)
C23I N24I N25I C26I 4(6)
C23I N24I N25I Cu10 -167(3)
C6I N1I C2I C3I 2.6
Cu9 N1I C2I C3I -175.9(12)
N1I C2I C3I C4I -2.7
C2I C3I C4I C5I 1.5
C3I C4I C5I C6I -0.5
C2I N1I C6I C5I -1.6
Cu9 N1I C6I C5I 177.3(10)
C2I N1I C6I C7I -178.6
Cu9 N1I C6I C7I 0.2(10)
C4I C5I C6I N1I 0.5
C4I C5I C6I C7I 177.5
N9I N8I C7I C6I -175(2)
Cu9 N8I C7I C6I 9(3)
N1I C6I C7I N8I -5.3(19)
C5I C6I C7I N8I 177.6(19)
Cu9 O11I C10I N9I -2(3)
Cu9 O11I C10I C12I 173.0(9)
N8I N9I C10I O11I 0(4)
N8I N9I C10I C12I -175.1(18)
O11I C10I C12I C13I -165.4(19)
N9I C10I C12I C13I 10(2)
O11I C10I C12I C17I 14.3(19)
N9I C10I C12I C17I -170(2)
C17I C12I C13I C14I 0.0
C10I C12I C13I C14I 179.7(4)
C12I C13I C14I C15I 0.0
C12I C13I C14I S18I 179.1(9)
O19I S18I C14I C13I -161.7(12)
O20I S18I C14I C13I 77.2(12)
O21I S18I C14I C13I -41.9(12)
O19I S18I C14I C15I 17.4(12)
O20I S18I C14I C15I -103.7(12)
O21I S18I C14I C15I 137.2(12)
C13I C14I C15I C16I 0.0
S18I C14I C15I C16I -179.1(9)
C14I C15I C16I C17I 0.0
C14I C15I C16I C23I 178.6(14)
C15I C16I C17I C12I 0.0
C23I C16I C17I C12I -178.6(14)
C13I C12I C17I C16I 0.0
C10I C12I C17I C16I -179.7(4)
N25I N24I C23I O22I 10(5)
N25I N24I C23I C16I -178(2)
C17I C16I C23I O22I 153(2)
C15I C16I C23I O22I -26(3)
C17I C16I C23I N24I -20(3)
C15I C16I C23I N24I 162(2)
N24I N25I C26I C27I -177(2)
Cu10 N25I C26I C27I -6(3)
N25I C26I C27I N32I 0(2)
N25I C26I C27I C28I -177(2)
N32I C27I C28I C29I 0.5
C26I C27I C28I C29I 177.5
C27I C28I C29I C30I -0.5
C28I C29I C30I C31I 1.5
C29I C30I C31I N32I -2.7
C30I C31I N32I C27I 2.6
C30I C31I N32I Cu10 176.7(12)
C28I C27I N32I C31I -1.6
C26I C27I N32I C31I -178.6
C28I C27I N32I Cu10 -177.0(9)
C26I C27I N32I Cu10 6.0(9)
C7J N8J N9J C10J 22(5)
Cu10 N8J N9J C10J -166(3)
C23J N24J N25J C26J -180(3)
C23J N24J N25J Cu11 -2(3)
C6J N1J C2J C3J 2.6
Cu10 N1J C2J C3J 178.6(13)
N1J C2J C3J C4J -2.7
C2J C3J C4J C5J 1.5
C3J C4J C5J C6J -0.5
C2J N1J C6J C5J -1.6
Cu10 N1J C6J C5J -178.5(10)
C2J N1J C6J C7J -178.6
Cu10 N1J C6J C7J 4.5(10)
C4J C5J C6J N1J 0.5
C4J C5J C6J C7J 177.5
N9J N8J C7J C6J -179(2)
Cu10 N8J C7J C6J 8(2)
N1J C6J C7J N8J -8.4(18)
C5J C6J C7J N8J 174.4(18)
N8J N9J C10J O11J 1(5)
N8J N9J C10J C12J 170(3)
O11J C10J C12J C13J -28(2)
N9J C10J C12J C13J 163(2)
O11J C10J C12J C17J 152(2)
N9J C10J C12J C17J -17(2)
C17J C12J C13J C14J 0.0
C10J C12J C13J C14J -179.9(4)
C12J C13J C14J C15J 0.0
C12J C13J C14J S18J 179.1(9)
O19J S18J C14J C15J 20.5(13)
O20J S18J C14J C15J -101.5(12)
O21J S18J C14J C15J 139.7(12)
O19J S18J C14J C13J -158.6(12)
O20J S18J C14J C13J 79.4(12)
O21J S18J C14J C13J -39.4(12)
C13J C14J C15J C16J 0.0
S18J C14J C15J C16J -179.1(9)
C14J C15J C16J C17J 0.0
C14J C15J C16J C23J -178.9(13)
C15J C16J C17J C12J 0.0
C23J C16J C17J C12J 178.8(14)
C13J C12J C17J C16J 0.0
C10J C12J C17J C16J 179.9(4)
N25J N24J C23J O22J 1(5)
N25J N24J C23J C16J -179.3(19)
Cu11 O22J C23J N24J 0(4)
Cu11 O22J C23J C16J -179.7(11)
C17J C16J C23J N24J -172(2)
C15J C16J C23J N24J 6(3)
C17J C16J C23J O22J 7(2)
C15J C16J C23J O22J -173.9(16)
N24J N25J C26J C27J 176(2)
Cu11 N25J C26J C27J -2(2)
N25J C26J C27J N32J 0.9(19)
N25J C26J C27J C28J -176.3(19)
N32J C27J C28J C29J 0.5
C26J C27J C28J C29J 177.5
C27J C28J C29J C30J -0.5
C28J C29J C30J C31J 1.5
C29J C30J C31J N32J -2.7
C30J C31J N32J C27J 2.6
C30J C31J N32J Cu11 -176.6(11)
C28J C27J N32J C31J -1.6
C26J C27J N32J C31J -178.6
C28J C27J N32J Cu11 177.8(9)
C26J C27J N32J Cu11 0.8(9)
C7K N8K N9K C10K -179.5(19)
Cu11 N8K N9K C10K -3(3)
C23K N24K N25K C26K -178(3)
C23K N24K N25K Cu12 4(3)
C6K N1K C2K C3K 2.6
Cu11 N1K C2K C3K -174.3(12)
N1K C2K C3K C4K -2.7
C2K C3K C4K C5K 1.5
C3K C4K C5K C6K -0.5
C2K N1K C6K C5K -1.6
Cu11 N1K C6K C5K 176.0(10)
C2K N1K C6K C7K -178.6
Cu11 N1K C6K C7K -1.0(9)
C4K C5K C6K N1K 0.5
C4K C5K C6K C7K 177.5
N9K N8K C7K C6K -173.4(18)
Cu11 N8K C7K C6K 10(2)
N1K C6K C7K N8K -5.5(16)
C5K C6K C7K N8K 177.4(16)
Cu11 O11K C10K N9K 5(3)
Cu11 O11K C10K C12K 176.7(7)
N8K N9K C10K O11K -2(3)
N8K N9K C10K C12K -174.0(14)
O11K C10K C12K C13K 179.5(17)
N9K C10K C12K C13K -7.7(16)
O11K C10K C12K C17K -0.5(18)
N9K C10K C12K C17K 172.2(16)
C17K C12K C13K C14K 0.0
C10K C12K C13K C14K 179.9(4)
C12K C13K C14K C15K 0.0
C12K C13K C14K S18K 179.8(8)
O19K S18K C14K C13K -172.4(8)
O20K S18K C14K C13K 66.8(8)
O21K S18K C14K C13K -52.5(8)
O19K S18K C14K C15K 7.3(9)
O20K S18K C14K C15K -113.4(8)
O21K S18K C14K C15K 127.3(8)
C13K C14K C15K C16K 0.0
S18K C14K C15K C16K -179.8(8)
C14K C15K C16K C17K 0.0
C14K C15K C16K C23K -179.9(14)
C15K C16K C17K C12K 0.0
C23K C16K C17K C12K 179.9(12)
C13K C12K C17K C16K 0.0
C10K C12K C17K C16K -179.9(4)
Cu12 O22K C23K N24K -7(4)
Cu12 O22K C23K C16K 177.4(14)
N25K N24K C23K O22K 3(4)
N25K N24K C23K C16K 178.4(18)
C15K C16K C23K O22K 173(2)
C17K C16K C23K O22K -6(3)
C15K C16K C23K N24K -3(3)
C17K C16K C23K N24K 177.6(18)
N24K N25K C26K C27K -175.5(19)
Cu12 N25K C26K C27K 2(3)
N25K C26K C27K N32K -5(2)
N25K C26K C27K C28K 178(2)
N32K C27K C28K C29K 0.5
C26K C27K C28K C29K 177.5
C27K C28K C29K C30K -0.5
C28K C29K C30K C31K 1.5
C29K C30K C31K N32K -2.7
C30K C31K N32K C27K 2.6
C30K C31K N32K Cu12 178.2(14)
C28K C27K N32K C31K -1.6
C26K C27K N32K C31K -178.6
C28K C27K N32K Cu12 -178.2(11)
C26K C27K N32K Cu12 4.8(11)
C7L N8L N9L C10L -176(2)
Cu12 N8L N9L C10L -7(3)
C23L N24L N25L C26L -173(2)
C23L N24L N25L Cu9 -1(3)
C6L N1L C2L C3L 2.6
Cu12 N1L C2L C3L -165.6(12)
N1L C2L C3L C4L -2.7
C2L C3L C4L C5L 1.5
C3L C4L C5L C6L -0.5
C2L N1L C6L C5L -1.6
Cu12 N1L C6L C5L 169.2(9)
C2L N1L C6L C7L -178.6
Cu12 N1L C6L C7L -7.9(9)
C4L C5L C6L N1L 0.5
C4L C5L C6L C7L 177.5
N9L N8L C7L C6L -179.5(17)
Cu12 N8L C7L C6L 11(3)
N1L C6L C7L N8L -1.2(19)
C5L C6L C7L N8L -178.3(19)
Cu12 O11L C10L N9L -9(3)
Cu12 O11L C10L C12L -178.2(7)
N8L N9L C10L O11L 11(4)
N8L N9L C10L C12L -179.5(16)
O11L C10L C12L C13L -171.2(16)
N9L C10L C12L C13L 18.3(19)
O11L C10L C12L C17L 8.7(17)
N9L C10L C12L C17L -161.8(19)
C17L C12L C13L C14L 0.0
C10L C12L C13L C14L 180.0(4)
C12L C13L C14L C15L 0.0
C12L C13L C14L S18L -178.5(8)
O19L S18L C14L C15L 38.6(9)
O20L S18L C14L C15L -81.5(9)
O21L S18L C14L C15L 159.3(9)
O19L S18L C14L C13L -142.9(8)
O20L S18L C14L C13L 97.0(9)
O21L S18L C14L C13L -22.2(9)
C13L C14L C15L C16L 0.0
S18L C14L C15L C16L 178.5(8)
C14L C15L C16L C17L 0.0
C14L C15L C16L C23L 178.6(14)
C15L C16L C17L C12L 0.0
C23L C16L C17L C12L -178.7(13)
C13L C12L C17L C16L 0.0
C10L C12L C17L C16L -180.0(4)
Cu9 O22L C23L C16L 176.8(14)
Cu9 O22L C23L N24L 4(3)
C15L C16L C23L O22L 171.9(17)
C17L C16L C23L O22L -9(2)
C15L C16L C23L N24L -16(3)
C17L C16L C23L N24L 162.9(18)
N25L N24L C23L O22L -2(3)
N25L N24L C23L C16L -175(2)
N24L N25L C26L C27L -174(2)
Cu9 N25L C26L C27L 14(3)
N25L C26L C27L N32L -8.2(19)
N25L C26L C27L C28L 174.6(19)
N32L C27L C28L C29L 0.5
C26L C27L C28L C29L 177.5
C27L C28L C29L C30L -0.5
C28L C29L C30L C31L 1.5
C29L C30L C31L N32L -2.7
C30L C31L N32L C27L 2.6
C30L C31L N32L Cu9 -174.9(14)
C28L C27L N32L C31L -1.6
C26L C27L N32L C31L -178.6
C28L C27L N32L Cu9 176.5(11)
C26L C27L N32L Cu9 -0.6(11)
C7M N8M N9M C10M -179(3)
Zn13 N8M N9M C10M -2(3)
C23M N24M N25M C26M 179(2)
C23M N24M N25M Cu14 -4(3)
C6M N1M C2M C3M 2.6
Zn13 N1M C2M C3M 173.9(13)
N1M C2M C3M C4M -2.7
C2M C3M C4M C5M 1.5
C3M C4M C5M C6M -0.5
C2M N1M C6M C5M -1.6
Zn13 N1M C6M C5M -174.9(10)
C2M N1M C6M C7M -178.6
Zn13 N1M C6M C7M 8.0(10)
C4M C5M C6M N1M 0.5
C4M C5M C6M C7M 177.5
N9M N8M C7M C6M -172(2)
Zn13 N8M C7M C6M 10(3)
N1M C6M C7M N8M -13(2)
C5M C6M C7M N8M 170(2)
Zn13 O11M C10M N9M 14(3)
Zn13 O11M C10M C12M -179.9(7)
N8M N9M C10M O11M -10(4)
N8M N9M C10M C12M -176.7(18)
O11M C10M C12M C13M -176.8(18)
N9M C10M C12M C13M -8.6(17)
O11M C10M C12M C17M 3.5(18)
N9M C10M C12M C17M 171.8(17)
C17M C12M C13M C14M 0.0
C10M C12M C13M C14M -179.7(4)
C12M C13M C14M C15M 0.0
C12M C13M C14M S18M -177.6(8)
O19M S18M C14M C13M 18.4(8)
O20M S18M C14M C13M -102.5(7)
O21M S18M C14M C13M 138.6(7)
O19M S18M C14M C15M -159.2(7)
O20M S18M C14M C15M 79.9(8)
O21M S18M C14M C15M -39.0(8)
C13M C14M C15M C16M 0.0
S18M C14M C15M C16M 177.5(8)
C14M C15M C16M C17M 0.0
C14M C15M C16M C23M -178.5(13)
C15M C16M C17M C12M 0.0
C23M C16M C17M C12M 178.6(13)
C13M C12M C17M C16M 0.0
C10M C12M C17M C16M 179.7(3)
Cu14 O22M C23M N24M 4(3)
Cu14 O22M C23M C16M -177.4(13)
N25M N24M C23M O22M 0(4)
N25M N24M C23M C16M -179.1(18)
C17M C16M C23M O22M 15(3)
C15M C16M C23M O22M -166.4(18)
C17M C16M C23M N24M -166.3(18)
C15M C16M C23M N24M 12(3)
N24M N25M C26M C27M 177.2(17)
Cu14 N25M C26M C27M 0(2)
N25M C26M C27M N32M 0.6(17)
N25M C26M C27M C28M -176.6(17)
N32M C27M C28M C29M 0.5
C26M C27M C28M C29M 177.5
C27M C28M C29M C30M -0.5
C28M C29M C30M C31M 1.5
C29M C30M C31M N32M -2.7
C30M C31M N32M C27M 2.6
C30M C31M N32M Cu14 -174.6(12)
C28M C27M N32M C31M -1.6
C26M C27M N32M C31M -178.6
C28M C27M N32M Cu14 176.2(10)
C26M C27M N32M Cu14 -0.9(10)
C7N N8N N9N C10N -178(3)
Cu14 N8N N9N C10N 9(3)
C23N N24N N25N C26N 177(2)
C23N N24N N25N Zn15 -6(3)
C6N N1N C2N C3N 2.6
Cu14 N1N C2N C3N -179.3(13)
N1N C2N C3N C4N -2.7
C2N C3N C4N C5N 1.5
C3N C4N C5N C6N -0.5
C2N N1N C6N C5N -1.6
Cu14 N1N C6N C5N 179.9(10)
C2N N1N C6N C7N -178.6
Cu14 N1N C6N C7N 2.9(10)
C4N C5N C6N N1N 0.5
C4N C5N C6N C7N 177.5
N9N N8N C7N C6N -178(2)
Cu14 N8N C7N C6N -5(3)
N1N C6N C7N N8N 1(2)
C5N C6N C7N N8N -176(2)
Cu14 O11N C10N N9N 11(3)
Cu14 O11N C10N C12N 177.8(8)
N8N N9N C10N O11N -13(3)
N8N N9N C10N C12N 179.5(16)
O11N C10N C12N C13N -170.1(17)
N9N C10N C12N C13N -2.4(18)
O11N C10N C12N C17N 10.1(17)
N9N C10N C12N C17N 177.7(18)
C17N C12N C13N C14N 0.0
C10N C12N C13N C14N -179.9(4)
C12N C13N C14N C15N 0.0
C12N C13N C14N S18N -179.7(8)
O19N S18N C14N C13N -126.0(9)
O20N S18N C14N C13N 112.9(9)
O21N S18N C14N C13N -6.2(9)
O19N S18N C14N C15N 54.3(9)
O20N S18N C14N C15N -66.8(9)
O21N S18N C14N C15N 174.2(8)
C13N C14N C15N C16N 0.0
S18N C14N C15N C16N 179.7(8)
C14N C15N C16N C17N 0.0
C14N C15N C16N C23N -178.4(14)
C15N C16N C17N C12N 0.0
C23N C16N C17N C12N 178.6(12)
C13N C12N C17N C16N 0.0
C10N C12N C17N C16N 179.9(4)
Zn15 O22N C23N N24N 4(3)
Zn15 O22N C23N C16N -173.4(13)
N25N N24N C23N O22N 1(4)
N25N N24N C23N C16N 178.8(17)
C17N C16N C23N O22N -2(3)
C15N C16N C23N O22N 176.6(19)
C17N C16N C23N N24N -180.0(16)
C15N C16N C23N N24N -1(2)
N24N N25N C26N C27N -176.2(18)
Zn15 N25N C26N C27N 7(2)
N25N C26N C27N N32N -4.8(17)
N25N C26N C27N C28N 178.1(18)
N32N C27N C28N C29N 0.5
C26N C27N C28N C29N 177.5
C27N C28N C29N C30N -0.5
C28N C29N C30N C31N 1.5
C29N C30N C31N N32N -2.7
C30N C31N N32N C27N 2.6
C30N C31N N32N Zn15 -175.9(11)
C28N C27N N32N C31N -1.6
C26N C27N N32N C31N -178.6
C28N C27N N32N Zn15 177.3(9)
C26N C27N N32N Zn15 0.2(9)
C7O N8O N9O C10O 175(2)
Zn15 N8O N9O C10O 2(2)
C23O N24O N25O C26O -179(2)
C23O N24O N25O Zn16 3(3)
C6O N1O C2O C3O 2.6
Zn15 N1O C2O C3O 179.5(13)
N1O C2O C3O C4O -2.7
C2O C3O C4O C5O 1.5
C3O C4O C5O C6O -0.5
C2O N1O C6O C5O -1.6
Zn15 N1O C6O C5O -179.1(11)
C2O N1O C6O C7O -178.6
Zn15 N1O C6O C7O 3.9(11)
C4O C5O C6O N1O 0.5
C4O C5O C6O C7O 177.5
N9O N8O C7O C6O 178.9(17)
Zn15 N8O C7O C6O -7(2)
N1O C6O C7O N8O 1.9(19)
C5O C6O C7O N8O -175.2(19)
Zn15 O11O C10O N9O 4(3)
Zn15 O11O C10O C12O 178.6(7)
N8O N9O C10O O11O -4(3)
N8O N9O C10O C12O -178.5(14)
O11O C10O C12O C13O -169.2(15)
N9O C10O C12O C13O 5.3(15)
O11O C10O C12O C17O 11.5(16)
N9O C10O C12O C17O -174.0(15)
C17O C12O C13O C14O 0.0
C10O C12O C13O C14O -179.3(4)
C12O C13O C14O C15O 0.0
C12O C13O C14O S18O -176.7(8)
O19O S18O C14O C15O -153.2(8)
O20O S18O C14O C15O 86.1(8)
O21O S18O C14O C15O -33.2(8)
O19O S18O C14O C13O 23.5(9)
O20O S18O C14O C13O -97.3(8)
O21O S18O C14O C13O 143.5(8)
C13O C14O C15O C16O 0.0
S18O C14O C15O C16O 176.7(8)
C14O C15O C16O C17O 0.0
C14O C15O C16O C23O -175.8(14)
C15O C16O C17O C12O 0.0
C23O C16O C17O C12O 176.2(12)
C13O C12O C17O C16O 0.0
C10O C12O C17O C16O 179.3(4)
Zn16 O22O C23O N24O 2(3)
Zn16 O22O C23O C16O -179.0(13)
N25O N24O C23O O22O -4(4)
N25O N24O C23O C16O 177.6(18)
C17O C16O C23O O22O -6(2)
C15O C16O C23O O22O 169.5(17)
C17O C16O C23O N24O 172.3(19)
C15O C16O C23O N24O -12(3)
N24O N25O C26O C27O 178.2(18)
Zn16 N25O C26O C27O -4(3)
N25O C26O C27O N32O -2.7(18)
N25O C26O C27O C28O -179.9(18)
N32O C27O C28O C29O 0.5
C26O C27O C28O C29O 177.5
C27O C28O C29O C30O -0.5
C28O C29O C30O C31O 1.5
C29O C30O C31O N32O -2.7
C30O C31O N32O C27O 2.6
C30O C31O N32O Zn16 175.3(11)
C28O C27O N32O C31O -1.6
C26O C27O N32O C31O -178.6
C28O C27O N32O Zn16 -175.4(10)
C26O C27O N32O Zn16 7.5(10)
C7P N8P N9P C10P 180(2)
Zn16 N8P N9P C10P 4(3)
C23P N24P N25P C26P -178(3)
C23P N24P N25P Zn13 1(3)
C6P N1P C2P C3P 2.6
Zn16 N1P C2P C3P 179.2(10)
N1P C2P C3P C4P -2.7
C2P C3P C4P C5P 1.5
C3P C4P C5P C6P -0.5
C2P N1P C6P C5P -1.6
Zn16 N1P C6P C5P -178.7(9)
C2P N1P C6P C7P -178.6
Zn16 N1P C6P C7P 4.2(9)
C4P C5P C6P N1P 0.5
C4P C5P C6P C7P 177.5
N9P N8P C7P C6P 176.7(17)
Zn16 N8P C7P C6P -8(2)
N1P C6P C7P N8P 1.8(17)
C5P C6P C7P N8P -175.4(17)
N8P N9P C10P O11P 0(3)
N8P N9P C10P C12P 173.9(15)
Zn16 O11P C10P N9P -4(3)
Zn16 O11P C10P C12P -178.5(8)
N9P C10P C12P C13P -2(2)
O11P C10P C12P C13P 172.3(15)
N9P C10P C12P C17P 178(2)
O11P C10P C12P C17P -7.9(15)
C17P C12P C13P C14P 0.0
C10P C12P C13P C14P 179.8(4)
C12P C13P C14P C15P 0.0
C12P C13P C14P S18P 176.1(8)
O19P S18P C14P C15P -137.5(9)
O20P S18P C14P C15P 102.7(9)
O21P S18P C14P C15P -16.6(10)
O19P S18P C14P C13P 46.4(10)
O20P S18P C14P C13P -73.4(10)
O21P S18P C14P C13P 167.2(9)
C13P C14P C15P C16P 0.0
S18P C14P C15P C16P -176.2(8)
C14P C15P C16P C17P 0.0
C14P C15P C16P C23P 179.4(14)
C15P C16P C17P C12P 0.0
C23P C16P C17P C12P -179.5(12)
C13P C12P C17P C16P 0.0
C10P C12P C17P C16P -179.8(4)
Zn13 O22P C23P N24P 12(3)
Zn13 O22P C23P C16P -174.0(13)
N25P N24P C23P O22P -9(4)
N25P N24P C23P C16P 177(2)
C17P C16P C23P O22P 10(2)
C15P C16P C23P O22P -169.0(17)
C17P C16P C23P N24P -174.8(19)
C15P C16P C23P N24P 6(3)
N24P N25P C26P C27P 179(2)
Zn13 N25P C26P C27P 0(3)
N25P C26P C27P N32P 0(2)
N25P C26P C27P C28P -177(2)
N32P C27P C28P C29P 0.5
C26P C27P C28P C29P 177.5
C27P C28P C29P C30P -0.5
C28P C29P C30P C31P 1.5
C29P C30P C31P N32P -2.7
C30P C31P N32P C27P 2.6
C30P C31P N32P Zn13 -176.3(14)
C28P C27P N32P C31P -1.6
C26P C27P N32P C31P -178.6
C28P C27P N32P Zn13 177.5(11)
C26P C27P N32P Zn13 0.5(11)
Zn1Z O1Z C1Z N1Z 174.5
C3Z N1Z C1Z O1Z 179.0
C2Z N1Z C1Z O1Z 0.3
O1S C1S N1S C2S -3.7
O1S C1S N1S C3S 177.8
O2S C4S N2S C5S -0.2
O2S C4S N2S C6S 179.8
O1T C1T N1T C2T -0.1
O1T C1T N1T C3T 179.8
O1U C1U N1U C2U -0.1
O1U C1U N1U C3U 179.8
